data_7713065
loop_
_publ_author_name
'Alotaibi, Rajeh'
'Booth, Amy'
'Little, Edmund'
'Brookfield, Adam'
'Achari, Amritroop'
'Lockyer, Selena J.'
'Timco, Grigore A.'
'Whitehead, George F. S.'
'Vit&#xf3;rica-Yrez&#xe1;bal, I&#xf1;igo J'
'Chilton, Nicholas F.'
'Nair, Rahul R.'
'Collison, David'
'Winpenny, Richard E. P.'

_publ_section_title
;
 Synthesis and characterization of heterometallic rings templated through
 alkylammonium or imidazolium cations.
;
_journal_name_full 'Dalton transactions (Cambridge, England : 2003)'
_journal_paper_doi 10.1039/d3dt00982c
_journal_year 2023
_chemical_absolute_configuration ad
_chemical_formula_moiety 'C90 H162 Cr9 F12 O36 Zn1, C4 H8 O, 1(C13 H26 N)'
_chemical_formula_sum 'C107 H196 Cr9 F12 N O37 Zn'
_chemical_formula_weight 2850.01
_space_group_crystal_system orthorhombic
_space_group_IT_number 33
_space_group_name_Hall 'P 2c -2n'
_space_group_name_H-M_alt 'P n a 21'
_atom_sites_solution_hydrogens geom
_atom_sites_solution_primary dual
_audit_creation_date 2023-05-04
_audit_creation_method
;
Olex2 1.5
(compiled 2023.03.06 svn.rbb2c1857 for OlexSys, GUI svn.r6748)
;
_audit_update_record
;
2023-05-04 deposited with the CCDC.	2023-05-11 downloaded from the CCDC.
;
_cell_angle_alpha 90
_cell_angle_beta 90
_cell_angle_gamma 90
_cell_formula_units_Z 4
_cell_length_a 35.7225(7)
_cell_length_b 17.1341(3)
_cell_length_c 23.7329(6)
_cell_measurement_reflns_used 40137
_cell_measurement_temperature 100.00(10)
_cell_measurement_theta_max 26.2090
_cell_measurement_theta_min 1.5700
_cell_volume 14526.3(5)
_computing_cell_refinement 'CrysAlisPro 1.171.42.64a (Rigaku OD, 2022)'
_computing_data_collection 'CrysAlisPro 1.171.42.64a (Rigaku OD, 2022)'
_computing_data_reduction 'CrysAlisPro 1.171.42.64a (Rigaku OD, 2022)'
_computing_molecular_graphics 'Olex2 1.5 (Dolomanov et al., 2009)'
_computing_publication_material 'Olex2 1.5 (Dolomanov et al., 2009)'
_computing_structure_refinement 'SHELXL 2019/3 (Sheldrick, 2015)'
_computing_structure_solution 'SHELXT 2018/2 (Sheldrick, 2018)'
_diffrn_ambient_environment N~2~
_diffrn_ambient_temperature 100.00(10)
_diffrn_detector 'Hybrid Pixel Array Detector'
_diffrn_detector_area_resol_mean 10.0000
_diffrn_measured_fraction_theta_full 1.000
_diffrn_measured_fraction_theta_max 0.865
_diffrn_measurement_details
;
List of Runs (angles in degrees, time in seconds):

  # Type    Start    End  Width  t~exp~   \w     \q     \k     \f   Frames
#--------------------------------------------------------------------------
  1  \w    -70.00  -5.00   1.00    4.00    --   -7.60 -76.00  60.00   65
  2  \w    -79.00  29.00   1.00    4.00    --   -7.60 -76.00-180.00  108
  3  \w    -40.00  34.00   1.00    4.00    --   -7.60  57.00 -30.00   74
  4  \w    -87.00  81.00   1.00    4.00    --   -7.60   0.00-120.00  168
;
_diffrn_measurement_device 'four-circle diffractometer'
_diffrn_measurement_device_type 'XtaLAB AFC11 (RINC): Kappa single'
_diffrn_measurement_method '\w scans'
_diffrn_orient_matrix_type 'CrysAlisPro convention (1999,Acta A55,543-557)'
_diffrn_orient_matrix_UB_11 -0.0053049000
_diffrn_orient_matrix_UB_12 0.0194208000
_diffrn_orient_matrix_UB_13 -0.0251807000
_diffrn_orient_matrix_UB_21 -0.0076541000
_diffrn_orient_matrix_UB_22 0.0309683000
_diffrn_orient_matrix_UB_23 0.0161390000
_diffrn_orient_matrix_UB_31 0.0175286000
_diffrn_orient_matrix_UB_32 0.0193834000
_diffrn_orient_matrix_UB_33 -0.0005808000
_diffrn_radiation_monochromator mirror
_diffrn_radiation_probe x-ray
_diffrn_radiation_type 'Mo K\a'
_diffrn_radiation_wavelength 0.71073
_diffrn_reflns_av_R_equivalents 0.0572
_diffrn_reflns_av_unetI/netI 0.0578
_diffrn_reflns_Laue_measured_fraction_full 1.000
_diffrn_reflns_Laue_measured_fraction_max 0.865
_diffrn_reflns_limit_h_max 47
_diffrn_reflns_limit_h_min -44
_diffrn_reflns_limit_k_max 20
_diffrn_reflns_limit_k_min -23
_diffrn_reflns_limit_l_max 29
_diffrn_reflns_limit_l_min -31
_diffrn_reflns_number 186600
_diffrn_reflns_point_group_measured_fraction_full 1.000
_diffrn_reflns_point_group_measured_fraction_max 0.825
_diffrn_reflns_theta_full 25.242
_diffrn_reflns_theta_max 30.933
_diffrn_reflns_theta_min 1.573
_diffrn_source 'Rotating-anode X-ray tube (dual wavelength)'
_diffrn_source_type 'Rigaku (Mo) X-ray DW Source'
_exptl_absorpt_coefficient_mu 0.889
_exptl_absorpt_correction_T_max 1.00000
_exptl_absorpt_correction_T_min 0.68058
_exptl_absorpt_correction_type multi-scan
_exptl_absorpt_process_details
;
CrysAlisPro 1.171.42.64a (Rigaku Oxford Diffraction, 2022)
Empirical absorption correction using spherical harmonics,
implemented in SCALE3 ABSPACK scaling algorithm.
;
_exptl_crystal_colour 'clear light green'
_exptl_crystal_colour_lustre clear
_exptl_crystal_colour_modifier light
_exptl_crystal_colour_primary green
_exptl_crystal_density_diffrn 1.303
_exptl_crystal_description plank
_exptl_crystal_F_000 5980
_exptl_crystal_size_max 0.45
_exptl_crystal_size_mid 0.43
_exptl_crystal_size_min 0.22
_refine_diff_density_max 0.450
_refine_diff_density_min -0.426
_refine_diff_density_rms 0.067
_refine_ls_abs_structure_details
;
 Refined as an inversion twin.
;
_refine_ls_abs_structure_Flack 0.027(11)
_refine_ls_extinction_method none
_refine_ls_goodness_of_fit_ref 1.017
_refine_ls_hydrogen_treatment constr
_refine_ls_matrix_type full
_refine_ls_number_parameters 2088
_refine_ls_number_reflns 38000
_refine_ls_number_restraints 10781
_refine_ls_restrained_S_all 0.991
_refine_ls_R_factor_all 0.0785
_refine_ls_R_factor_gt 0.0508
_refine_ls_shift/su_max 0.002
_refine_ls_shift/su_mean 0.000
_refine_ls_structure_factor_coef Fsqd
_refine_ls_weighting_details 'w=1/[\s^2^(Fo^2^)+(0.0473P)^2^+7.5488P] where P=(Fo^2^+2Fc^2^)/3'
_refine_ls_weighting_scheme calc
_refine_ls_wR_factor_gt 0.0989
_refine_ls_wR_factor_ref 0.1072
_reflns_Friedel_coverage 0.867
_reflns_Friedel_fraction_full 1.000
_reflns_Friedel_fraction_max 0.784
_reflns_number_gt 28980
_reflns_number_total 38000
_reflns_threshold_expression 'I > 2\s(I)'
_cod_data_source_file d3dt00982c2.cif
_cod_data_source_block rrepw534
_cod_database_code 7713065
_shelx_shelxl_version_number 2019/3
_shelx_space_group_comment
;
The symmetry employed for this shelxl refinement is uniquely defined
by the following loop, which should always be used as a source of
symmetry information in preference to the above space-group names.
They are only intended as comments.
;
_shelx_estimated_absorpt_t_max 0.828
_shelx_estimated_absorpt_t_min 0.691
_olex2_refinement_description
;
1. Twinned data refinement
 Scales: 0.97315
 0.02685
2. Shared sites
{Cr6, Zn6}
{Cr7, Zn7}
3. Restrained distances
 C3S-C2S
 1.5 with sigma of 0.02
 C3S-C2S = C3S-C4S = C1S-C2S
 1.5 with sigma of 0.02
 O1S-C4S = O1S-C1S
 1.35 with sigma of 0.02
 N2-C116 \\sim N2-C110 \\sim N2-C104 \\sim N1-C97 \\sim N1-C103 \\sim N1-C91
 with sigma of 0.02
 C98-C97 \\sim C97-C102 \\sim C101-C102 \\sim C100-C101 \\sim C99-C100 \\sim
C99-C98 \\sim C110-C115 ~
 C114-C115 \\sim C114-C113 \\sim C112-C113 \\sim C111-C112 \\sim C110-C111
\\sim C109-C104 \\sim C109-
 C108 \\sim C107-C108 \\sim C106-C107 \\sim C105-C106 \\sim C104-C105 \\sim
C96-C91 \\sim C92-C91 \\sim C93-
 C92 \\sim C94-C93 \\sim C95-C94 \\sim C96-C95
 with sigma of 0.02
 C97-C91 \\sim C91-C103 \\sim C97-C103 \\sim C104-C116 \\sim C110-C116 \\sim
C110-C104
 with sigma of 0.02
 N1-C92 \\sim N1-C96 \\sim N1-C102 \\sim N1-C98 \\sim N2-C105 \\sim N2-C109
\\sim N2-C111 \\sim N2-C115
 with sigma of 0.02
 C9-C7 \\sim C9A-C7 \\sim C8-C7 \\sim C8A-C7 \\sim C7-C10 \\sim C7-C10A
 with sigma of 0.02
4. Uiso/Uaniso restraints and constraints
All non-hydrogen atoms have similar U: within 2A with sigma of 0.04 and sigma
for terminal atoms of 0.08 within 2A
N1 \\sim C91 \\sim C97 \\sim C103 \\sim C92 \\sim C96 \\sim C98 \\sim C102
\\sim C93 \\sim C95 \\sim C99 \\sim C101 \\sim C94 \\sim C100 \\sim N2 \\sim
C104 \\sim C110 \\sim C116 \\sim C105 \\sim C109 \\sim C111 \\sim C115 \\sim
C106 \\sim C108 \\sim C112 \\sim C114 \\sim C107 \\sim C113 \\sim N2A \\sim
C117 \\sim C1F \\sim C1L \\sim C1A \\sim C1E \\sim C1G \\sim C1K \\sim C1B
\\sim C1D \\sim C1H \\sim C1J \\sim C1C \\sim C1I: within 2A with sigma of 0.02
and sigma for terminal atoms of 0.04 within 2A
C8 \\sim C9 \\sim C10 \\sim C75A \\sim C27 \\sim C28 \\sim C29 \\sim C70A \\sim
C30 \\sim C85A \\sim C42A \\sim C43A \\sim C44A \\sim C45A \\sim C47 \\sim C9A
\\sim C48 \\sim C73A \\sim C49 \\sim C83A \\sim C50 \\sim C67 \\sim C68 \\sim
C69 \\sim C70 \\sim C62 \\sim C63 \\sim C64 \\sim C65 \\sim C72 \\sim C73 \\sim
C69A \\sim C74 \\sim C72A \\sim C75 \\sim C74A \\sim C82 \\sim C82A \\sim C83
\\sim C84A \\sim C84 \\sim C85 \\sim Cr6 \\sim C42 \\sim C43 \\sim C44 \\sim
C45 \\sim C27A \\sim C28A \\sim C29A \\sim C30A \\sim C62A \\sim C63A \\sim
C64A \\sim C65A \\sim Zn6 \\sim C47A \\sim C48A \\sim C49A \\sim C50A \\sim C8A
\\sim C67A \\sim C10A \\sim C68A: within 2A with sigma of 0.02 and sigma for
terminal atoms of 0.04 within 2A
Uanis(Cr6) = Uanis(Zn6)
Uanis(Cr7) = Uanis(Zn7)
5. Rigid body (RIGU) restrains
 All non-hydrogen atoms
 with sigma for 1-2 distances of 0.004 and sigma for 1-3 distances of 0.004
 N1, C91, C97, C103, C92, C96, C98, C102, C93, C95, C99, C101, C94, C100, N2A,
 C117, C1F, C1L, C1A, C1E, C1G, C1K, C1B, C1D, C1H, C1J, C1C, C1I, N2, C104,
 C110, C116, C105, C109, C111, C115, C106, C108, C112, C114, C107, C113
 with sigma for 1-2 distances of 0.002 and sigma for 1-3 distances of 0.002
 C8, C9, C10, C75A, C27, C28, C29, C70A, C30, C85A, C42A, C43A, C44A, C45A,
 C47, C9A, C48, C73A, C49, C83A, C50, C67, C68, C69, C70, C62, C63, C64, C65,
 C72, C73, C69A, C74, C72A, C75, C74A, C82, C82A, C83, C84A, C84, C85, Cr6, C42,
  C43, C44, C45, C27A, C28A, C29A, C30A, C62A, C63A, C64A, C65A, Zn6, C47A,
 C48A, C49A, C50A, C8A, C67A, C10A, C68A
 with sigma for 1-2 distances of 0.002 and sigma for 1-3 distances of 0.002
6. Same fragment restrains
{O1, O2, C1, C2, C3, C4, C5} sigma for 1-2: 0.02, 1-3: 0.04
as in
{O3, O4, C6, C7, C8, C9, C10}
{O1, O2, C1, C2, C3, C4, C5} sigma for 1-2: 0.02, 1-3: 0.04
as in
{O7, O8, C21, C22, C23, C24, C25}
{O1, O2, C1, C2, C3, C4, C5} sigma for 1-2: 0.02, 1-3: 0.04
as in
{O19, O20, C46, C47, C48, C49, C50}
{O1, O2, C1, C2, C3, C4, C5} sigma for 1-2: 0.02, 1-3: 0.04
as in
{O5, O6, C11, C12, C13, C14, C15}
{O1, O2, C1, C2, C3, C4, C5} sigma for 1-2: 0.02, 1-3: 0.04
as in
{O13, O14, C26, C27, C28, C29, C30}
{O1, O2, C1, C2, C3, C4, C5} sigma for 1-2: 0.02, 1-3: 0.04
as in
{O9, O10, C16, C17, C18, C19, C20}
{O1, O2, C1, C2, C3, C4, C5} sigma for 1-2: 0.02, 1-3: 0.04
as in
{O31, O32, C76, C77, C78, C79, C80}
{O1, O2, C1, C2, C3, C4, C5} sigma for 1-2: 0.02, 1-3: 0.04
as in
{O11, O12, C31, C32, C33, C34, C35}
{C2, C3, C4, C5} sigma for 1-2: 0.02, 1-3: 0.04
as in
{C82A, C83A, C84A, C85A}
{O1, O2, C1, C2, C3, C4, C5} sigma for 1-2: 0.02, 1-3: 0.04
as in
{O15, O16, C41, C42A, C43A, C44A, C45A}
{O1, O2, C1, C2, C3, C4, C5} sigma for 1-2: 0.02, 1-3: 0.04
as in
{O25, O26, C66, C67, C68, C69, C70}
{O1, O2, C1, C2, C3, C4, C5} sigma for 1-2: 0.02, 1-3: 0.04
as in
{O17, O18, C36, C37, C38, C39, C40}
{N2, C104, C105, C106, C107, C108, C109, C110, C111, C112, C113, C114, C115,
C116} sigma for 1-2: 0.02, 1-3: 0.04
as in
{N2A, C117, C1A, C1B, C1C, C1D, C1E, C1F, C1G, C1H, C1I, C1J, C1K, C1L}
{O1, O2, C1, C2, C3, C4, C5} sigma for 1-2: 0.02, 1-3: 0.04
as in
{O21, O22, C56, C57, C58, C59, C60}
{C2, C3, C4, C5} sigma for 1-2: 0.02, 1-3: 0.04
as in
{C47A, C48A, C49A, C50A}
{O1, O2, C1, C2, C3, C4, C5} sigma for 1-2: 0.02, 1-3: 0.04
as in
{O23, O24, C51, C52, C53, C54, C55}
{C2, C3, C4, C5} sigma for 1-2: 0.02, 1-3: 0.04
as in
{C42, C43, C44, C45}
{O1S, C1S, C2S, C3S, C4S} sigma for 1-2: 0.02, 1-3: 0.04
as in
{O1T, C1T, C2T, C3T, C4T}
{C2, C3, C4, C5} sigma for 1-2: 0.02, 1-3: 0.04
as in
{C62A, C63A, C64A, C65A}
{O1, O2, C1, C2, C3, C4, C5} sigma for 1-2: 0.02, 1-3: 0.04
as in
{O29, O30, C71, C72, C73, C74, C75}
{C2, C3, C4, C5} sigma for 1-2: 0.02, 1-3: 0.04
as in
{C72A, C73A, C74A, C75A}
{O1, O2, C1, C2, C3, C4, C5} sigma for 1-2: 0.02, 1-3: 0.04
as in
{O33, O34, C81, C82, C83, C84, C85}
{N2, C104, C105, C106, C107, C108, C109, C110, C111, C112, C113, C114, C115,
C116} sigma for 1-2: 0.02, 1-3: 0.04
as in
{N1, C91, C92, C93, C94, C95, C96, C97, C98, C99, C100, C101, C102, C103}
{O1, O2, C1, C2, C3, C4, C5} sigma for 1-2: 0.02, 1-3: 0.04
as in
{O35, O36, C86, C87, C88, C89, C90}
{O1, O2, C1, C2, C3, C4, C5} sigma for 1-2: 0.02, 1-3: 0.04
as in
{O27, O28, C61, C62, C63, C64, C65}
{C2, C3, C4, C5} sigma for 1-2: 0.02, 1-3: 0.04
as in
{C27A, C28A, C29A, C30A}
7. Others
 1*[Sof(C27)+Sof(C28)+Sof(H28A)+Sof(H28B)+Sof(H28C)+Sof(C29)+Sof(H29A)+
 Sof(H29B)+Sof(H29C)+Sof(C30)+Sof(H30A)+Sof(H30B)+Sof(H30C)+Sof(C42A)+Sof(C43A)+
 Sof(H43A)+Sof(H43B)+Sof(H43C)+Sof(C44A)+Sof(H44A)+Sof(H44B)+Sof(H44C)+
 Sof(C45A)+Sof(H45A)+Sof(H45B)+Sof(H45C)+Sof(C47)+Sof(C48)+Sof(H48A)+Sof(H48B)+
 Sof(H48C)+Sof(C49)+Sof(H49A)+Sof(H49B)+Sof(H49C)+Sof(C50)+Sof(H50A)+Sof(H50B)+
 Sof(H50C)+Sof(C67)+Sof(C68)+Sof(H68A)+Sof(H68B)+Sof(H68C)+Sof(C69)+Sof(H69A)+
 Sof(H69B)+Sof(H69C)+Sof(C70)+Sof(H70A)+Sof(H70B)+Sof(H70C)+Sof(C62)+Sof(C63)+
 Sof(H63A)+Sof(H63B)+Sof(H63C)+Sof(C64)+Sof(H64A)+Sof(H64B)+Sof(H64C)+Sof(C65)+
 Sof(H65A)+Sof(H65B)+Sof(H65C)+Sof(C72)+Sof(C73)+Sof(H73A)+Sof(H73B)+Sof(H73C)+
 Sof(C74)+Sof(H74A)+Sof(H74B)+Sof(H74C)+Sof(C75)+Sof(H75A)+Sof(H75B)+Sof(H75C)+
 Sof(C82)+Sof(C83)+Sof(H83A)+Sof(H83B)+Sof(H83C)+Sof(C84)+Sof(H84A)+Sof(H84B)+
 Sof(H84C)+Sof(C85)+Sof(H85A)+Sof(H85B)+Sof(H85C)+Sof(Cr6)+Sof(C42)+Sof(C43)+
 Sof(H43D)+Sof(H43E)+Sof(H43F)+Sof(C44)+Sof(H44D)+Sof(H44E)+Sof(H44F)+Sof(C45)+
 Sof(H45D)+Sof(H45E)+Sof(H45F)+Sof(C27A)+Sof(C28A)+Sof(H28D)+Sof(H28E)+
 Sof(H28F)+Sof(C29A)+Sof(H29D)+Sof(H29E)+Sof(H29F)+Sof(C30A)+Sof(H30D)+
 Sof(H30E)+Sof(H30F)+Sof(C62A)+Sof(C63A)+Sof(H63D)+Sof(H63E)+Sof(H63F)+
 Sof(C64A)+Sof(H64D)+Sof(H64E)+Sof(H64F)+Sof(C65A)+Sof(H65D)+Sof(H65E)+
 Sof(H65F)+Sof(Zn6)+Sof(C47A)+Sof(C48A)+Sof(H48D)+Sof(H48E)+Sof(H48F)+Sof(C49A)+
 Sof(H49D)+Sof(H49E)+Sof(H49F)+Sof(C50A)+Sof(H50D)+Sof(H50E)+Sof(H50F)+
 Sof(C67A)+Sof(C68A)+Sof(H68D)+Sof(H68E)+Sof(H68F)+Sof(C69A)+Sof(H69D)+
 Sof(H69E)+Sof(H69F)+Sof(C70A)+Sof(H70D)+Sof(H70E)+Sof(H70F)+Sof(C72A)+
 Sof(C73A)+Sof(H73D)+Sof(H73E)+Sof(H73F)+Sof(C74A)+Sof(H74D)+Sof(H74E)+
 Sof(H74F)+Sof(C75A)+Sof(H75D)+Sof(H75E)+Sof(H75F)+Sof(C82A)+Sof(C83A)+
 Sof(H83D)+Sof(H83E)+Sof(H83F)+Sof(C84A)+Sof(H84D)+Sof(H84E)+Sof(H84F)+
 Sof(C85A)+Sof(H85D)+Sof(H85E)+Sof(H85F)]+1*[Sof(Zn7)+Sof(Cr7)]=1 with esd of 0
 1*[Sof(N2)+Sof(H2)+Sof(C104)+Sof(H104)+Sof(C105)+Sof(H10G)+Sof(H10H)+
 Sof(C106)+Sof(H10I)+Sof(H10J)+Sof(C107)+Sof(H10K)+Sof(H10L)+Sof(C108)+
 Sof(H10M)+Sof(H10N)+Sof(C109)+Sof(H10O)+Sof(H10P)+Sof(C110)+Sof(H110)+
 Sof(C111)+Sof(H11A)+Sof(H11B)+Sof(C112)+Sof(H11C)+Sof(H11D)+Sof(C113)+
 Sof(H11E)+Sof(H11F)+Sof(C114)+Sof(H11G)+Sof(H11H)+Sof(C115)+Sof(H11I)+
 Sof(H11J)+Sof(C116)+Sof(H11K)+Sof(H11L)+Sof(H11M)]+1*[Sof(N1)+Sof(H1)+Sof(C91)+
 Sof(H91)+Sof(C92)+Sof(H92A)+Sof(H92B)+Sof(C93)+Sof(H93A)+Sof(H93B)+Sof(C94)+
 Sof(H94A)+Sof(H94B)+Sof(C95)+Sof(H95A)+Sof(H95B)+Sof(C96)+Sof(H96A)+Sof(H96B)+
 Sof(C97)+Sof(H97)+Sof(C98)+Sof(H98A)+Sof(H98B)+Sof(C99)+Sof(H99A)+Sof(H99B)+
 Sof(C100)+Sof(H10Q)+Sof(H10R)+Sof(C101)+Sof(H10S)+Sof(H10T)+Sof(C102)+
 Sof(H10U)+Sof(H10V)+Sof(C103)+Sof(H10W)+Sof(H10X)+Sof(H10Y)]+1*[Sof(N2A)+
 Sof(H2A)+Sof(C117)+Sof(H117)+Sof(C1A)+Sof(H1AA)+Sof(H1AB)+Sof(C1B)+Sof(H1BA)+
 Sof(H1BB)+Sof(C1C)+Sof(H1CA)+Sof(H1CB)+Sof(C1D)+Sof(H1DA)+Sof(H1DB)+Sof(C1E)+
 Sof(H1EA)+Sof(H1EB)+Sof(C1F)+Sof(H1F)+Sof(C1G)+Sof(H1GA)+Sof(H1GB)+Sof(C1H)+
 Sof(H1HA)+Sof(H1HB)+Sof(C1I)+Sof(H1IA)+Sof(H1IB)+Sof(C1J)+Sof(H1JA)+Sof(H1JB)+
 Sof(C1K)+Sof(H1KA)+Sof(H1KB)+Sof(C1L)+Sof(H1LA)+Sof(H1LB)+Sof(H1LC)]=1 with
 esd of 0
 Sof(C27)=Sof(C28)=Sof(H28A)=Sof(H28B)=Sof(H28C)=Sof(C29)=Sof(H29A)=Sof(H29B)=
 Sof(H29C)=Sof(C30)=Sof(H30A)=Sof(H30B)=Sof(H30C)=Sof(C42A)=Sof(C43A)=Sof(H43A)=
 Sof(H43B)=Sof(H43C)=Sof(C44A)=Sof(H44A)=Sof(H44B)=Sof(H44C)=Sof(C45A)=
 Sof(H45A)=Sof(H45B)=Sof(H45C)=Sof(C62)=Sof(C63)=Sof(H63A)=Sof(H63B)=Sof(H63C)=
 Sof(C64)=Sof(H64A)=Sof(H64B)=Sof(H64C)=Sof(C65)=Sof(H65A)=Sof(H65B)=Sof(H65C)=
 Sof(Zn6)=Sof(C47A)=Sof(C48A)=Sof(H48D)=Sof(H48E)=Sof(H48F)=Sof(C49A)=Sof(H49D)=
 Sof(H49E)=Sof(H49F)=Sof(C50A)=Sof(H50D)=Sof(H50E)=Sof(H50F)=Sof(C67A)=
 Sof(C68A)=Sof(H68D)=Sof(H68E)=Sof(H68F)=Sof(C69A)=Sof(H69D)=Sof(H69E)=
 Sof(H69F)=Sof(C70A)=Sof(H70D)=Sof(H70E)=Sof(H70F)=Sof(C72A)=Sof(C73A)=
 Sof(H73D)=Sof(H73E)=Sof(H73F)=Sof(C74A)=Sof(H74D)=Sof(H74E)=Sof(H74F)=
 Sof(C75A)=Sof(H75D)=Sof(H75E)=Sof(H75F)=Sof(C82A)=Sof(C83A)=Sof(H83D)=
 Sof(H83E)=Sof(H83F)=Sof(C84A)=Sof(H84D)=Sof(H84E)=Sof(H84F)=Sof(C85A)=
 Sof(H85D)=Sof(H85E)=Sof(H85F)=1-FVAR(1)
 Sof(C47)=Sof(C48)=Sof(H48A)=Sof(H48B)=Sof(H48C)=Sof(C49)=Sof(H49A)=Sof(H49B)=
 Sof(H49C)=Sof(C50)=Sof(H50A)=Sof(H50B)=Sof(H50C)=Sof(C67)=Sof(C68)=Sof(H68A)=
 Sof(H68B)=Sof(H68C)=Sof(C69)=Sof(H69A)=Sof(H69B)=Sof(H69C)=Sof(C70)=Sof(H70A)=
 Sof(H70B)=Sof(H70C)=Sof(C72)=Sof(C73)=Sof(H73A)=Sof(H73B)=Sof(H73C)=Sof(C74)=
 Sof(H74A)=Sof(H74B)=Sof(H74C)=Sof(C75)=Sof(H75A)=Sof(H75B)=Sof(H75C)=Sof(C82)=
 Sof(C83)=Sof(H83A)=Sof(H83B)=Sof(H83C)=Sof(C84)=Sof(H84A)=Sof(H84B)=Sof(H84C)=
 Sof(C85)=Sof(H85A)=Sof(H85B)=Sof(H85C)=Sof(Cr6)=Sof(C42)=Sof(C43)=Sof(H43D)=
 Sof(H43E)=Sof(H43F)=Sof(C44)=Sof(H44D)=Sof(H44E)=Sof(H44F)=Sof(C45)=Sof(H45D)=
 Sof(H45E)=Sof(H45F)=Sof(C27A)=Sof(C28A)=Sof(H28D)=Sof(H28E)=Sof(H28F)=
 Sof(C29A)=Sof(H29D)=Sof(H29E)=Sof(H29F)=Sof(C30A)=Sof(H30D)=Sof(H30E)=
 Sof(H30F)=Sof(C62A)=Sof(C63A)=Sof(H63D)=Sof(H63E)=Sof(H63F)=Sof(C64A)=
 Sof(H64D)=Sof(H64E)=Sof(H64F)=Sof(C65A)=Sof(H65D)=Sof(H65E)=Sof(H65F)=FVAR(1)
 Sof(Zn7)=1-FVAR(2)
 Sof(Cr7)=FVAR(2)
 Sof(O1T)=Sof(C1T)=Sof(H1TA)=Sof(H1TB)=Sof(C2T)=Sof(H2TA)=Sof(H2TB)=Sof(C3T)=
 Sof(H3TA)=Sof(H3TB)=Sof(C4T)=Sof(H4TA)=Sof(H4TB)=1-FVAR(3)
 Sof(O1S)=Sof(C1S)=Sof(H1SA)=Sof(H1SB)=Sof(C2S)=Sof(H2SA)=Sof(H2SB)=Sof(C3S)=
 Sof(H3SA)=Sof(H3SB)=Sof(C4S)=Sof(H4SA)=Sof(H4SB)=FVAR(3)
 Sof(N2)=Sof(H2)=Sof(C104)=Sof(H104)=Sof(C105)=Sof(H10G)=Sof(H10H)=Sof(C106)=
 Sof(H10I)=Sof(H10J)=Sof(C107)=Sof(H10K)=Sof(H10L)=Sof(C108)=Sof(H10M)=
 Sof(H10N)=Sof(C109)=Sof(H10O)=Sof(H10P)=Sof(C110)=Sof(H110)=Sof(C111)=
 Sof(H11A)=Sof(H11B)=Sof(C112)=Sof(H11C)=Sof(H11D)=Sof(C113)=Sof(H11E)=
 Sof(H11F)=Sof(C114)=Sof(H11G)=Sof(H11H)=Sof(C115)=Sof(H11I)=Sof(H11J)=
 Sof(C116)=Sof(H11K)=Sof(H11L)=Sof(H11M)=FVAR(4)
 Sof(N1)=Sof(H1)=Sof(C91)=Sof(H91)=Sof(C92)=Sof(H92A)=Sof(H92B)=Sof(C93)=
 Sof(H93A)=Sof(H93B)=Sof(C94)=Sof(H94A)=Sof(H94B)=Sof(C95)=Sof(H95A)=Sof(H95B)=
 Sof(C96)=Sof(H96A)=Sof(H96B)=Sof(C97)=Sof(H97)=Sof(C98)=Sof(H98A)=Sof(H98B)=
 Sof(C99)=Sof(H99A)=Sof(H99B)=Sof(C100)=Sof(H10Q)=Sof(H10R)=Sof(C101)=Sof(H10S)=
 Sof(H10T)=Sof(C102)=Sof(H10U)=Sof(H10V)=Sof(C103)=Sof(H10W)=Sof(H10X)=
 Sof(H10Y)=FVAR(5)
 Sof(N2A)=Sof(H2A)=Sof(C117)=Sof(H117)=Sof(C1A)=Sof(H1AA)=Sof(H1AB)=Sof(C1B)=
 Sof(H1BA)=Sof(H1BB)=Sof(C1C)=Sof(H1CA)=Sof(H1CB)=Sof(C1D)=Sof(H1DA)=Sof(H1DB)=
 Sof(C1E)=Sof(H1EA)=Sof(H1EB)=Sof(C1F)=Sof(H1F)=Sof(C1G)=Sof(H1GA)=Sof(H1GB)=
 Sof(C1H)=Sof(H1HA)=Sof(H1HB)=Sof(C1I)=Sof(H1IA)=Sof(H1IB)=Sof(C1J)=Sof(H1JA)=
 Sof(H1JB)=Sof(C1K)=Sof(H1KA)=Sof(H1KB)=Sof(C1L)=Sof(H1LA)=Sof(H1LB)=Sof(H1LC)=
 FVAR(6)
 Sof(C8A)=Sof(H8AA)=Sof(H8AB)=Sof(H8AC)=Sof(C9A)=Sof(H9AA)=Sof(H9AB)=Sof(H9AC)=
 Sof(C10A)=Sof(H10D)=Sof(H10E)=Sof(H10F)=1-FVAR(7)
 Sof(C8)=Sof(H8A)=Sof(H8B)=Sof(H8C)=Sof(C9)=Sof(H9A)=Sof(H9B)=Sof(H9C)=
 Sof(C10)=Sof(H10A)=Sof(H10B)=Sof(H10C)=FVAR(7)
8.a Ternary CH refined with riding coordinates:
 N2(H2), C104(H104), C110(H110), N1(H1), C91(H91), C97(H97), N2A(H2A),
 C117(H117), C1F(H1F)
8.b Secondary CH2 refined with riding coordinates:
 C1S(H1SA,H1SB), C2S(H2SA,H2SB), C3S(H3SA,H3SB), C4S(H4SA,H4SB), C105(H10G,
 H10H), C106(H10I,H10J), C107(H10K,H10L), C108(H10M,H10N), C109(H10O,H10P),
 C111(H11A,H11B), C112(H11C,H11D), C113(H11E,H11F), C114(H11G,H11H), C115(H11I,
 H11J), C92(H92A,H92B), C93(H93A,H93B), C94(H94A,H94B), C95(H95A,H95B),
 C96(H96A,H96B), C98(H98A,H98B), C99(H99A,H99B), C100(H10Q,H10R), C101(H10S,
 H10T), C102(H10U,H10V), C1T(H1TA,H1TB), C2T(H2TA,H2TB), C3T(H3TA,H3TB),
 C4T(H4TA,H4TB), C1A(H1AA,H1AB), C1B(H1BA,H1BB), C1C(H1CA,H1CB), C1D(H1DA,H1DB),
  C1E(H1EA,H1EB), C1G(H1GA,H1GB), C1H(H1HA,H1HB), C1I(H1IA,H1IB), C1J(H1JA,
 H1JB), C1K(H1KA,H1KB)
8.c Me refined with riding coordinates:
 C3(H3A,H3B,H3C), C4(H4A,H4B,H4C), C5(H5A,H5B,H5C), C8(H8A,H8B,H8C), C9(H9A,
 H9B,H9C), C10(H10A,H10B,H10C), C13(H13A,H13B,H13C), C14(H14A,H14B,H14C),
 C15(H15A,H15B,H15C), C23(H23A,H23B,H23C), C24(H24A,H24B,H24C), C25(H25A,H25B,
 H25C), C18(H18A,H18B,H18C), C19(H19A,H19B,H19C), C20(H20A,H20B,H20C), C33(H33A,
 H33B,H33C), C34(H34A,H34B,H34C), C35(H35A,H35B,H35C), C28(H28A,H28B,H28C),
 C29(H29A,H29B,H29C), C30(H30A,H30B,H30C), C43A(H43A,H43B,H43C), C44A(H44A,H44B,
 H44C), C45A(H45A,H45B,H45C), C38(H38A,H38B,H38C), C39(H39A,H39B,H39C),
 C40(H40A,H40B,H40C), C48(H48A,H48B,H48C), C49(H49A,H49B,H49C), C50(H50A,H50B,
 H50C), C58(H58A,H58B,H58C), C59(H59A,H59B,H59C), C60(H60A,H60B,H60C), C53(H53A,
 H53B,H53C), C54(H54A,H54B,H54C), C55(H55A,H55B,H55C), C68(H68A,H68B,H68C),
 C69(H69A,H69B,H69C), C70(H70A,H70B,H70C), C63(H63A,H63B,H63C), C64(H64A,H64B,
 H64C), C65(H65A,H65B,H65C), C73(H73A,H73B,H73C), C74(H74A,H74B,H74C), C75(H75A,
 H75B,H75C), C78(H78A,H78B,H78C), C79(H79A,H79B,H79C), C80(H80A,H80B,H80C),
 C83(H83A,H83B,H83C), C84(H84A,H84B,H84C), C85(H85A,H85B,H85C), C88(H88A,H88B,
 H88C), C89(H89A,H89B,H89C), C90(H90A,H90B,H90C), C43(H43D,H43E,H43F), C44(H44D,
 H44E,H44F), C45(H45D,H45E,H45F), C28A(H28D,H28E,H28F), C29A(H29D,H29E,H29F),
 C30A(H30D,H30E,H30F), C63A(H63D,H63E,H63F), C64A(H64D,H64E,H64F), C65A(H65D,
 H65E,H65F), C48A(H48D,H48E,H48F), C49A(H49D,H49E,H49F), C50A(H50D,H50E,H50F),
 C68A(H68D,H68E,H68F), C69A(H69D,H69E,H69F), C70A(H70D,H70E,H70F), C73A(H73D,
 H73E,H73F), C74A(H74D,H74E,H74F), C75A(H75D,H75E,H75F), C83A(H83D,H83E,H83F),
 C84A(H84D,H84E,H84F), C85A(H85D,H85E,H85F), C116(H11K,H11L,H11M), C103(H10W,
 H10X,H10Y), C1L(H1LA,H1LB,H1LC), C8A(H8AA,H8AB,H8AC), C9A(H9AA,H9AB,H9AC),
 C10A(H10D,H10E,H10F)
;
_olex2_submission_special_instructions 'No special instructions were received'
_oxdiff_exptl_absorpt_empirical_details
;
Empirical correction (ABSPACK) includes:
- Absorption correction using spherical harmonics
- Frame scaling
;
_oxdiff_exptl_absorpt_empirical_full_max 1.432
_oxdiff_exptl_absorpt_empirical_full_min 0.683

loop_
_space_group_symop_operation_xyz
'x, y, z'
'-x, -y, z+1/2'
'x+1/2, -y+1/2, z'
'-x+1/2, y+1/2, z+1/2'

loop_
_atom_site_label
_atom_site_type_symbol
_atom_site_fract_x
_atom_site_fract_y
_atom_site_fract_z
_atom_site_U_iso_or_equiv
_atom_site_adp_type
_atom_site_occupancy
_atom_site_site_symmetry_order
_atom_site_calc_flag
_atom_site_refinement_flags_posn
_atom_site_refinement_flags_adp
_atom_site_refinement_flags_occupancy
_atom_site_disorder_assembly
_atom_site_disorder_group
Zn7 Zn 0.54898(2) 0.26872(3) 0.46230(3) 0.02409(15) Uani 0.354(3) 1 d . U P B .
Cr1 Cr 0.61488(2) 0.77022(4) 0.50793(3) 0.02119(15) Uani 1 1 d . U . . .
Cr2 Cr 0.69110(2) 0.72656(4) 0.54562(3) 0.02233(15) Uani 1 1 d . U . . .
Cr3 Cr 0.76232(2) 0.60329(4) 0.57322(4) 0.02752(16) Uani 1 1 d . U . . .
Cr4 Cr 0.77032(2) 0.40624(4) 0.57325(4) 0.0394(2) Uani 1 1 d . U . . .
Cr5 Cr 0.71715(2) 0.25363(4) 0.52941(4) 0.03212(19) Uani 1 1 d . U . . .
Cr7 Cr 0.54898(2) 0.26872(3) 0.46230(3) 0.02409(15) Uani 0.646(3) 1 d . U P B .
Cr8 Cr 0.47701(2) 0.39560(4) 0.44930(4) 0.02967(18) Uani 1 1 d . U . . .
Cr9 Cr 0.47297(2) 0.58950(4) 0.42708(3) 0.02597(16) Uani 1 1 d . U . . .
Cr10 Cr 0.52624(2) 0.74254(4) 0.46664(3) 0.02473(15) Uani 1 1 d . U . . .
F1 F 0.66421(7) 0.81573(13) 0.51625(12) 0.0275(6) Uani 1 1 d . U . . .
F2 F 0.64617(7) 0.67810(13) 0.51553(11) 0.0251(5) Uani 1 1 d . U . . .
F3 F 0.70999(6) 0.62952(13) 0.57262(12) 0.0269(5) Uani 1 1 d . U . . .
F4 F 0.75013(7) 0.50225(13) 0.54394(13) 0.0304(6) Uani 1 1 d . U . . .
F5 F 0.72316(7) 0.35547(14) 0.56398(13) 0.0352(7) Uani 1 1 d . U . . .
F6 F 0.67309(7) 0.28849(15) 0.49371(15) 0.0407(7) Uani 1 1 d . U . . .
F7 F 0.59487(8) 0.32064(15) 0.48933(14) 0.0402(7) Uani 1 1 d . U . . .
F8 F 0.52853(7) 0.37007(14) 0.43986(12) 0.0295(6) Uani 1 1 d . U . . .
F9 F 0.49119(6) 0.50082(13) 0.46826(12) 0.0271(6) Uani 1 1 d . U . . .
F10 F 0.52066(7) 0.63912(13) 0.43719(11) 0.0266(6) Uani 1 1 d . U . . .
F11 F 0.57033(6) 0.70878(13) 0.50612(11) 0.0254(6) Uani 1 1 d . U . . .
F12 F 0.57618(8) 0.17978(14) 0.48916(13) 0.0391(7) Uani 1 1 d . U . . .
O1 O 0.60873(8) 0.77379(18) 0.58962(14) 0.0277(7) Uani 1 1 d D U . . .
O2 O 0.66595(8) 0.73899(18) 0.61902(14) 0.0278(7) Uani 1 1 d D U . . .
C1 C 0.63260(12) 0.7597(2) 0.6281(2) 0.0267(9) Uani 1 1 d D U . . .
C2 C 0.62032(14) 0.7713(3) 0.6886(2) 0.0371(12) Uani 1 1 d D U . . .
C3 C 0.6274(3) 0.8574(4) 0.7007(3) 0.082(2) Uani 1 1 d D U . . .
H3A H 0.612506 0.889416 0.674811 0.123 Uiso 1 1 calc R U . . .
H3B H 0.620114 0.869172 0.739635 0.123 Uiso 1 1 calc R U . . .
H3C H 0.654003 0.869047 0.695533 0.123 Uiso 1 1 calc R U . . .
C4 C 0.57859(18) 0.7556(6) 0.6935(3) 0.090(3) Uani 1 1 d D U . . .
H4A H 0.564987 0.789233 0.667104 0.136 Uiso 1 1 calc R U . . .
H4B H 0.573549 0.700778 0.684504 0.136 Uiso 1 1 calc R U . . .
H4C H 0.570316 0.766672 0.732045 0.136 Uiso 1 1 calc R U . . .
C5 C 0.6429(2) 0.7215(5) 0.7280(3) 0.092(3) Uani 1 1 d D U . . .
H5A H 0.634438 0.730116 0.766800 0.139 Uiso 1 1 calc R U . . .
H5B H 0.639668 0.666421 0.718113 0.139 Uiso 1 1 calc R U . . .
H5C H 0.669446 0.735562 0.724909 0.139 Uiso 1 1 calc R U . . .
O3 O 0.71741(8) 0.71506(19) 0.47413(15) 0.0337(8) Uani 1 1 d D U . . .
O4 O 0.76821(8) 0.64462(18) 0.49658(16) 0.0352(8) Uani 1 1 d D U . . .
C6 C 0.74922(12) 0.6865(2) 0.4634(2) 0.0310(10) Uani 1 1 d D U . . .
C7 C 0.76652(15) 0.7056(3) 0.4062(3) 0.0460(13) Uani 1 1 d D U . . .
C8 C 0.7368(2) 0.7279(7) 0.3635(4) 0.069(3) Uani 0.757(13) 1 d D U P A 1
H8A H 0.721164 0.769727 0.378970 0.103 Uiso 0.757(13) 1 calc R U P A 1
H8B H 0.748902 0.746091 0.328844 0.103 Uiso 0.757(13) 1 calc R U P A 1
H8C H 0.721187 0.682367 0.355113 0.103 Uiso 0.757(13) 1 calc R U P A 1
C9 C 0.7903(3) 0.7792(6) 0.4188(5) 0.080(4) Uani 0.757(13) 1 d D U P A 1
H9A H 0.773909 0.821360 0.431952 0.119 Uiso 0.757(13) 1 calc R U P A 1
H9B H 0.808786 0.767154 0.448064 0.119 Uiso 0.757(13) 1 calc R U P A 1
H9C H 0.803232 0.795799 0.384430 0.119 Uiso 0.757(13) 1 calc R U P A 1
C10 C 0.7919(3) 0.6419(6) 0.3863(5) 0.068(3) Uani 0.757(13) 1 d D U P A 1
H10A H 0.810348 0.630090 0.415592 0.103 Uiso 0.757(13) 1 calc R U P A 1
H10B H 0.777071 0.594999 0.378226 0.103 Uiso 0.757(13) 1 calc R U P A 1
H10C H 0.804786 0.658723 0.351956 0.103 Uiso 0.757(13) 1 calc R U P A 1
O5 O 0.73146(8) 0.78863(17) 0.57627(16) 0.0317(7) Uani 1 1 d D U . . .
O6 O 0.77510(9) 0.70451(18) 0.60613(16) 0.0356(8) Uani 1 1 d D U . . .
C11 C 0.76111(12) 0.7714(2) 0.6038(2) 0.0277(10) Uani 1 1 d D U . . .
C12 C 0.78055(13) 0.8375(3) 0.6340(2) 0.0366(12) Uani 1 1 d D U . . .
C13 C 0.75186(17) 0.8918(3) 0.6613(3) 0.0519(15) Uani 1 1 d D U . . .
H13A H 0.764901 0.934357 0.680707 0.078 Uiso 1 1 calc R U . . .
H13B H 0.735412 0.913501 0.632230 0.078 Uiso 1 1 calc R U . . .
H13C H 0.736865 0.862331 0.688599 0.078 Uiso 1 1 calc R U . . .
C14 C 0.80223(15) 0.8816(3) 0.5887(3) 0.0504(15) Uani 1 1 d D U . . .
H14A H 0.815534 0.925581 0.605883 0.076 Uiso 1 1 calc R U . . .
H14B H 0.820323 0.846382 0.570873 0.076 Uiso 1 1 calc R U . . .
H14C H 0.784762 0.901211 0.560144 0.076 Uiso 1 1 calc R U . . .
C15 C 0.80725(18) 0.8057(3) 0.6779(3) 0.0584(17) Uani 1 1 d D U . . .
H15A H 0.819689 0.849086 0.697209 0.088 Uiso 1 1 calc R U . . .
H15B H 0.793248 0.774559 0.705454 0.088 Uiso 1 1 calc R U . . .
H15C H 0.826080 0.772720 0.659596 0.088 Uiso 1 1 calc R U . . .
O7 O 0.75773(9) 0.56607(19) 0.65060(15) 0.0355(8) Uani 1 1 d D U . . .
O8 O 0.75606(13) 0.4362(2) 0.65002(18) 0.0553(11) Uani 1 1 d D U . . .
C21 C 0.75546(15) 0.5013(3) 0.6748(2) 0.0413(12) Uani 1 1 d D U . . .
C22 C 0.7543(2) 0.5008(4) 0.7385(3) 0.0675(19) Uani 1 1 d D U . . .
C23 C 0.7378(3) 0.5760(5) 0.7619(3) 0.094(3) Uani 1 1 d D U . . .
H23A H 0.737458 0.573586 0.803166 0.142 Uiso 1 1 calc R U . . .
H23B H 0.753044 0.620426 0.749753 0.142 Uiso 1 1 calc R U . . .
H23C H 0.712140 0.582423 0.747903 0.142 Uiso 1 1 calc R U . . .
C24 C 0.7953(3) 0.4941(7) 0.7566(4) 0.126(4) Uani 1 1 d D U . . .
H24A H 0.796844 0.493377 0.797820 0.188 Uiso 1 1 calc R U . . .
H24B H 0.806013 0.445694 0.741505 0.188 Uiso 1 1 calc R U . . .
H24C H 0.809430 0.538820 0.742038 0.188 Uiso 1 1 calc R U . . .
C25 C 0.7357(4) 0.4279(6) 0.7609(5) 0.166(6) Uani 1 1 d D U . . .
H25A H 0.735396 0.429431 0.802181 0.249 Uiso 1 1 calc R U . . .
H25B H 0.709921 0.425048 0.746804 0.249 Uiso 1 1 calc R U . . .
H25C H 0.749624 0.381830 0.748262 0.249 Uiso 1 1 calc R U . . .
O9 O 0.81564(8) 0.58113(17) 0.57297(18) 0.0381(8) Uani 1 1 d D U . . .
O10 O 0.81958(10) 0.45284(19) 0.5844(2) 0.0570(12) Uani 1 1 d D U . . .
C16 C 0.83350(12) 0.5201(3) 0.5800(2) 0.0337(11) Uani 1 1 d D U . . .
C17 C 0.87614(13) 0.5286(3) 0.5865(3) 0.0458(14) Uani 1 1 d D U . . .
C18 C 0.89053(16) 0.5656(4) 0.5324(3) 0.0652(19) Uani 1 1 d D U . . .
H18A H 0.878586 0.616531 0.527065 0.098 Uiso 1 1 calc R U . . .
H18B H 0.917717 0.572369 0.534897 0.098 Uiso 1 1 calc R U . . .
H18C H 0.884548 0.531650 0.500398 0.098 Uiso 1 1 calc R U . . .
C19 C 0.88291(15) 0.5830(3) 0.6365(3) 0.0507(15) Uani 1 1 d D U . . .
H19A H 0.870797 0.633375 0.629394 0.076 Uiso 1 1 calc R U . . .
H19B H 0.872398 0.559658 0.670730 0.076 Uiso 1 1 calc R U . . .
H19C H 0.909881 0.590917 0.641497 0.076 Uiso 1 1 calc R U . . .
C20 C 0.89431(15) 0.4498(3) 0.5954(4) 0.069(2) Uani 1 1 d D U . . .
H20A H 0.884852 0.426519 0.630308 0.104 Uiso 1 1 calc R U . . .
H20B H 0.888339 0.415575 0.563547 0.104 Uiso 1 1 calc R U . . .
H20C H 0.921507 0.456294 0.598047 0.104 Uiso 1 1 calc R U . . .
O11 O 0.79214(12) 0.3132(2) 0.6068(2) 0.0658(14) Uani 1 1 d D U . . .
O12 O 0.76267(9) 0.21354(18) 0.56757(18) 0.0389(9) Uani 1 1 d D U . . .
C31 C 0.78616(13) 0.2421(3) 0.5995(3) 0.0378(12) Uani 1 1 d D U . . .
C32 C 0.80919(16) 0.1867(3) 0.6370(3) 0.0548(17) Uani 1 1 d D U . . .
C33 C 0.84974(18) 0.2072(5) 0.6318(5) 0.095(3) Uani 1 1 d D U . . .
H33A H 0.853391 0.262093 0.641919 0.143 Uiso 1 1 calc R U . . .
H33B H 0.864460 0.174069 0.657112 0.143 Uiso 1 1 calc R U . . .
H33C H 0.857949 0.198774 0.592825 0.143 Uiso 1 1 calc R U . . .
C34 C 0.7968(2) 0.2023(5) 0.6989(3) 0.086(2) Uani 1 1 d D U . . .
H34A H 0.770281 0.189203 0.703170 0.129 Uiso 1 1 calc R U . . .
H34B H 0.811771 0.169909 0.724452 0.129 Uiso 1 1 calc R U . . .
H34C H 0.800681 0.257482 0.707986 0.129 Uiso 1 1 calc R U . . .
C35 C 0.8008(2) 0.1030(3) 0.6221(4) 0.075(2) Uani 1 1 d D U . . .
H35A H 0.773910 0.093204 0.626328 0.112 Uiso 1 1 calc R U . . .
H35B H 0.808256 0.092971 0.583035 0.112 Uiso 1 1 calc R U . . .
H35C H 0.814768 0.068266 0.647322 0.112 Uiso 1 1 calc R U . . .
O13 O 0.78576(9) 0.3783(2) 0.4971(2) 0.0498(10) Uani 1 1 d D U . . .
O14 O 0.74611(10) 0.2893(2) 0.46429(18) 0.0442(9) Uani 1 1 d D U . . .
C26 C 0.77233(13) 0.3362(3) 0.4583(3) 0.0398(12) Uani 1 1 d D U . . .
C27 C 0.7884(4) 0.3448(8) 0.3994(6) 0.061(3) Uani 0.646(3) 1 d D U P B 2
C28 C 0.8176(7) 0.4098(12) 0.4008(10) 0.086(6) Uani 0.646(3) 1 d D U P B 2
H28A H 0.805500 0.459175 0.410823 0.129 Uiso 0.646(3) 1 calc R U P B 2
H28B H 0.836787 0.397221 0.428948 0.129 Uiso 0.646(3) 1 calc R U P B 2
H28C H 0.829322 0.414588 0.363653 0.129 Uiso 0.646(3) 1 calc R U P B 2
C29 C 0.8054(5) 0.2667(8) 0.3842(8) 0.101(5) Uani 0.646(3) 1 d D U P B 2
H29A H 0.816208 0.269578 0.346240 0.152 Uiso 0.646(3) 1 calc R U P B 2
H29B H 0.825133 0.253679 0.411314 0.152 Uiso 0.646(3) 1 calc R U P B 2
H29C H 0.786000 0.226388 0.385063 0.152 Uiso 0.646(3) 1 calc R U P B 2
C30 C 0.7555(4) 0.3630(12) 0.3602(6) 0.114(5) Uani 0.646(3) 1 d D U P B 2
H30A H 0.744634 0.413639 0.370432 0.171 Uiso 0.646(3) 1 calc R U P B 2
H30B H 0.764292 0.364802 0.321154 0.171 Uiso 0.646(3) 1 calc R U P B 2
H30C H 0.736376 0.322268 0.364031 0.171 Uiso 0.646(3) 1 calc R U P B 2
O15 O 0.69000(9) 0.21660(19) 0.59533(17) 0.0374(8) Uani 1 1 d D U . . .
O16 O 0.62844(9) 0.2163(2) 0.57690(17) 0.0441(9) Uani 1 1 d D U . . .
C41 C 0.65633(14) 0.2034(3) 0.6084(2) 0.0432(13) Uani 1 1 d D U . . .
C42A C 0.6512(3) 0.1514(6) 0.6643(4) 0.052(2) Uani 0.646(3) 1 d D U P B 2
C43A C 0.6673(4) 0.0691(6) 0.6530(5) 0.075(3) Uani 0.646(3) 1 d D U P B 2
H43A H 0.653696 0.044786 0.621734 0.112 Uiso 0.646(3) 1 calc R U P B 2
H43B H 0.693886 0.073353 0.643231 0.112 Uiso 0.646(3) 1 calc R U P B 2
H43C H 0.664559 0.036945 0.686907 0.112 Uiso 0.646(3) 1 calc R U P B 2
C44A C 0.6096(3) 0.1443(9) 0.6776(7) 0.065(4) Uani 0.646(3) 1 d D U P B 2
H44A H 0.596514 0.121472 0.645168 0.098 Uiso 0.646(3) 1 calc R U P B 2
H44B H 0.606165 0.110607 0.710547 0.098 Uiso 0.646(3) 1 calc R U P B 2
H44C H 0.599242 0.196113 0.685495 0.098 Uiso 0.646(3) 1 calc R U P B 2
C45A C 0.6731(3) 0.1864(9) 0.7127(5) 0.064(3) Uani 0.646(3) 1 d D U P B 2
H45A H 0.699572 0.189912 0.702398 0.096 Uiso 0.646(3) 1 calc R U P B 2
H45B H 0.663427 0.238682 0.721037 0.096 Uiso 0.646(3) 1 calc R U P B 2
H45C H 0.670350 0.153176 0.746089 0.096 Uiso 0.646(3) 1 calc R U P B 2
O17 O 0.71512(9) 0.15232(18) 0.49326(17) 0.0392(8) Uani 1 1 d D U . . .
O18 O 0.65515(8) 0.11698(17) 0.48907(15) 0.0316(7) Uani 1 1 d D U . . .
C36 C 0.68940(11) 0.1039(2) 0.48383(19) 0.0234(9) Uani 1 1 d D U . . .
C37 C 0.70229(13) 0.0231(3) 0.4661(3) 0.0401(12) Uani 1 1 d D U . . .
C38 C 0.73707(19) 0.0323(5) 0.4281(5) 0.113(4) Uani 1 1 d D U . . .
H38A H 0.730096 0.060187 0.393628 0.169 Uiso 1 1 calc R U . . .
H38B H 0.756334 0.061966 0.448269 0.169 Uiso 1 1 calc R U . . .
H38C H 0.746853 -0.019374 0.418356 0.169 Uiso 1 1 calc R U . . .
C39 C 0.7122(3) -0.0197(4) 0.5197(4) 0.105(4) Uani 1 1 d D U . . .
H39A H 0.720788 -0.072503 0.510410 0.158 Uiso 1 1 calc R U . . .
H39B H 0.732237 0.008428 0.539325 0.158 Uiso 1 1 calc R U . . .
H39C H 0.690131 -0.022793 0.544020 0.158 Uiso 1 1 calc R U . . .
C40 C 0.67157(14) -0.0218(3) 0.4355(3) 0.0412(13) Uani 1 1 d D U . . .
H40A H 0.664947 0.005623 0.400666 0.062 Uiso 1 1 calc R U . . .
H40B H 0.680550 -0.074355 0.426383 0.062 Uiso 1 1 calc R U . . .
H40C H 0.649452 -0.025580 0.459789 0.062 Uiso 1 1 calc R U . . .
O19 O 0.63007(10) 0.2212(2) 0.40850(16) 0.0398(9) Uani 1 1 d D U . . .
O20 O 0.57149(10) 0.2568(2) 0.38677(15) 0.0414(9) Uani 1 1 d D U . . .
C46 C 0.60371(16) 0.2303(3) 0.3749(2) 0.0434(13) Uani 1 1 d D U . . .
C47 C 0.6076(5) 0.1893(8) 0.3159(6) 0.049(4) Uani 0.354(3) 1 d D U P B 1
C48 C 0.6485(6) 0.2011(19) 0.2958(16) 0.075(7) Uani 0.354(3) 1 d D U P B 1
H48A H 0.653822 0.257091 0.292896 0.112 Uiso 0.354(3) 1 calc R U P B 1
H48B H 0.665682 0.177184 0.322899 0.112 Uiso 0.354(3) 1 calc R U P B 1
H48C H 0.651775 0.176622 0.258801 0.112 Uiso 0.354(3) 1 calc R U P B 1
C49 C 0.6024(5) 0.1022(7) 0.3189(6) 0.051(4) Uani 0.354(3) 1 d D U P B 1
H49A H 0.618875 0.080532 0.347931 0.077 Uiso 0.354(3) 1 calc R U P B 1
H49B H 0.576267 0.090417 0.328365 0.077 Uiso 0.354(3) 1 calc R U P B 1
H49C H 0.608535 0.078937 0.282331 0.077 Uiso 0.354(3) 1 calc R U P B 1
C50 C 0.5829(8) 0.2264(15) 0.2718(8) 0.093(7) Uani 0.354(3) 1 d D U P B 1
H50A H 0.587140 0.282856 0.271234 0.140 Uiso 0.354(3) 1 calc R U P B 1
H50B H 0.588829 0.204407 0.234727 0.140 Uiso 0.354(3) 1 calc R U P B 1
H50C H 0.556561 0.215887 0.280762 0.140 Uiso 0.354(3) 1 calc R U P B 1
O21 O 0.52444(9) 0.2817(2) 0.53757(16) 0.0392(8) Uani 1 1 d D U . . .
O22 O 0.47768(9) 0.36691(19) 0.52841(16) 0.0374(8) Uani 1 1 d D U . . .
C56 C 0.49607(12) 0.3169(3) 0.5553(2) 0.0293(10) Uani 1 1 d D U . . .
C57 C 0.48165(14) 0.2947(3) 0.6137(2) 0.0372(12) Uani 1 1 d D U . . .
C58 C 0.51320(19) 0.2764(5) 0.6528(3) 0.069(2) Uani 1 1 d D U . . .
H58A H 0.528614 0.323166 0.658169 0.104 Uiso 1 1 calc R U . . .
H58B H 0.503137 0.259518 0.689232 0.104 Uiso 1 1 calc R U . . .
H58C H 0.528551 0.234632 0.636688 0.104 Uiso 1 1 calc R U . . .
C59 C 0.45710(18) 0.2238(3) 0.6043(3) 0.0566(17) Uani 1 1 d D U . . .
H59A H 0.436653 0.237344 0.578585 0.085 Uiso 1 1 calc R U . . .
H59B H 0.472086 0.181663 0.587890 0.085 Uiso 1 1 calc R U . . .
H59C H 0.446672 0.206550 0.640434 0.085 Uiso 1 1 calc R U . . .
C60 C 0.45713(19) 0.3599(4) 0.6380(3) 0.0618(18) Uani 1 1 d D U . . .
H60A H 0.436589 0.371174 0.611855 0.093 Uiso 1 1 calc R U . . .
H60B H 0.446824 0.343267 0.674335 0.093 Uiso 1 1 calc R U . . .
H60C H 0.472275 0.407028 0.643346 0.093 Uiso 1 1 calc R U . . .
O23 O 0.50595(9) 0.20679(19) 0.43505(18) 0.0428(10) Uani 1 1 d D U . . .
O24 O 0.45945(10) 0.29230(19) 0.42873(18) 0.0440(9) Uani 1 1 d D U . . .
C51 C 0.47354(12) 0.2257(2) 0.4222(2) 0.0266(9) Uani 1 1 d D U . . .
C52 C 0.44811(14) 0.1634(3) 0.3971(2) 0.0373(12) Uani 1 1 d D U . . .
C53 C 0.4711(2) 0.1068(5) 0.3625(5) 0.124(4) Uani 1 1 d D U . . .
H53A H 0.482589 0.134487 0.330862 0.186 Uiso 1 1 calc R U . . .
H53B H 0.490686 0.083878 0.386209 0.186 Uiso 1 1 calc R U . . .
H53C H 0.454801 0.065251 0.348150 0.186 Uiso 1 1 calc R U . . .
C54 C 0.4304(2) 0.1210(4) 0.4458(3) 0.086(3) Uani 1 1 d D U . . .
H54A H 0.449953 0.097008 0.468964 0.129 Uiso 1 1 calc R U . . .
H54B H 0.416070 0.158107 0.468710 0.129 Uiso 1 1 calc R U . . .
H54C H 0.413589 0.080439 0.431442 0.129 Uiso 1 1 calc R U . . .
C55 C 0.4183(2) 0.2007(4) 0.3611(3) 0.072(2) Uani 1 1 d D U . . .
H55A H 0.430144 0.228160 0.329487 0.107 Uiso 1 1 calc R U . . .
H55B H 0.401491 0.160331 0.346484 0.107 Uiso 1 1 calc R U . . .
H55C H 0.403972 0.237998 0.383752 0.107 Uiso 1 1 calc R U . . .
O25 O 0.42427(9) 0.42504(18) 0.45564(17) 0.0386(8) Uani 1 1 d D U . . .
O26 O 0.42390(9) 0.54332(18) 0.41525(16) 0.0357(8) Uani 1 1 d D U . . .
C66 C 0.40796(13) 0.4826(3) 0.4338(2) 0.0365(12) Uani 1 1 d D U . . .
C67 C 0.3656(5) 0.4852(12) 0.4251(11) 0.059(5) Uani 0.354(3) 1 d D U P B 1
C68 C 0.3539(6) 0.5346(17) 0.3739(12) 0.104(7) Uani 0.354(3) 1 d D U P B 1
H68A H 0.364141 0.587431 0.377832 0.156 Uiso 0.354(3) 1 calc R U P B 1
H68B H 0.363620 0.510696 0.339397 0.156 Uiso 0.354(3) 1 calc R U P B 1
H68C H 0.326547 0.537273 0.372031 0.156 Uiso 0.354(3) 1 calc R U P B 1
C69 C 0.3501(6) 0.4052(11) 0.4191(16) 0.117(7) Uani 0.354(3) 1 d D U P B 1
H69A H 0.322987 0.408204 0.413606 0.175 Uiso 0.354(3) 1 calc R U P B 1
H69B H 0.361651 0.379488 0.386581 0.175 Uiso 0.354(3) 1 calc R U P B 1
H69C H 0.355541 0.375143 0.453309 0.175 Uiso 0.354(3) 1 calc R U P B 1
C70 C 0.3496(5) 0.5267(15) 0.4766(11) 0.088(6) Uani 0.354(3) 1 d D U P B 1
H70A H 0.360351 0.579227 0.479302 0.132 Uiso 0.354(3) 1 calc R U P B 1
H70B H 0.322328 0.530628 0.472943 0.132 Uiso 0.354(3) 1 calc R U P B 1
H70C H 0.355802 0.497077 0.510647 0.132 Uiso 0.354(3) 1 calc R U P B 1
O27 O 0.47570(9) 0.42025(18) 0.36862(15) 0.0346(8) Uani 1 1 d D U . . .
O28 O 0.49174(10) 0.54547(18) 0.35704(15) 0.0349(8) Uani 1 1 d D U . . .
C61 C 0.48758(14) 0.4761(3) 0.3397(2) 0.0342(11) Uani 1 1 d D U . . .
C62 C 0.5012(4) 0.4579(8) 0.2796(6) 0.054(3) Uani 0.646(3) 1 d D U P B 2
C63 C 0.5404(3) 0.4931(8) 0.2698(7) 0.078(4) Uani 0.646(3) 1 d D U P B 2
H63A H 0.558471 0.467609 0.294798 0.118 Uiso 0.646(3) 1 calc R U P B 2
H63B H 0.547802 0.484758 0.230488 0.118 Uiso 0.646(3) 1 calc R U P B 2
H63C H 0.539774 0.549158 0.277808 0.118 Uiso 0.646(3) 1 calc R U P B 2
C64 C 0.4739(4) 0.4967(10) 0.2416(6) 0.097(4) Uani 0.646(3) 1 d D U P B 2
H64A H 0.473852 0.553030 0.248938 0.145 Uiso 0.646(3) 1 calc R U P B 2
H64B H 0.480967 0.487180 0.202332 0.145 Uiso 0.646(3) 1 calc R U P B 2
H64C H 0.448804 0.475595 0.248519 0.145 Uiso 0.646(3) 1 calc R U P B 2
C65 C 0.5016(4) 0.3705(6) 0.2688(6) 0.072(3) Uani 0.646(3) 1 d D U P B 2
H65A H 0.519653 0.345450 0.294058 0.108 Uiso 0.646(3) 1 calc R U P B 2
H65B H 0.476567 0.348982 0.275767 0.108 Uiso 0.646(3) 1 calc R U P B 2
H65C H 0.508730 0.360568 0.229579 0.108 Uiso 0.646(3) 1 calc R U P B 2
O29 O 0.45437(10) 0.67879(19) 0.38479(16) 0.0359(8) Uani 1 1 d D U . . .
O30 O 0.48265(8) 0.78019(17) 0.42593(15) 0.0299(7) Uani 1 1 d D U . . .
C71 C 0.45907(12) 0.7504(3) 0.3925(2) 0.0279(10) Uani 1 1 d D U . . .
C72 C 0.4327(5) 0.8075(10) 0.3623(7) 0.037(4) Uani 0.354(3) 1 d D U P B 1
C73 C 0.4040(5) 0.7621(10) 0.3276(9) 0.052(5) Uani 0.354(3) 1 d D U P B 1
H73A H 0.417014 0.729392 0.299920 0.078 Uiso 0.354(3) 1 calc R U P B 1
H73B H 0.389043 0.728926 0.352592 0.078 Uiso 0.354(3) 1 calc R U P B 1
H73C H 0.387495 0.798778 0.307889 0.078 Uiso 0.354(3) 1 calc R U P B 1
C74 C 0.4573(4) 0.8552(9) 0.3227(7) 0.046(3) Uani 0.354(3) 1 d D U P B 1
H74A H 0.468702 0.820539 0.294732 0.069 Uiso 0.354(3) 1 calc R U P B 1
H74B H 0.441943 0.894457 0.303500 0.069 Uiso 0.354(3) 1 calc R U P B 1
H74C H 0.476978 0.881263 0.344430 0.069 Uiso 0.354(3) 1 calc R U P B 1
C75 C 0.4146(4) 0.8597(9) 0.4063(6) 0.047(4) Uani 0.354(3) 1 d D U P B 1
H75A H 0.398925 0.828064 0.431315 0.070 Uiso 0.354(3) 1 calc R U P B 1
H75B H 0.434073 0.885836 0.428405 0.070 Uiso 0.354(3) 1 calc R U P B 1
H75C H 0.399038 0.899030 0.387475 0.070 Uiso 0.354(3) 1 calc R U P B 1
O31 O 0.45357(8) 0.63226(18) 0.49758(15) 0.0311(7) Uani 1 1 d D U . . .
O32 O 0.49604(8) 0.71514(17) 0.53244(14) 0.0283(7) Uani 1 1 d D U . . .
C76 C 0.46689(11) 0.6740(2) 0.5359(2) 0.0256(9) Uani 1 1 d D U . . .
C77 C 0.44631(14) 0.6740(3) 0.5918(2) 0.0418(13) Uani 1 1 d D U . . .
C78 C 0.4483(3) 0.5922(4) 0.6154(3) 0.094(3) Uani 1 1 d D U . . .
H78A H 0.437373 0.555485 0.588319 0.141 Uiso 1 1 calc R U . . .
H78B H 0.474446 0.578232 0.622427 0.141 Uiso 1 1 calc R U . . .
H78C H 0.434201 0.589839 0.650841 0.141 Uiso 1 1 calc R U . . .
C79 C 0.40526(17) 0.6946(6) 0.5787(4) 0.100(3) Uani 1 1 d D U . . .
H79A H 0.403938 0.747645 0.563386 0.151 Uiso 1 1 calc R U . . .
H79B H 0.395264 0.657613 0.551073 0.151 Uiso 1 1 calc R U . . .
H79C H 0.390462 0.691709 0.613433 0.151 Uiso 1 1 calc R U . . .
C80 C 0.4629(2) 0.7325(4) 0.6326(3) 0.0638(18) Uani 1 1 d D U . . .
H80A H 0.461331 0.785024 0.616326 0.096 Uiso 1 1 calc R U . . .
H80B H 0.448949 0.731039 0.668100 0.096 Uiso 1 1 calc R U . . .
H80C H 0.489193 0.719432 0.639686 0.096 Uiso 1 1 calc R U . . .
O33 O 0.55721(8) 0.77146(18) 0.40145(14) 0.0293(7) Uani 1 1 d D U . . .
O34 O 0.61806(8) 0.76636(18) 0.42547(15) 0.0291(7) Uani 1 1 d D U . . .
C81 C 0.59150(12) 0.7739(3) 0.3903(2) 0.0275(9) Uani 1 1 d D U . . .
C82 C 0.6011(5) 0.7739(10) 0.3279(7) 0.043(4) Uani 0.354(3) 1 d D U P B 1
C83 C 0.6177(6) 0.6929(10) 0.3137(9) 0.074(5) Uani 0.354(3) 1 d D U P B 1
H83A H 0.598849 0.652535 0.320671 0.112 Uiso 0.354(3) 1 calc R U P B 1
H83B H 0.625192 0.691682 0.274024 0.112 Uiso 0.354(3) 1 calc R U P B 1
H83C H 0.639633 0.683289 0.337567 0.112 Uiso 0.354(3) 1 calc R U P B 1
C84 C 0.5676(5) 0.7860(14) 0.2905(9) 0.064(6) Uani 0.354(3) 1 d D U P B 1
H84A H 0.548812 0.745818 0.298548 0.095 Uiso 0.354(3) 1 calc R U P B 1
H84B H 0.556897 0.837676 0.297613 0.095 Uiso 0.354(3) 1 calc R U P B 1
H84C H 0.575298 0.782239 0.250943 0.095 Uiso 0.354(3) 1 calc R U P B 1
C85 C 0.6303(6) 0.8338(13) 0.3169(9) 0.071(5) Uani 0.354(3) 1 d D U P B 1
H85A H 0.651801 0.824562 0.341792 0.107 Uiso 0.354(3) 1 calc R U P B 1
H85B H 0.638459 0.830379 0.277558 0.107 Uiso 0.354(3) 1 calc R U P B 1
H85C H 0.620059 0.885816 0.324228 0.107 Uiso 0.354(3) 1 calc R U P B 1
O35 O 0.52948(8) 0.84712(17) 0.49750(15) 0.0310(7) Uani 1 1 d D U . . .
O36 O 0.59090(8) 0.87086(16) 0.50372(14) 0.0272(7) Uani 1 1 d D U . . .
C86 C 0.55719(12) 0.8924(2) 0.5040(2) 0.0255(9) Uani 1 1 d D U . . .
C87 C 0.54922(12) 0.9789(2) 0.5092(2) 0.0312(10) Uani 1 1 d D U . . .
C88 C 0.50911(13) 0.9930(3) 0.5278(3) 0.0494(16) Uani 1 1 d D U . . .
H88A H 0.504617 1.049293 0.530862 0.074 Uiso 1 1 calc R U . . .
H88B H 0.491917 0.970602 0.499975 0.074 Uiso 1 1 calc R U . . .
H88C H 0.504900 0.968340 0.564491 0.074 Uiso 1 1 calc R U . . .
C89 C 0.55588(17) 1.0111(3) 0.4497(2) 0.0446(13) Uani 1 1 d D U . . .
H89A H 0.551256 1.067427 0.449465 0.067 Uiso 1 1 calc R U . . .
H89B H 0.581826 1.000873 0.438461 0.067 Uiso 1 1 calc R U . . .
H89C H 0.538825 0.985403 0.423194 0.067 Uiso 1 1 calc R U . . .
C90 C 0.57679(14) 1.0157(3) 0.5509(2) 0.0328(11) Uani 1 1 d D U . . .
H90A H 0.571584 1.071702 0.554258 0.049 Uiso 1 1 calc R U . . .
H90B H 0.573984 0.990911 0.587901 0.049 Uiso 1 1 calc R U . . .
H90C H 0.602435 1.008170 0.537326 0.049 Uiso 1 1 calc R U . . .
Cr6 Cr 0.62829(2) 0.21925(3) 0.49300(3) 0.02673(14) Uani 0.354(3) 1 d . U P B 1
C42 C 0.6495(4) 0.2033(9) 0.6687(7) 0.044(3) Uani 0.354(3) 1 d D U P B 1
C43 C 0.6300(5) 0.2755(9) 0.6914(7) 0.057(4) Uani 0.354(3) 1 d D U P B 1
H43D H 0.626602 0.270312 0.732208 0.086 Uiso 0.354(3) 1 calc R U P B 1
H43E H 0.645253 0.321709 0.683403 0.086 Uiso 0.354(3) 1 calc R U P B 1
H43F H 0.605496 0.281028 0.673235 0.086 Uiso 0.354(3) 1 calc R U P B 1
C44 C 0.6873(5) 0.1949(19) 0.7009(10) 0.083(7) Uani 0.354(3) 1 d D U P B 1
H44D H 0.682566 0.194835 0.741598 0.125 Uiso 0.354(3) 1 calc R U P B 1
H44E H 0.699431 0.145780 0.690137 0.125 Uiso 0.354(3) 1 calc R U P B 1
H44F H 0.703742 0.238733 0.691333 0.125 Uiso 0.354(3) 1 calc R U P B 1
C45 C 0.6245(6) 0.1327(11) 0.6766(11) 0.049(5) Uani 0.354(3) 1 d D U P B 1
H45D H 0.618099 0.127152 0.716560 0.074 Uiso 0.354(3) 1 calc R U P B 1
H45E H 0.601480 0.139540 0.654582 0.074 Uiso 0.354(3) 1 calc R U P B 1
H45F H 0.637589 0.085728 0.663722 0.074 Uiso 0.354(3) 1 calc R U P B 1
C27A C 0.7957(7) 0.3304(14) 0.4020(11) 0.064(5) Uani 0.354(3) 1 d D U P B 1
C28A C 0.8143(12) 0.4065(17) 0.3840(19) 0.082(9) Uani 0.354(3) 1 d D U P B 1
H28D H 0.830346 0.425552 0.414451 0.124 Uiso 0.354(3) 1 calc R U P B 1
H28E H 0.829425 0.397356 0.350181 0.124 Uiso 0.354(3) 1 calc R U P B 1
H28F H 0.794975 0.445516 0.375661 0.124 Uiso 0.354(3) 1 calc R U P B 1
C29A C 0.8258(7) 0.2687(15) 0.4119(13) 0.089(7) Uani 0.354(3) 1 d D U P B 1
H29D H 0.814032 0.219626 0.423534 0.134 Uiso 0.354(3) 1 calc R U P B 1
H29E H 0.839958 0.260346 0.377060 0.134 Uiso 0.354(3) 1 calc R U P B 1
H29F H 0.842867 0.286568 0.441631 0.134 Uiso 0.354(3) 1 calc R U P B 1
C30A C 0.7710(7) 0.3030(15) 0.3533(10) 0.092(6) Uani 0.354(3) 1 d D U P B 1
H30D H 0.758594 0.254047 0.363628 0.138 Uiso 0.354(3) 1 calc R U P B 1
H30E H 0.752012 0.342842 0.345211 0.138 Uiso 0.354(3) 1 calc R U P B 1
H30F H 0.786461 0.294681 0.319731 0.138 Uiso 0.354(3) 1 calc R U P B 1
C62A C 0.4985(7) 0.4625(13) 0.2800(12) 0.064(5) Uani 0.354(3) 1 d D U P B 1
C63A C 0.5413(7) 0.4501(18) 0.2828(15) 0.103(7) Uani 0.354(3) 1 d D U P B 1
H63D H 0.551043 0.440581 0.244801 0.155 Uiso 0.354(3) 1 calc R U P B 1
H63E H 0.553243 0.496788 0.298554 0.155 Uiso 0.354(3) 1 calc R U P B 1
H63F H 0.546908 0.405043 0.306849 0.155 Uiso 0.354(3) 1 calc R U P B 1
C64A C 0.4904(8) 0.5330(10) 0.2437(8) 0.076(6) Uani 0.354(3) 1 d D U P B 1
H64D H 0.497876 0.522114 0.204761 0.114 Uiso 0.354(3) 1 calc R U P B 1
H64E H 0.463503 0.544497 0.244874 0.114 Uiso 0.354(3) 1 calc R U P B 1
H64F H 0.504422 0.577966 0.257902 0.114 Uiso 0.354(3) 1 calc R U P B 1
C65A C 0.4775(7) 0.3928(12) 0.2583(10) 0.077(6) Uani 0.354(3) 1 d D U P B 1
H65D H 0.484535 0.383208 0.218944 0.116 Uiso 0.354(3) 1 calc R U P B 1
H65E H 0.483817 0.346910 0.281065 0.116 Uiso 0.354(3) 1 calc R U P B 1
H65F H 0.450565 0.402707 0.260591 0.116 Uiso 0.354(3) 1 calc R U P B 1
Zn6 Zn 0.62829(2) 0.21925(3) 0.49300(3) 0.02673(14) Uani 0.646(3) 1 d . U P B 2
C47A C 0.6128(3) 0.2204(7) 0.3123(5) 0.066(3) Uani 0.646(3) 1 d D U P B 2
C48A C 0.6514(4) 0.1835(12) 0.3048(8) 0.083(5) Uani 0.646(3) 1 d D U P B 2
H48D H 0.670609 0.219136 0.319116 0.125 Uiso 0.646(3) 1 calc R U P B 2
H48E H 0.652457 0.134243 0.325755 0.125 Uiso 0.646(3) 1 calc R U P B 2
H48F H 0.655818 0.173343 0.264726 0.125 Uiso 0.646(3) 1 calc R U P B 2
C49A C 0.5814(4) 0.1696(11) 0.2914(6) 0.110(5) Uani 0.646(3) 1 d D U P B 2
H49D H 0.557461 0.196265 0.297361 0.165 Uiso 0.646(3) 1 calc R U P B 2
H49E H 0.584824 0.159220 0.251152 0.165 Uiso 0.646(3) 1 calc R U P B 2
H49F H 0.581463 0.120120 0.312181 0.165 Uiso 0.646(3) 1 calc R U P B 2
C50A C 0.6107(4) 0.2985(8) 0.2806(6) 0.099(5) Uani 0.646(3) 1 d D U P B 2
H50D H 0.630936 0.332832 0.293414 0.148 Uiso 0.646(3) 1 calc R U P B 2
H50E H 0.613367 0.289076 0.240032 0.148 Uiso 0.646(3) 1 calc R U P B 2
H50F H 0.586513 0.323375 0.287989 0.148 Uiso 0.646(3) 1 calc R U P B 2
C67A C 0.3655(3) 0.4743(8) 0.4285(7) 0.049(2) Uani 0.646(3) 1 d . U P B 2
C68A C 0.3592(3) 0.4338(6) 0.3720(5) 0.060(2) Uani 0.646(3) 1 d . U P B 2
H68D H 0.369956 0.465647 0.341755 0.089 Uiso 0.646(3) 1 calc R U P B 2
H68E H 0.371299 0.382530 0.372448 0.089 Uiso 0.646(3) 1 calc R U P B 2
H68F H 0.332270 0.427375 0.365544 0.089 Uiso 0.646(3) 1 calc R U P B 2
C69A C 0.3498(2) 0.4291(8) 0.4760(5) 0.071(3) Uani 0.646(3) 1 d . U P B 2
H69D H 0.354429 0.457003 0.511344 0.107 Uiso 0.646(3) 1 calc R U P B 2
H69E H 0.322788 0.422539 0.470604 0.107 Uiso 0.646(3) 1 calc R U P B 2
H69F H 0.361817 0.377694 0.477508 0.107 Uiso 0.646(3) 1 calc R U P B 2
C70A C 0.3487(3) 0.5579(6) 0.4270(9) 0.089(4) Uani 0.646(3) 1 d . U P B 2
H70D H 0.359459 0.586795 0.395243 0.134 Uiso 0.646(3) 1 calc R U P B 2
H70E H 0.321494 0.554654 0.422500 0.134 Uiso 0.646(3) 1 calc R U P B 2
H70F H 0.354636 0.584898 0.462268 0.134 Uiso 0.646(3) 1 calc R U P B 2
C72A C 0.4369(3) 0.8060(6) 0.3549(5) 0.040(2) Uani 0.646(3) 1 d D U P B 2
C73A C 0.3961(3) 0.7839(8) 0.3587(7) 0.077(4) Uani 0.646(3) 1 d D U P B 2
H73D H 0.393099 0.728813 0.348557 0.116 Uiso 0.646(3) 1 calc R U P B 2
H73E H 0.387242 0.792107 0.397354 0.116 Uiso 0.646(3) 1 calc R U P B 2
H73F H 0.381512 0.816358 0.332810 0.116 Uiso 0.646(3) 1 calc R U P B 2
C74A C 0.4504(3) 0.7888(7) 0.2948(4) 0.073(3) Uani 0.646(3) 1 d D U P B 2
H74D H 0.445313 0.733988 0.285679 0.109 Uiso 0.646(3) 1 calc R U P B 2
H74E H 0.437048 0.822539 0.268211 0.109 Uiso 0.646(3) 1 calc R U P B 2
H74F H 0.477323 0.798704 0.292206 0.109 Uiso 0.646(3) 1 calc R U P B 2
C75A C 0.4444(4) 0.8895(5) 0.3697(5) 0.072(3) Uani 0.646(3) 1 d D U P B 2
H75D H 0.471257 0.900198 0.366402 0.109 Uiso 0.646(3) 1 calc R U P B 2
H75E H 0.430539 0.923673 0.343966 0.109 Uiso 0.646(3) 1 calc R U P B 2
H75F H 0.436269 0.899422 0.408511 0.109 Uiso 0.646(3) 1 calc R U P B 2
C82A C 0.6024(3) 0.7961(6) 0.3298(5) 0.038(2) Uani 0.646(3) 1 d D U P B 2
C83A C 0.5795(4) 0.7433(10) 0.2907(6) 0.088(4) Uani 0.646(3) 1 d D U P B 2
H83D H 0.586193 0.688629 0.297673 0.131 Uiso 0.646(3) 1 calc R U P B 2
H83E H 0.552773 0.750826 0.298117 0.131 Uiso 0.646(3) 1 calc R U P B 2
H83F H 0.584962 0.756517 0.251399 0.131 Uiso 0.646(3) 1 calc R U P B 2
C84A C 0.5941(3) 0.8814(6) 0.3223(4) 0.069(3) Uani 0.646(3) 1 d D U P B 2
H84D H 0.609595 0.911901 0.348380 0.104 Uiso 0.646(3) 1 calc R U P B 2
H84E H 0.599803 0.896888 0.283478 0.104 Uiso 0.646(3) 1 calc R U P B 2
H84F H 0.567614 0.891196 0.330197 0.104 Uiso 0.646(3) 1 calc R U P B 2
C85A C 0.6441(2) 0.7816(7) 0.3189(4) 0.054(2) Uani 0.646(3) 1 d D U P B 2
H85D H 0.649573 0.725938 0.323700 0.082 Uiso 0.646(3) 1 calc R U P B 2
H85E H 0.650306 0.797421 0.280314 0.082 Uiso 0.646(3) 1 calc R U P B 2
H85F H 0.659021 0.812048 0.345609 0.082 Uiso 0.646(3) 1 calc R U P B 2
O1S O 0.9727(3) 0.5563(6) 0.6749(6) 0.090(4) Uani 0.546(11) 1 d D U P C 1
C1S C 1.0096(4) 0.5833(8) 0.6875(7) 0.067(4) Uani 0.546(11) 1 d D U P C 1
H1SA H 1.008855 0.625270 0.716203 0.081 Uiso 0.546(11) 1 calc R U P C 1
H1SB H 1.022048 0.603446 0.653225 0.081 Uiso 0.546(11) 1 calc R U P C 1
C2S C 1.0298(4) 0.5111(13) 0.7102(13) 0.078(6) Uani 0.546(11) 1 d D U P C 1
H2SA H 1.040745 0.479393 0.679432 0.094 Uiso 0.546(11) 1 calc R U P C 1
H2SB H 1.049711 0.525271 0.737423 0.094 Uiso 0.546(11) 1 calc R U P C 1
C3S C 0.9978(4) 0.4700(12) 0.7383(9) 0.109(6) Uani 0.546(11) 1 d D U P C 1
H3SA H 1.002728 0.413353 0.741510 0.130 Uiso 0.546(11) 1 calc R U P C 1
H3SB H 0.993200 0.491573 0.776430 0.130 Uiso 0.546(11) 1 calc R U P C 1
C4S C 0.9667(6) 0.4850(11) 0.7016(10) 0.099(6) Uani 0.546(11) 1 d D U P C 1
H4SA H 0.964574 0.442870 0.673309 0.119 Uiso 0.546(11) 1 calc R U P C 1
H4SB H 0.943213 0.486886 0.723649 0.119 Uiso 0.546(11) 1 calc R U P C 1
N2 N 0.6097(3) 0.4749(7) 0.4717(4) 0.030(2) Uani 0.308(3) 1 d D U P D 1
H2 H 0.596498 0.423555 0.474081 0.036 Uiso 0.308(3) 1 calc R U P D 1
C104 C 0.6156(5) 0.5014(15) 0.5328(6) 0.037(3) Uani 0.308(3) 1 d D U P D 1
H104 H 0.625536 0.555970 0.532193 0.045 Uiso 0.308(3) 1 calc R U P D 1
C105 C 0.6438(4) 0.4505(10) 0.5631(6) 0.036(3) Uani 0.308(3) 1 d D U P D 1
H10G H 0.668256 0.452799 0.543460 0.043 Uiso 0.308(3) 1 calc R U P D 1
H10H H 0.635169 0.395579 0.563148 0.043 Uiso 0.308(3) 1 calc R U P D 1
C106 C 0.6480(5) 0.4795(14) 0.6230(7) 0.055(3) Uani 0.308(3) 1 d D U P D 1
H10I H 0.658855 0.532655 0.622580 0.066 Uiso 0.308(3) 1 calc R U P D 1
H10J H 0.665534 0.444949 0.643630 0.066 Uiso 0.308(3) 1 calc R U P D 1
C107 C 0.6103(5) 0.4812(14) 0.6538(9) 0.064(3) Uani 0.308(3) 1 d D U P D 1
H10K H 0.600284 0.427528 0.657135 0.076 Uiso 0.308(3) 1 calc R U P D 1
H10L H 0.613732 0.502466 0.692260 0.076 Uiso 0.308(3) 1 calc R U P D 1
C108 C 0.5835(6) 0.5310(13) 0.6216(8) 0.065(4) Uani 0.308(3) 1 d D U P D 1
H10M H 0.593250 0.585096 0.620436 0.078 Uiso 0.308(3) 1 calc R U P D 1
H10N H 0.559251 0.531996 0.641747 0.078 Uiso 0.308(3) 1 calc R U P D 1
C109 C 0.5772(5) 0.5026(12) 0.5619(7) 0.051(3) Uani 0.308(3) 1 d D U P D 1
H10O H 0.559948 0.538202 0.541696 0.061 Uiso 0.308(3) 1 calc R U P D 1
H10P H 0.566108 0.449667 0.562128 0.061 Uiso 0.308(3) 1 calc R U P D 1
C110 C 0.6456(3) 0.4594(8) 0.4401(6) 0.034(2) Uani 0.308(3) 1 d D U P D 1
H110 H 0.659346 0.417139 0.460592 0.041 Uiso 0.308(3) 1 calc R U P D 1
C111 C 0.6711(4) 0.5299(10) 0.4377(9) 0.040(3) Uani 0.308(3) 1 d D U P D 1
H11A H 0.677421 0.547322 0.476312 0.047 Uiso 0.308(3) 1 calc R U P D 1
H11B H 0.658352 0.573376 0.418009 0.047 Uiso 0.308(3) 1 calc R U P D 1
C112 C 0.7066(5) 0.5074(11) 0.4061(8) 0.052(4) Uani 0.308(3) 1 d D U P D 1
H11C H 0.723182 0.553541 0.403812 0.062 Uiso 0.308(3) 1 calc R U P D 1
H11D H 0.719940 0.466680 0.427916 0.062 Uiso 0.308(3) 1 calc R U P D 1
C113 C 0.6995(6) 0.4771(11) 0.3471(8) 0.059(4) Uani 0.308(3) 1 d D U P D 1
H11E H 0.723436 0.463092 0.328715 0.070 Uiso 0.308(3) 1 calc R U P D 1
H11F H 0.686927 0.517544 0.324124 0.070 Uiso 0.308(3) 1 calc R U P D 1
C114 C 0.6745(5) 0.4051(10) 0.3526(9) 0.060(4) Uani 0.308(3) 1 d D U P D 1
H11G H 0.669504 0.382509 0.314894 0.072 Uiso 0.308(3) 1 calc R U P D 1
H11H H 0.686986 0.364943 0.375945 0.072 Uiso 0.308(3) 1 calc R U P D 1
C115 C 0.6379(6) 0.4302(16) 0.3800(7) 0.046(3) Uani 0.308(3) 1 d D U P D 1
H11I H 0.620361 0.385562 0.381288 0.056 Uiso 0.308(3) 1 calc R U P D 1
H11J H 0.626243 0.472372 0.357591 0.056 Uiso 0.308(3) 1 calc R U P D 1
C116 C 0.5833(4) 0.5290(9) 0.4411(7) 0.045(4) Uani 0.308(3) 1 d D U P D 1
H11K H 0.560641 0.536578 0.463701 0.067 Uiso 0.308(3) 1 calc R U P D 1
H11L H 0.595566 0.579392 0.434927 0.067 Uiso 0.308(3) 1 calc R U P D 1
H11M H 0.576529 0.505979 0.404650 0.067 Uiso 0.308(3) 1 calc R U P D 1
N1 N 0.6017(2) 0.4682(5) 0.5249(3) 0.0328(16) Uani 0.497(3) 1 d D U P E 2
H1 H 0.594388 0.416031 0.509427 0.039 Uiso 0.497(3) 1 calc R U P E 2
C91 C 0.6222(3) 0.4500(6) 0.5797(4) 0.036(2) Uani 0.497(3) 1 d D U P E 2
H91 H 0.645222 0.419656 0.569956 0.043 Uiso 0.497(3) 1 calc R U P E 2
C92 C 0.6346(3) 0.5258(6) 0.6085(4) 0.037(2) Uani 0.497(3) 1 d D U P E 2
H92A H 0.649429 0.557975 0.581952 0.045 Uiso 0.497(3) 1 calc R U P E 2
H92B H 0.612446 0.556277 0.620387 0.045 Uiso 0.497(3) 1 calc R U P E 2
C93 C 0.6584(3) 0.5046(7) 0.6599(5) 0.052(3) Uani 0.497(3) 1 d D U P E 2
H93A H 0.681378 0.477332 0.647320 0.062 Uiso 0.497(3) 1 calc R U P E 2
H93B H 0.666056 0.552952 0.679639 0.062 Uiso 0.497(3) 1 calc R U P E 2
C94 C 0.6369(3) 0.4527(7) 0.7001(5) 0.051(2) Uani 0.497(3) 1 d D U P E 2
H94A H 0.653473 0.436940 0.731557 0.061 Uiso 0.497(3) 1 calc R U P E 2
H94B H 0.615615 0.482266 0.716181 0.061 Uiso 0.497(3) 1 calc R U P E 2
C95 C 0.6222(4) 0.3804(7) 0.6707(5) 0.053(3) Uani 0.497(3) 1 d D U P E 2
H95A H 0.643606 0.347320 0.659010 0.064 Uiso 0.497(3) 1 calc R U P E 2
H95B H 0.606751 0.349835 0.697387 0.064 Uiso 0.497(3) 1 calc R U P E 2
C96 C 0.5990(3) 0.4011(6) 0.6195(4) 0.043(2) Uani 0.497(3) 1 d D U P E 2
H96A H 0.590755 0.352787 0.600258 0.052 Uiso 0.497(3) 1 calc R U P E 2
H96B H 0.576501 0.430500 0.631265 0.052 Uiso 0.497(3) 1 calc R U P E 2
C97 C 0.6254(3) 0.5057(6) 0.4787(4) 0.0346(19) Uani 0.497(3) 1 d D U P E 2
H97 H 0.625882 0.563089 0.486469 0.042 Uiso 0.497(3) 1 calc R U P E 2
C98 C 0.6658(3) 0.4780(8) 0.4785(5) 0.042(2) Uani 0.497(3) 1 d D U P E 2
H98A H 0.666672 0.420787 0.472738 0.050 Uiso 0.497(3) 1 calc R U P E 2
H98B H 0.677736 0.490125 0.515072 0.050 Uiso 0.497(3) 1 calc R U P E 2
C99 C 0.6866(4) 0.5193(8) 0.4309(5) 0.051(3) Uani 0.497(3) 1 d D U P E 2
H99A H 0.687656 0.575762 0.439482 0.061 Uiso 0.497(3) 1 calc R U P E 2
H99B H 0.712585 0.499503 0.429674 0.061 Uiso 0.497(3) 1 calc R U P E 2
C100 C 0.6689(3) 0.5084(7) 0.3736(5) 0.055(2) Uani 0.497(3) 1 d D U P E 2
H10Q H 0.670394 0.452733 0.362517 0.066 Uiso 0.497(3) 1 calc R U P E 2
H10R H 0.682855 0.539384 0.345282 0.066 Uiso 0.497(3) 1 calc R U P E 2
C101 C 0.6284(3) 0.5341(8) 0.3746(5) 0.059(3) Uani 0.497(3) 1 d D U P E 2
H10S H 0.616528 0.521254 0.337996 0.071 Uiso 0.497(3) 1 calc R U P E 2
H10T H 0.627224 0.591426 0.379540 0.071 Uiso 0.497(3) 1 calc R U P E 2
C102 C 0.6067(4) 0.4949(8) 0.4217(4) 0.050(3) Uani 0.497(3) 1 d D U P E 2
H10U H 0.604474 0.438455 0.413528 0.060 Uiso 0.497(3) 1 calc R U P E 2
H10V H 0.581079 0.517001 0.423169 0.060 Uiso 0.497(3) 1 calc R U P E 2
C103 C 0.5652(3) 0.5110(8) 0.5328(6) 0.040(3) Uani 0.497(3) 1 d D U P E 2
H10W H 0.553686 0.520498 0.495950 0.060 Uiso 0.497(3) 1 calc R U P E 2
H10X H 0.548288 0.479354 0.555938 0.060 Uiso 0.497(3) 1 calc R U P E 2
H10Y H 0.569921 0.560923 0.551611 0.060 Uiso 0.497(3) 1 calc R U P E 2
O1T O 0.9676(5) 0.5073(10) 0.7371(10) 0.123(6) Uani 0.454(11) 1 d D U P C 2
C1T C 0.9901(6) 0.5691(10) 0.7093(10) 0.081(5) Uani 0.454(11) 1 d D U P C 2
H1TA H 0.993485 0.614645 0.734486 0.097 Uiso 0.454(11) 1 calc R U P C 2
H1TB H 0.978236 0.586531 0.673816 0.097 Uiso 0.454(11) 1 calc R U P C 2
C2T C 1.0271(6) 0.5286(13) 0.6981(16) 0.079(7) Uani 0.454(11) 1 d D U P C 2
H2TA H 1.044154 0.532148 0.730813 0.095 Uiso 0.454(11) 1 calc R U P C 2
H2TB H 1.039663 0.549895 0.664236 0.095 Uiso 0.454(11) 1 calc R U P C 2
C3T C 1.0134(5) 0.4458(9) 0.6886(8) 0.075(5) Uani 0.454(11) 1 d D U P C 2
H3TA H 1.010700 0.436101 0.647739 0.089 Uiso 0.454(11) 1 calc R U P C 2
H3TB H 1.032130 0.408565 0.703633 0.089 Uiso 0.454(11) 1 calc R U P C 2
C4T C 0.9803(5) 0.4342(10) 0.7144(9) 0.078(5) Uani 0.454(11) 1 d D U P C 2
H4TA H 0.983204 0.395528 0.745117 0.093 Uiso 0.454(11) 1 calc R U P C 2
H4TB H 0.961798 0.413810 0.687117 0.093 Uiso 0.454(11) 1 calc R U P C 2
N2A N 0.6376(5) 0.4593(12) 0.4751(7) 0.032(3) Uani 0.195(3) 1 d D U P F 3
H2A H 0.635885 0.402068 0.483026 0.039 Uiso 0.195(3) 1 calc R U P F 3
C117 C 0.6181(8) 0.4711(13) 0.4186(9) 0.042(4) Uani 0.195(3) 1 d D U P F 3
H117 H 0.591525 0.453690 0.422452 0.050 Uiso 0.195(3) 1 calc R U P F 3
C1A C 0.6182(9) 0.5574(12) 0.4028(11) 0.045(5) Uani 0.195(3) 1 d D U P F 3
H1AA H 0.606304 0.588324 0.433110 0.055 Uiso 0.195(3) 1 calc R U P F 3
H1AB H 0.644313 0.575845 0.398240 0.055 Uiso 0.195(3) 1 calc R U P F 3
C1B C 0.5969(10) 0.5685(16) 0.3480(11) 0.064(6) Uani 0.195(3) 1 d D U P F 3
H1BA H 0.570740 0.550628 0.352865 0.077 Uiso 0.195(3) 1 calc R U P F 3
H1BB H 0.596414 0.624587 0.338035 0.077 Uiso 0.195(3) 1 calc R U P F 3
C1C C 0.6154(11) 0.5225(15) 0.3012(11) 0.070(6) Uani 0.195(3) 1 d D U P F 3
H1CA H 0.641576 0.540113 0.295791 0.084 Uiso 0.195(3) 1 calc R U P F 3
H1CB H 0.601665 0.529760 0.265349 0.084 Uiso 0.195(3) 1 calc R U P F 3
C1D C 0.6145(10) 0.4373(14) 0.3190(11) 0.063(6) Uani 0.195(3) 1 d D U P F 3
H1DA H 0.588175 0.421270 0.325035 0.076 Uiso 0.195(3) 1 calc R U P F 3
H1DB H 0.624940 0.404788 0.288372 0.076 Uiso 0.195(3) 1 calc R U P F 3
C1E C 0.6365(11) 0.423(2) 0.3725(11) 0.049(4) Uani 0.195(3) 1 d D U P F 3
H1EA H 0.662940 0.439043 0.367443 0.059 Uiso 0.195(3) 1 calc R U P F 3
H1EB H 0.636002 0.366796 0.382436 0.059 Uiso 0.195(3) 1 calc R U P F 3
C1F C 0.6182(7) 0.500(2) 0.5250(9) 0.036(3) Uani 0.195(3) 1 d D U P F 3
H1F H 0.626209 0.555506 0.524872 0.043 Uiso 0.195(3) 1 calc R U P F 3
C1G C 0.5756(7) 0.498(2) 0.5213(12) 0.039(4) Uani 0.195(3) 1 d D U P F 3
H1GA H 0.567489 0.523773 0.486041 0.047 Uiso 0.195(3) 1 calc R U P F 3
H1GB H 0.566887 0.443128 0.520228 0.047 Uiso 0.195(3) 1 calc R U P F 3
C1H C 0.5583(8) 0.5391(18) 0.5712(11) 0.058(5) Uani 0.195(3) 1 d D U P F 3
H1HA H 0.530725 0.537943 0.567821 0.070 Uiso 0.195(3) 1 calc R U P F 3
H1HB H 0.566415 0.594382 0.571565 0.070 Uiso 0.195(3) 1 calc R U P F 3
C1I C 0.5701(8) 0.500(2) 0.6262(12) 0.063(5) Uani 0.195(3) 1 d D U P F 3
H1IA H 0.558567 0.526824 0.658777 0.075 Uiso 0.195(3) 1 calc R U P F 3
H1IB H 0.562092 0.444589 0.626507 0.075 Uiso 0.195(3) 1 calc R U P F 3
C1J C 0.6123(8) 0.506(2) 0.6287(12) 0.063(4) Uani 0.195(3) 1 d D U P F 3
H1JA H 0.621071 0.483565 0.664869 0.075 Uiso 0.195(3) 1 calc R U P F 3
H1JB H 0.619556 0.561578 0.627893 0.075 Uiso 0.195(3) 1 calc R U P F 3
C1K C 0.6314(9) 0.464(2) 0.5805(11) 0.050(4) Uani 0.195(3) 1 d D U P F 3
H1KA H 0.624978 0.407386 0.581470 0.060 Uiso 0.195(3) 1 calc R U P F 3
H1KB H 0.658911 0.468718 0.583967 0.060 Uiso 0.195(3) 1 calc R U P F 3
C1L C 0.6793(6) 0.477(3) 0.4726(17) 0.052(7) Uani 0.195(3) 1 d D U P F 3
H1LA H 0.690481 0.468924 0.509830 0.078 Uiso 0.195(3) 1 calc R U P F 3
H1LB H 0.691371 0.443069 0.445048 0.078 Uiso 0.195(3) 1 calc R U P F 3
H1LC H 0.682901 0.531948 0.461390 0.078 Uiso 0.195(3) 1 calc R U P F 3
C8A C 0.7422(8) 0.659(2) 0.3633(11) 0.074(8) Uani 0.243(13) 1 d D U P A 2
H8AA H 0.745109 0.602681 0.370311 0.111 Uiso 0.243(13) 1 calc R U P A 2
H8AB H 0.715827 0.673279 0.367754 0.111 Uiso 0.243(13) 1 calc R U P A 2
H8AC H 0.750368 0.670786 0.324850 0.111 Uiso 0.243(13) 1 calc R U P A 2
C9A C 0.7591(11) 0.7889(13) 0.3903(18) 0.087(10) Uani 0.243(13) 1 d D U P A 2
H9AA H 0.732358 0.800083 0.394205 0.131 Uiso 0.243(13) 1 calc R U P A 2
H9AB H 0.773449 0.823574 0.415037 0.131 Uiso 0.243(13) 1 calc R U P A 2
H9AC H 0.766775 0.797461 0.351080 0.131 Uiso 0.243(13) 1 calc R U P A 2
C10A C 0.8063(6) 0.677(3) 0.4029(17) 0.075(9) Uani 0.243(13) 1 d D U P A 2
H10D H 0.807395 0.622092 0.414342 0.112 Uiso 0.243(13) 1 calc R U P A 2
H10E H 0.815437 0.682121 0.364120 0.112 Uiso 0.243(13) 1 calc R U P A 2
H10F H 0.822111 0.708234 0.428077 0.112 Uiso 0.243(13) 1 calc R U P A 2

loop_
_atom_site_aniso_label
_atom_site_aniso_U_11
_atom_site_aniso_U_22
_atom_site_aniso_U_33
_atom_site_aniso_U_23
_atom_site_aniso_U_13
_atom_site_aniso_U_12
Zn7 0.0198(3) 0.0209(3) 0.0316(4) 0.0005(3) -0.0041(3) -0.0028(2)
Cr1 0.0157(3) 0.0173(3) 0.0306(4) 0.0001(3) -0.0022(3) -0.0015(2)
Cr2 0.0144(3) 0.0181(3) 0.0345(4) 0.0011(3) 0.0000(3) -0.0005(2)
Cr3 0.0162(3) 0.0181(3) 0.0482(5) -0.0019(3) -0.0027(3) 0.0000(3)
Cr4 0.0268(4) 0.0189(4) 0.0726(6) -0.0078(4) -0.0176(4) 0.0014(3)
Cr5 0.0221(3) 0.0201(3) 0.0541(5) -0.0036(3) -0.0063(3) -0.0031(3)
Cr7 0.0198(3) 0.0209(3) 0.0316(4) 0.0005(3) -0.0041(3) -0.0028(2)
Cr8 0.0221(4) 0.0215(3) 0.0454(5) 0.0025(3) -0.0023(3) -0.0042(3)
Cr9 0.0195(3) 0.0201(3) 0.0383(5) -0.0005(3) -0.0082(3) -0.0012(3)
Cr10 0.0181(3) 0.0192(3) 0.0369(4) 0.0021(3) -0.0052(3) -0.0046(3)
F1 0.0233(13) 0.0188(12) 0.0403(16) 0.0018(11) -0.0029(11) -0.0048(10)
F2 0.0227(12) 0.0173(11) 0.0353(15) -0.0008(10) -0.0023(11) 0.0000(9)
F3 0.0181(11) 0.0206(12) 0.0420(16) 0.0037(11) 0.0006(11) -0.0006(9)
F4 0.0201(12) 0.0216(12) 0.0494(18) -0.0046(11) -0.0056(12) -0.0008(10)
F5 0.0257(13) 0.0215(13) 0.058(2) -0.0012(12) -0.0063(13) -0.0013(10)
F6 0.0261(14) 0.0267(13) 0.069(2) 0.0030(14) -0.0133(15) -0.0056(11)
F7 0.0466(17) 0.0224(13) 0.0516(19) -0.0047(13) -0.0023(15) -0.0107(12)
F8 0.0232(12) 0.0237(12) 0.0418(17) 0.0081(11) -0.0006(11) 0.0008(10)
F9 0.0191(12) 0.0235(12) 0.0386(16) 0.0029(11) -0.0059(11) -0.0016(9)
F10 0.0211(12) 0.0198(12) 0.0390(17) 0.0001(11) -0.0040(11) -0.0033(9)
F11 0.0204(12) 0.0195(11) 0.0363(16) 0.0030(10) -0.0044(11) -0.0036(9)
F12 0.0533(18) 0.0193(13) 0.0447(17) 0.0045(12) -0.0082(15) -0.0106(12)
O1 0.0192(15) 0.0293(17) 0.0345(19) -0.0013(13) -0.0013(13) 0.0023(12)
O2 0.0187(15) 0.0309(17) 0.0339(19) -0.0005(14) -0.0029(13) 0.0031(13)
C1 0.023(2) 0.021(2) 0.036(3) -0.0015(18) -0.0018(18) -0.0020(17)
C2 0.031(3) 0.047(3) 0.033(3) -0.002(2) 0.003(2) 0.006(2)
C3 0.128(7) 0.059(4) 0.059(5) -0.025(4) 0.019(5) -0.005(4)
C4 0.046(4) 0.176(9) 0.050(4) -0.011(5) 0.024(3) -0.019(5)
C5 0.110(7) 0.130(7) 0.037(4) 0.017(4) 0.012(4) 0.067(6)
O3 0.0234(16) 0.0364(18) 0.041(2) 0.0049(15) 0.0086(14) 0.0025(13)
O4 0.0212(15) 0.0289(17) 0.055(2) 0.0050(16) 0.0076(15) 0.0003(13)
C6 0.024(2) 0.026(2) 0.043(3) 0.000(2) 0.006(2) -0.0068(17)
C7 0.035(3) 0.048(3) 0.055(4) 0.008(3) 0.018(2) -0.001(2)
C8 0.059(5) 0.105(9) 0.042(5) 0.026(5) 0.017(4) 0.011(5)
C9 0.093(8) 0.066(6) 0.080(7) 0.011(5) 0.032(6) -0.050(6)
C10 0.070(7) 0.085(7) 0.050(6) -0.008(5) 0.031(5) 0.017(5)
O5 0.0200(15) 0.0206(14) 0.055(2) 0.0032(15) -0.0066(15) -0.0016(12)
O6 0.0246(17) 0.0197(16) 0.063(3) -0.0033(15) -0.0120(16) 0.0010(12)
C11 0.020(2) 0.022(2) 0.042(3) 0.0001(19) 0.0008(19) -0.0005(16)
C12 0.028(2) 0.027(2) 0.055(3) -0.004(2) -0.009(2) -0.0025(19)
C13 0.052(3) 0.043(3) 0.061(4) -0.017(3) -0.010(3) 0.003(3)
C14 0.036(3) 0.034(3) 0.082(5) 0.002(3) -0.006(3) -0.012(2)
C15 0.060(4) 0.038(3) 0.077(5) -0.006(3) -0.032(3) -0.002(3)
O7 0.0310(18) 0.0288(17) 0.047(2) -0.0039(15) -0.0085(15) 0.0083(14)
O8 0.081(3) 0.0259(19) 0.059(3) 0.0034(17) -0.021(2) -0.0098(19)
C21 0.041(3) 0.029(3) 0.054(3) 0.003(2) -0.002(3) -0.004(2)
C22 0.093(5) 0.057(4) 0.053(4) 0.006(3) 0.011(4) -0.002(4)
C23 0.125(8) 0.102(6) 0.056(5) -0.010(4) 0.016(5) 0.032(6)
C24 0.129(7) 0.200(12) 0.047(5) -0.009(6) -0.024(5) 0.066(8)
C25 0.275(16) 0.111(8) 0.111(10) 0.039(7) 0.070(10) -0.054(10)
O9 0.0173(15) 0.0241(16) 0.073(3) -0.0018(17) -0.0057(16) 0.0006(12)
O10 0.0309(19) 0.0252(18) 0.115(4) -0.014(2) -0.026(2) 0.0049(15)
C16 0.022(2) 0.030(2) 0.050(3) -0.014(2) -0.008(2) 0.0022(18)
C17 0.023(2) 0.040(3) 0.075(4) -0.021(3) -0.005(2) 0.004(2)
C18 0.029(3) 0.082(5) 0.085(5) -0.024(4) 0.013(3) -0.001(3)
C19 0.028(3) 0.050(3) 0.074(4) -0.020(3) -0.013(3) 0.000(2)
C20 0.027(3) 0.052(4) 0.129(7) -0.029(4) -0.020(3) 0.013(3)
O11 0.056(3) 0.0225(18) 0.119(4) -0.005(2) -0.053(3) 0.0013(17)
O12 0.0271(17) 0.0217(15) 0.068(3) -0.0072(16) -0.0087(17) 0.0011(13)
C31 0.028(2) 0.023(2) 0.062(4) -0.007(2) -0.012(2) 0.0046(19)
C32 0.042(3) 0.035(3) 0.088(5) -0.008(3) -0.028(3) 0.012(2)
C33 0.040(4) 0.073(5) 0.171(10) 0.036(6) -0.020(5) 0.007(3)
C34 0.083(6) 0.100(6) 0.076(5) 0.001(5) -0.025(4) 0.024(5)
C35 0.076(5) 0.038(3) 0.110(7) 0.002(4) -0.028(5) 0.011(3)
O13 0.0275(18) 0.0288(18) 0.093(3) -0.018(2) 0.010(2) -0.0093(14)
O14 0.0338(18) 0.043(2) 0.055(2) -0.0071(19) -0.0042(18) -0.0160(15)
C26 0.030(2) 0.028(2) 0.062(3) 0.002(2) 0.000(2) 0.0046(19)
C27 0.063(6) 0.057(6) 0.063(6) 0.005(5) 0.024(5) 0.011(5)
C28 0.088(9) 0.077(8) 0.093(14) 0.011(8) 0.051(8) -0.012(7)
C29 0.114(12) 0.068(7) 0.122(14) -0.016(8) 0.066(10) 0.006(7)
C30 0.091(8) 0.194(16) 0.057(8) 0.018(9) 0.012(6) 0.023(9)
O15 0.0238(16) 0.0369(19) 0.051(2) -0.0017(16) -0.0061(15) -0.0028(14)
O16 0.0260(18) 0.064(2) 0.042(2) -0.0143(19) -0.0039(16) 0.0047(16)
C41 0.026(2) 0.064(4) 0.040(3) -0.019(2) -0.002(2) 0.002(2)
C42A 0.040(4) 0.082(6) 0.035(5) -0.009(4) 0.003(4) -0.011(5)
C43A 0.093(8) 0.069(6) 0.062(7) 0.014(5) 0.008(6) -0.003(5)
C44A 0.040(5) 0.116(10) 0.039(6) 0.009(7) -0.005(5) -0.020(6)
C45A 0.047(6) 0.102(8) 0.043(7) 0.001(5) -0.013(5) -0.018(6)
O17 0.0249(16) 0.0265(16) 0.066(3) -0.0079(17) -0.0010(17) -0.0049(13)
O18 0.0205(15) 0.0253(15) 0.049(2) -0.0023(14) 0.0003(15) 0.0017(12)
C36 0.021(2) 0.0195(19) 0.030(3) 0.0030(17) 0.0005(17) -0.0026(15)
C37 0.030(2) 0.021(2) 0.069(4) -0.011(2) -0.011(2) 0.0034(18)
C38 0.050(4) 0.098(6) 0.190(10) -0.098(6) 0.054(5) -0.022(4)
C39 0.153(8) 0.028(3) 0.135(7) 0.005(4) -0.110(6) -0.006(4)
C40 0.040(3) 0.028(2) 0.056(4) -0.011(2) -0.009(3) -0.002(2)
O19 0.038(2) 0.046(2) 0.035(2) 0.0037(16) 0.0051(16) 0.0101(16)
O20 0.043(2) 0.049(2) 0.032(2) 0.0003(16) -0.0054(16) 0.0123(17)
C46 0.049(3) 0.048(3) 0.033(3) 0.004(2) 0.007(2) 0.013(3)
C47 0.086(9) 0.042(7) 0.018(6) 0.014(6) 0.009(6) 0.012(7)
C48 0.103(10) 0.063(13) 0.058(17) 0.009(12) 0.038(11) -0.001(10)
C49 0.087(12) 0.041(6) 0.026(8) -0.013(6) 0.005(8) -0.001(6)
C50 0.152(14) 0.103(14) 0.025(9) -0.002(9) -0.019(10) 0.059(13)
O21 0.0300(18) 0.050(2) 0.038(2) 0.0088(16) 0.0030(16) 0.0065(15)
O22 0.0332(18) 0.0318(17) 0.047(2) 0.0099(16) 0.0103(16) 0.0026(14)
C56 0.025(2) 0.030(2) 0.033(3) -0.0043(19) -0.0028(19) -0.0108(18)
C57 0.038(3) 0.038(3) 0.036(3) 0.000(2) 0.008(2) -0.004(2)
C58 0.059(4) 0.106(6) 0.043(4) 0.019(4) 0.004(3) 0.011(4)
C59 0.061(4) 0.049(3) 0.060(4) 0.009(3) 0.012(3) -0.019(3)
C60 0.065(4) 0.056(4) 0.064(4) 0.002(3) 0.026(4) 0.004(3)
O23 0.0299(18) 0.0256(17) 0.073(3) 0.0005(17) -0.0175(18) -0.0053(14)
O24 0.0301(18) 0.0246(17) 0.077(3) 0.0004(17) -0.0061(18) -0.0078(14)
C51 0.027(2) 0.027(2) 0.027(2) 0.0026(18) -0.0071(19) -0.0054(17)
C52 0.037(3) 0.033(3) 0.042(3) 0.000(2) -0.015(2) -0.011(2)
C53 0.075(6) 0.118(7) 0.179(11) -0.111(8) -0.010(6) -0.020(5)
C54 0.089(5) 0.088(5) 0.081(5) 0.046(4) -0.045(4) -0.070(4)
C55 0.075(5) 0.068(4) 0.071(5) 0.022(4) -0.053(4) -0.029(4)
O25 0.0227(16) 0.0305(16) 0.063(3) 0.0051(17) 0.0000(17) -0.0053(13)
O26 0.0237(16) 0.0274(17) 0.056(2) -0.0048(15) -0.0152(16) -0.0025(13)
C66 0.023(2) 0.028(2) 0.059(4) -0.012(2) -0.006(2) -0.0031(18)
C67 0.021(7) 0.046(9) 0.110(11) -0.011(8) -0.005(8) -0.002(6)
C68 0.034(10) 0.147(16) 0.131(13) 0.026(13) -0.029(11) -0.004(11)
C69 0.055(11) 0.063(9) 0.23(2) -0.041(11) -0.011(16) -0.015(9)
C70 0.034(9) 0.097(13) 0.133(12) -0.035(11) 0.017(10) -0.007(9)
O27 0.0332(18) 0.0257(16) 0.045(2) -0.0055(14) -0.0075(15) -0.0024(14)
O28 0.0406(19) 0.0261(16) 0.038(2) 0.0008(14) -0.0027(16) -0.0042(14)
C61 0.032(2) 0.031(2) 0.040(3) -0.005(2) -0.009(2) 0.0002(19)
C62 0.056(5) 0.055(5) 0.050(5) -0.012(5) 0.001(5) -0.005(4)
C63 0.066(6) 0.082(8) 0.087(10) -0.040(8) 0.028(6) -0.023(6)
C64 0.092(8) 0.144(12) 0.054(7) -0.013(8) -0.009(7) 0.032(8)
C65 0.095(9) 0.062(5) 0.058(8) -0.034(5) 0.018(7) -0.027(5)
O29 0.0371(19) 0.0250(17) 0.046(2) -0.0014(14) -0.0181(17) 0.0026(14)
O30 0.0235(16) 0.0242(16) 0.042(2) 0.0012(14) -0.0080(14) -0.0026(12)
C71 0.026(2) 0.027(2) 0.031(3) 0.0007(18) -0.0043(19) 0.0017(18)
C72 0.043(8) 0.028(7) 0.041(8) 0.005(5) -0.017(5) 0.004(5)
C73 0.051(9) 0.037(8) 0.067(12) 0.003(7) -0.040(8) 0.011(7)
C74 0.059(8) 0.040(8) 0.040(8) 0.016(6) -0.012(6) 0.008(6)
C75 0.046(8) 0.046(8) 0.048(8) 0.005(6) -0.018(6) 0.029(7)
O31 0.0202(15) 0.0308(16) 0.042(2) -0.0057(15) -0.0008(14) -0.0026(12)
O32 0.0213(15) 0.0286(16) 0.0350(19) -0.0038(14) -0.0023(14) -0.0058(12)
C76 0.0188(19) 0.020(2) 0.038(3) 0.0038(18) -0.0044(18) 0.0029(16)
C77 0.035(3) 0.046(3) 0.045(3) -0.003(2) 0.009(2) -0.010(2)
C78 0.167(9) 0.065(5) 0.050(5) 0.019(4) 0.015(5) -0.032(5)
C79 0.035(3) 0.173(9) 0.093(7) -0.052(6) 0.012(4) 0.015(4)
C80 0.074(5) 0.070(4) 0.047(4) -0.009(3) 0.013(3) -0.010(4)
O33 0.0244(16) 0.0285(17) 0.0350(19) 0.0049(14) -0.0044(13) -0.0055(13)
O34 0.0218(15) 0.0306(17) 0.0350(19) 0.0003(14) -0.0019(14) -0.0009(13)
C81 0.027(2) 0.024(2) 0.031(2) -0.0033(18) -0.0012(19) 0.0013(17)
C82 0.042(7) 0.059(8) 0.028(6) 0.007(7) 0.002(5) 0.002(6)
C83 0.092(13) 0.071(8) 0.060(12) -0.006(9) 0.008(10) 0.017(8)
C84 0.057(9) 0.098(15) 0.035(9) 0.011(11) -0.012(8) 0.005(8)
C85 0.078(11) 0.084(10) 0.051(11) 0.010(10) -0.002(9) -0.031(10)
O35 0.0232(15) 0.0224(15) 0.047(2) -0.0013(14) -0.0017(15) -0.0018(12)
O36 0.0211(15) 0.0195(14) 0.041(2) 0.0012(13) -0.0025(14) -0.0018(11)
C86 0.025(2) 0.023(2) 0.028(3) -0.0004(18) -0.0031(18) -0.0007(16)
C87 0.028(2) 0.021(2) 0.044(3) -0.0052(19) -0.008(2) 0.0010(17)
C88 0.029(3) 0.035(3) 0.084(5) -0.023(3) -0.006(3) 0.009(2)
C89 0.069(4) 0.021(2) 0.043(3) -0.001(2) -0.014(3) -0.003(2)
C90 0.042(3) 0.023(2) 0.033(3) -0.0024(19) -0.005(2) -0.003(2)
Cr6 0.0190(3) 0.0235(3) 0.0377(4) -0.0052(3) -0.0038(2) 0.0016(2)
C42 0.043(7) 0.058(7) 0.032(6) 0.002(6) -0.001(5) 0.001(6)
C43 0.085(11) 0.055(7) 0.032(9) -0.011(7) 0.029(8) -0.014(7)
C44 0.058(10) 0.160(18) 0.032(11) 0.042(12) -0.011(9) -0.018(10)
C45 0.062(11) 0.048(7) 0.038(10) 0.009(7) -0.013(11) 0.003(8)
C27A 0.077(10) 0.042(9) 0.072(8) -0.001(7) 0.028(7) 0.000(7)
C28A 0.097(17) 0.046(9) 0.10(2) -0.003(10) 0.052(14) -0.002(9)
C29A 0.097(15) 0.064(12) 0.108(19) 0.015(12) 0.058(11) 0.028(12)
C30A 0.120(15) 0.085(14) 0.071(11) -0.018(11) 0.022(10) -0.016(11)
C62A 0.095(10) 0.049(8) 0.049(8) -0.007(6) 0.024(9) -0.019(8)
C63A 0.095(10) 0.118(19) 0.098(17) -0.030(16) 0.043(10) -0.004(10)
C64A 0.148(17) 0.062(9) 0.018(8) -0.007(7) -0.006(10) -0.045(9)
C65A 0.137(15) 0.055(9) 0.040(11) -0.016(8) 0.020(13) -0.028(11)
Zn6 0.0190(3) 0.0235(3) 0.0377(4) -0.0052(3) -0.0038(2) 0.0016(2)
C47A 0.072(6) 0.088(7) 0.038(5) 0.011(5) 0.007(5) 0.031(5)
C48A 0.103(7) 0.116(13) 0.032(7) 0.008(8) 0.014(6) 0.064(8)
C49A 0.132(9) 0.152(12) 0.046(8) -0.040(8) 0.014(7) -0.015(9)
C50A 0.093(9) 0.130(9) 0.074(9) 0.056(8) 0.043(7) 0.052(7)
C67A 0.015(4) 0.038(5) 0.094(6) -0.011(4) -0.009(4) -0.003(3)
C68A 0.032(5) 0.066(6) 0.081(6) 0.005(5) -0.033(4) -0.018(4)
C69A 0.019(4) 0.102(8) 0.093(7) 0.008(6) 0.001(5) -0.006(5)
C70A 0.031(5) 0.052(5) 0.185(14) -0.011(6) -0.001(8) 0.012(4)
C72A 0.036(4) 0.036(4) 0.047(5) 0.007(4) -0.010(4) 0.013(4)
C73A 0.036(5) 0.082(8) 0.113(11) 0.043(8) -0.013(6) 0.014(5)
C74A 0.093(8) 0.084(7) 0.041(5) 0.015(5) -0.007(5) 0.026(6)
C75A 0.094(8) 0.038(4) 0.085(8) 0.012(4) -0.028(7) 0.015(4)
C82A 0.030(4) 0.055(5) 0.027(4) -0.005(4) -0.004(3) -0.002(4)
C83A 0.067(8) 0.145(11) 0.051(7) -0.044(9) -0.006(6) -0.036(8)
C84A 0.093(8) 0.075(5) 0.040(6) 0.028(5) 0.020(5) 0.028(5)
C85A 0.035(4) 0.083(7) 0.045(6) 0.004(5) 0.008(4) 0.002(4)
O1S 0.070(6) 0.083(7) 0.118(10) 0.037(6) -0.024(6) -0.014(5)
C1S 0.063(8) 0.060(8) 0.078(10) 0.010(7) 0.002(7) -0.016(6)
C2S 0.048(7) 0.124(14) 0.064(12) 0.018(10) 0.004(7) 0.008(8)
C3S 0.077(9) 0.096(11) 0.153(15) 0.056(10) -0.020(9) -0.007(9)
C4S 0.112(11) 0.069(10) 0.118(14) 0.019(9) -0.041(11) -0.033(9)
N2 0.024(5) 0.017(5) 0.049(5) 0.001(4) 0.000(4) -0.002(4)
C104 0.029(5) 0.034(6) 0.049(5) -0.005(5) 0.003(4) -0.007(5)
C105 0.024(6) 0.039(7) 0.046(6) -0.001(5) 0.002(5) -0.011(5)
C106 0.055(6) 0.067(8) 0.043(6) -0.002(6) 0.001(5) -0.016(6)
C107 0.066(6) 0.071(8) 0.054(6) -0.007(6) 0.013(5) -0.017(6)
C108 0.057(8) 0.073(10) 0.065(7) -0.011(7) 0.023(6) -0.008(7)
C109 0.035(6) 0.051(8) 0.066(6) -0.006(7) 0.014(5) 0.004(6)
C110 0.033(5) 0.025(5) 0.045(5) -0.002(5) 0.001(4) -0.006(4)
C111 0.038(7) 0.030(6) 0.051(7) -0.005(6) 0.007(6) -0.012(5)
C112 0.046(7) 0.045(8) 0.064(8) -0.010(7) 0.018(6) -0.015(6)
C113 0.061(9) 0.047(8) 0.068(9) -0.016(7) 0.019(7) -0.017(7)
C114 0.072(8) 0.048(8) 0.059(9) -0.019(7) 0.018(7) -0.021(6)
C115 0.057(7) 0.040(7) 0.042(6) -0.003(5) 0.002(5) -0.017(6)
C116 0.036(7) 0.034(8) 0.065(9) 0.011(7) -0.006(7) 0.003(6)
N1 0.028(4) 0.026(4) 0.044(4) -0.001(3) -0.002(3) -0.005(3)
C91 0.030(5) 0.034(5) 0.044(4) -0.005(3) -0.005(3) -0.011(4)
C92 0.026(4) 0.038(5) 0.047(5) -0.003(4) -0.005(4) -0.011(4)
C93 0.045(5) 0.059(6) 0.051(6) -0.004(5) -0.017(4) -0.005(5)
C94 0.050(6) 0.059(6) 0.043(6) -0.005(4) -0.007(4) 0.005(4)
C95 0.063(7) 0.052(6) 0.044(6) -0.002(4) -0.002(5) 0.001(5)
C96 0.051(5) 0.031(5) 0.047(5) -0.002(4) 0.002(4) -0.007(4)
C97 0.032(4) 0.026(4) 0.046(4) 0.000(4) -0.007(3) -0.010(4)
C98 0.034(5) 0.040(5) 0.052(6) 0.003(5) 0.001(4) -0.003(5)
C99 0.044(6) 0.054(7) 0.054(6) 0.002(5) 0.002(4) -0.018(6)
C100 0.069(5) 0.045(5) 0.052(5) 0.002(5) 0.002(4) -0.021(5)
C101 0.068(5) 0.062(6) 0.048(6) 0.011(5) -0.013(5) -0.021(5)
C102 0.049(5) 0.051(6) 0.051(5) 0.005(5) -0.015(4) -0.013(5)
C103 0.029(5) 0.045(7) 0.046(7) -0.008(6) -0.004(4) -0.003(4)
O1T 0.093(11) 0.104(10) 0.172(17) -0.011(10) 0.012(11) -0.002(8)
C1T 0.084(11) 0.073(9) 0.085(13) -0.010(9) -0.032(10) 0.012(8)
C2T 0.068(10) 0.086(12) 0.083(18) -0.011(12) -0.008(10) 0.004(8)
C3T 0.102(11) 0.055(8) 0.067(11) 0.016(7) 0.008(8) 0.003(7)
C4T 0.078(10) 0.071(9) 0.084(12) 0.003(9) -0.020(8) -0.003(8)
N2A 0.019(6) 0.030(7) 0.048(5) -0.006(5) 0.003(5) -0.009(5)
C117 0.043(8) 0.033(7) 0.050(5) -0.005(6) -0.005(6) -0.008(7)
C1A 0.049(11) 0.036(7) 0.051(9) 0.001(7) -0.002(9) -0.003(8)
C1B 0.087(14) 0.047(10) 0.057(10) 0.002(8) -0.018(9) 0.001(10)
C1C 0.105(15) 0.052(10) 0.055(10) 0.000(8) -0.014(11) -0.004(10)
C1D 0.092(14) 0.049(9) 0.047(8) -0.004(9) -0.004(9) -0.002(10)
C1E 0.063(9) 0.038(8) 0.047(7) -0.004(7) 0.004(7) -0.008(8)
C1F 0.030(6) 0.029(8) 0.049(5) -0.007(6) 0.005(6) -0.008(6)
C1G 0.029(6) 0.032(9) 0.056(8) -0.006(8) 0.011(6) -0.002(7)
C1H 0.055(9) 0.056(11) 0.064(9) -0.014(9) 0.019(7) 0.004(9)
C1I 0.068(8) 0.058(11) 0.061(8) -0.012(9) 0.016(8) -0.005(8)
C1J 0.069(8) 0.064(9) 0.055(7) -0.004(8) 0.007(7) -0.005(8)
C1K 0.047(8) 0.054(8) 0.049(6) -0.004(7) -0.003(6) -0.008(7)
C1L 0.023(7) 0.070(15) 0.064(15) -0.006(13) 0.008(7) -0.019(9)
C8A 0.072(15) 0.111(19) 0.039(12) -0.012(13) 0.007(11) 0.022(14)
C9A 0.08(2) 0.067(11) 0.12(2) 0.047(13) 0.049(18) 0.013(12)
C10A 0.053(11) 0.11(2) 0.06(2) 0.022(18) 0.034(11) 0.017(13)

loop_
_atom_type_symbol
_atom_type_description
_atom_type_scat_dispersion_real
_atom_type_scat_dispersion_imag
_atom_type_scat_source
C C 0.0033 0.0016 'International Tables Vol C Tables 4.2.6.8 and 6.1.1.4'
H H 0.0000 0.0000 'International Tables Vol C Tables 4.2.6.8 and 6.1.1.4'
Cr Cr 0.3209 0.6236 'International Tables Vol C Tables 4.2.6.8 and 6.1.1.4'
F F 0.0171 0.0103 'International Tables Vol C Tables 4.2.6.8 and 6.1.1.4'
N N 0.0061 0.0033 'International Tables Vol C Tables 4.2.6.8 and 6.1.1.4'
O O 0.0106 0.0060 'International Tables Vol C Tables 4.2.6.8 and 6.1.1.4'
Zn Zn 0.2839 1.4301 'International Tables Vol C Tables 4.2.6.8 and 6.1.1.4'

loop_
_geom_angle_atom_site_label_1
_geom_angle_atom_site_label_2
_geom_angle_atom_site_label_3
_geom_angle
_geom_angle_site_symmetry_1
_geom_angle_site_symmetry_3
_geom_angle_publ_flag
F1 Cr1 F2 78.12(10) . . ?
F1 Cr1 O1 89.34(12) . . ?
F1 Cr1 O34 93.59(13) . . ?
F2 Cr1 O1 89.89(12) . . ?
F2 Cr1 O34 91.82(12) . . ?
F11 Cr1 F1 169.37(11) . . ?
F11 Cr1 F2 91.93(10) . . ?
F11 Cr1 O1 86.89(12) . . ?
F11 Cr1 O34 90.41(12) . . ?
F11 Cr1 O36 96.99(11) . . ?
O1 Cr1 O34 176.86(13) . . ?
O36 Cr1 F1 92.84(11) . . ?
O36 Cr1 F2 170.83(12) . . ?
O36 Cr1 O1 88.49(14) . . ?
O36 Cr1 O34 90.24(14) . . ?
F1 Cr2 F2 78.17(10) . . ?
F1 Cr2 O2 90.39(12) . . ?
F1 Cr2 O3 90.32(13) . . ?
F2 Cr2 O2 89.69(12) . . ?
F2 Cr2 O3 92.00(13) . . ?
F3 Cr2 F1 170.45(11) . . ?
F3 Cr2 F2 92.48(10) . . ?
F3 Cr2 O2 87.62(12) . . ?
F3 Cr2 O3 91.93(13) . . ?
F3 Cr2 O5 95.13(12) . . ?
O3 Cr2 O2 178.27(14) . . ?
O5 Cr2 F1 94.09(12) . . ?
O5 Cr2 F2 171.58(12) . . ?
O5 Cr2 O2 87.02(15) . . ?
O5 Cr2 O3 91.36(15) . . ?
F3 Cr3 O4 90.75(12) . . ?
F3 Cr3 O6 91.29(12) . . ?
F3 Cr3 O7 90.09(13) . . ?
F3 Cr3 O9 177.67(12) . . ?
F4 Cr3 F3 89.29(10) . . ?
F4 Cr3 O4 90.82(14) . . ?
F4 Cr3 O6 177.66(15) . . ?
F4 Cr3 O7 91.54(14) . . ?
F4 Cr3 O9 92.59(12) . . ?
O6 Cr3 O4 91.44(15) . . ?
O7 Cr3 O4 177.50(15) . . ?
O7 Cr3 O6 86.19(15) . . ?
O9 Cr3 O4 87.86(15) . . ?
O9 Cr3 O6 86.88(13) . . ?
O9 Cr3 O7 91.23(16) . . ?
F4 Cr4 O8 90.84(15) . . ?
F4 Cr4 O10 92.14(13) . . ?
F4 Cr4 O11 176.26(16) . . ?
F4 Cr4 O13 88.92(15) . . ?
F5 Cr4 F4 90.98(11) . . ?
F5 Cr4 O8 89.82(16) . . ?
F5 Cr4 O10 176.89(14) . . ?
F5 Cr4 O11 91.56(14) . . ?
F5 Cr4 O13 91.77(14) . . ?
O10 Cr4 O8 90.1(2) . . ?
O11 Cr4 O8 86.4(2) . . ?
O11 Cr4 O10 85.33(16) . . ?
O11 Cr4 O13 93.7(2) . . ?
O13 Cr4 O8 178.39(17) . . ?
O13 Cr4 O10 88.36(18) . . ?
F5 Cr5 O12 91.59(12) . . ?
F5 Cr5 O14 89.67(14) . . ?
F5 Cr5 O15 90.48(14) . . ?
F6 Cr5 F5 89.85(12) . . ?
F6 Cr5 O12 178.06(13) . . ?
F6 Cr5 O14 89.27(15) . . ?
F6 Cr5 O15 92.78(14) . . ?
F6 Cr5 O17 93.07(14) . . ?
O14 Cr5 O12 92.04(16) . . ?
O15 Cr5 O12 85.91(16) . . ?
O15 Cr5 O14 177.95(16) . . ?
O17 Cr5 F5 175.65(13) . . ?
O17 Cr5 O12 85.56(14) . . ?
O17 Cr5 O14 87.15(16) . . ?
O17 Cr5 O15 92.59(16) . . ?
F7 Cr7 O20 90.21(15) . . ?
F7 Cr7 O21 91.36(14) . . ?
F7 Cr7 O23 174.21(13) . . ?
F8 Cr7 F7 89.91(11) . . ?
F8 Cr7 O20 89.83(13) . . ?
F8 Cr7 O21 88.91(13) . . ?
F8 Cr7 O23 95.56(12) . . ?
F12 Cr7 F7 80.16(12) . . ?
F12 Cr7 F8 170.05(11) . . ?
F12 Cr7 O20 90.74(14) . . ?
F12 Cr7 O21 90.77(14) . . ?
F12 Cr7 O23 94.38(13) . . ?
O20 Cr7 O21 177.99(15) . . ?
O20 Cr7 O23 87.94(17) . . ?
O23 Cr7 O21 90.62(17) . . ?
F8 Cr8 F9 89.33(11) . . ?
F8 Cr8 O22 92.51(13) . . ?
F8 Cr8 O24 94.20(13) . . ?
F8 Cr8 O25 177.15(14) . . ?
F8 Cr8 O27 87.57(13) . . ?
F9 Cr8 O22 90.45(14) . . ?
F9 Cr8 O24 176.14(13) . . ?
F9 Cr8 O25 89.65(12) . . ?
F9 Cr8 O27 91.87(13) . . ?
O22 Cr8 O25 90.16(15) . . ?
O22 Cr8 O27 177.67(15) . . ?
O24 Cr8 O22 90.94(16) . . ?
O24 Cr8 O25 86.75(14) . . ?
O24 Cr8 O27 86.74(16) . . ?
O25 Cr8 O27 89.80(16) . . ?
F9 Cr9 O26 93.27(12) . . ?
F9 Cr9 O28 90.65(13) . . ?
F9 Cr9 O29 179.49(14) . . ?
F9 Cr9 O31 88.92(13) . . ?
F10 Cr9 F9 89.20(10) . . ?
F10 Cr9 O26 177.52(13) . . ?
F10 Cr9 O28 88.44(13) . . ?
F10 Cr9 O29 91.11(13) . . ?
F10 Cr9 O31 92.39(12) . . ?
O26 Cr9 O28 91.69(15) . . ?
O26 Cr9 O29 86.42(14) . . ?
O26 Cr9 O31 87.50(14) . . ?
O28 Cr9 O29 88.96(15) . . ?
O28 Cr9 O31 179.06(14) . . ?
O29 Cr9 O31 91.47(15) . . ?
F10 Cr10 F11 89.12(10) . . ?
F10 Cr10 O30 92.43(12) . . ?
F10 Cr10 O32 90.68(12) . . ?
F10 Cr10 O33 90.26(12) . . ?
F10 Cr10 O35 177.35(12) . . ?
F11 Cr10 O30 177.87(12) . . ?
F11 Cr10 O32 89.45(12) . . ?
F11 Cr10 O33 89.91(12) . . ?
F11 Cr10 O35 92.59(12) . . ?
O30 Cr10 O32 91.99(14) . . ?
O30 Cr10 O33 88.62(14) . . ?
O32 Cr10 O33 178.85(14) . . ?
O35 Cr10 O30 85.92(13) . . ?
O35 Cr10 O32 87.31(14) . . ?
O35 Cr10 O33 91.77(14) . . ?
Cr2 F1 Cr1 99.82(11) . . ?
Cr1 F2 Cr2 99.33(10) . . ?
Cr2 F3 Cr3 123.42(12) . . ?
Cr3 F4 Cr4 123.77(15) . . ?
Cr4 F5 Cr5 123.79(14) . . ?
Cr5 F6 Cr6 119.07(14) . . ?
Cr5 F6 Zn6 119.07(14) . . ?
Cr7 F7 Cr6 96.45(11) . . ?
Cr7 F7 Zn6 96.45(11) . . ?
Cr8 F8 Cr7 122.15(13) . . ?
Cr9 F9 Cr8 122.19(14) . . ?
Cr10 F10 Cr9 123.22(13) . . ?
Cr1 F11 Cr10 121.89(12) . . ?
Cr7 F12 Cr6 102.72(11) . . ?
Cr7 F12 Zn6 102.72(11) . . ?
C1 O1 Cr1 129.2(3) . . ?
C1 O2 Cr2 127.7(3) . . ?
O1 C1 C2 117.5(4) . . ?
O2 C1 O1 124.3(4) . . ?
O2 C1 C2 118.2(4) . . ?
C1 C2 C3 105.0(5) . . ?
C1 C2 C4 109.5(5) . . ?
C4 C2 C3 108.6(6) . . ?
C5 C2 C1 111.1(4) . . ?
C5 C2 C3 110.1(6) . . ?
C5 C2 C4 112.3(6) . . ?
C2 C3 H3A 109.5 . . ?
C2 C3 H3B 109.5 . . ?
C2 C3 H3C 109.5 . . ?
H3A C3 H3B 109.5 . . ?
H3A C3 H3C 109.5 . . ?
H3B C3 H3C 109.5 . . ?
C2 C4 H4A 109.5 . . ?
C2 C4 H4B 109.5 . . ?
C2 C4 H4C 109.5 . . ?
H4A C4 H4B 109.5 . . ?
H4A C4 H4C 109.5 . . ?
H4B C4 H4C 109.5 . . ?
C2 C5 H5A 109.5 . . ?
C2 C5 H5B 109.5 . . ?
C2 C5 H5C 109.5 . . ?
H5A C5 H5B 109.5 . . ?
H5A C5 H5C 109.5 . . ?
H5B C5 H5C 109.5 . . ?
C6 O3 Cr2 130.4(3) . . ?
C6 O4 Cr3 136.5(3) . . ?
O3 C6 C7 117.4(4) . . ?
O4 C6 O3 125.3(5) . . ?
O4 C6 C7 117.3(4) . . ?
C6 C7 C9 103.0(5) . . ?
C6 C7 C8A 104.2(12) . . ?
C8 C7 C6 111.4(5) . . ?
C8 C7 C9 107.8(7) . . ?
C10 C7 C6 111.7(6) . . ?
C10 C7 C8 113.3(7) . . ?
C10 C7 C9 108.9(7) . . ?
C9A C7 C6 111.0(14) . . ?
C9A C7 C8A 103(2) . . ?
C9A C7 C10A 117(2) . . ?
C10A C7 C6 111.1(15) . . ?
C10A C7 C8A 109(2) . . ?
C7 C8 H8A 109.5 . . ?
C7 C8 H8B 109.5 . . ?
C7 C8 H8C 109.5 . . ?
H8A C8 H8B 109.5 . . ?
H8A C8 H8C 109.5 . . ?
H8B C8 H8C 109.5 . . ?
C7 C9 H9A 109.5 . . ?
C7 C9 H9B 109.5 . . ?
C7 C9 H9C 109.5 . . ?
H9A C9 H9B 109.5 . . ?
H9A C9 H9C 109.5 . . ?
H9B C9 H9C 109.5 . . ?
C7 C10 H10A 109.5 . . ?
C7 C10 H10B 109.5 . . ?
C7 C10 H10C 109.5 . . ?
H10A C10 H10B 109.5 . . ?
H10A C10 H10C 109.5 . . ?
H10B C10 H10C 109.5 . . ?
C11 O5 Cr2 133.0(3) . . ?
C11 O6 Cr3 134.5(3) . . ?
O5 C11 C12 116.7(4) . . ?
O6 C11 O5 124.4(4) . . ?
O6 C11 C12 118.9(4) . . ?
C11 C12 C13 110.5(4) . . ?
C11 C12 C14 105.8(4) . . ?
C11 C12 C15 110.2(4) . . ?
C14 C12 C13 109.8(4) . . ?
C15 C12 C13 110.4(5) . . ?
C15 C12 C14 110.1(5) . . ?
C12 C13 H13A 109.5 . . ?
C12 C13 H13B 109.5 . . ?
C12 C13 H13C 109.5 . . ?
H13A C13 H13B 109.5 . . ?
H13A C13 H13C 109.5 . . ?
H13B C13 H13C 109.5 . . ?
C12 C14 H14A 109.5 . . ?
C12 C14 H14B 109.5 . . ?
C12 C14 H14C 109.5 . . ?
H14A C14 H14B 109.5 . . ?
H14A C14 H14C 109.5 . . ?
H14B C14 H14C 109.5 . . ?
C12 C15 H15A 109.5 . . ?
C12 C15 H15B 109.5 . . ?
C12 C15 H15C 109.5 . . ?
H15A C15 H15B 109.5 . . ?
H15A C15 H15C 109.5 . . ?
H15B C15 H15C 109.5 . . ?
C21 O7 Cr3 136.6(4) . . ?
C21 O8 Cr4 132.0(4) . . ?
O7 C21 O8 124.7(5) . . ?
O7 C21 C22 117.7(5) . . ?
O8 C21 C22 117.4(5) . . ?
C21 C22 C23 111.8(6) . . ?
C21 C22 C24 104.8(6) . . ?
C21 C22 C25 111.6(7) . . ?
C23 C22 C24 109.4(7) . . ?
C25 C22 C23 113.6(8) . . ?
C25 C22 C24 105.1(8) . . ?
C22 C23 H23A 109.5 . . ?
C22 C23 H23B 109.5 . . ?
C22 C23 H23C 109.5 . . ?
H23A C23 H23B 109.5 . . ?
H23A C23 H23C 109.5 . . ?
H23B C23 H23C 109.5 . . ?
C22 C24 H24A 109.5 . . ?
C22 C24 H24B 109.5 . . ?
C22 C24 H24C 109.5 . . ?
H24A C24 H24B 109.5 . . ?
H24A C24 H24C 109.5 . . ?
H24B C24 H24C 109.5 . . ?
C22 C25 H25A 109.5 . . ?
C22 C25 H25B 109.5 . . ?
C22 C25 H25C 109.5 . . ?
H25A C25 H25B 109.5 . . ?
H25A C25 H25C 109.5 . . ?
H25B C25 H25C 109.5 . . ?
C16 O9 Cr3 132.1(3) . . ?
C16 O10 Cr4 136.0(3) . . ?
O9 C16 O10 125.5(4) . . ?
O9 C16 C17 116.4(4) . . ?
O10 C16 C17 118.0(4) . . ?
C18 C17 C16 106.8(5) . . ?
C18 C17 C19 110.3(5) . . ?
C19 C17 C16 107.0(4) . . ?
C20 C17 C16 110.8(4) . . ?
C20 C17 C18 110.2(5) . . ?
C20 C17 C19 111.6(5) . . ?
C17 C18 H18A 109.5 . . ?
C17 C18 H18B 109.5 . . ?
C17 C18 H18C 109.5 . . ?
H18A C18 H18B 109.5 . . ?
H18A C18 H18C 109.5 . . ?
H18B C18 H18C 109.5 . . ?
C17 C19 H19A 109.5 . . ?
C17 C19 H19B 109.5 . . ?
C17 C19 H19C 109.5 . . ?
H19A C19 H19B 109.5 . . ?
H19A C19 H19C 109.5 . . ?
H19B C19 H19C 109.5 . . ?
C17 C20 H20A 109.5 . . ?
C17 C20 H20B 109.5 . . ?
C17 C20 H20C 109.5 . . ?
H20A C20 H20B 109.5 . . ?
H20A C20 H20C 109.5 . . ?
H20B C20 H20C 109.5 . . ?
C31 O11 Cr4 132.4(4) . . ?
C31 O12 Cr5 134.5(3) . . ?
O11 C31 C32 115.5(4) . . ?
O12 C31 O11 126.1(5) . . ?
O12 C31 C32 118.3(4) . . ?
C31 C32 C34 106.7(5) . . ?
C33 C32 C31 109.0(5) . . ?
C33 C32 C34 108.2(7) . . ?
C33 C32 C35 113.3(6) . . ?
C35 C32 C31 110.2(5) . . ?
C35 C32 C34 109.1(6) . . ?
C32 C33 H33A 109.5 . . ?
C32 C33 H33B 109.5 . . ?
C32 C33 H33C 109.5 . . ?
H33A C33 H33B 109.5 . . ?
H33A C33 H33C 109.5 . . ?
H33B C33 H33C 109.5 . . ?
C32 C34 H34A 109.5 . . ?
C32 C34 H34B 109.5 . . ?
C32 C34 H34C 109.5 . . ?
H34A C34 H34B 109.5 . . ?
H34A C34 H34C 109.5 . . ?
H34B C34 H34C 109.5 . . ?
C32 C35 H35A 109.5 . . ?
C32 C35 H35B 109.5 . . ?
C32 C35 H35C 109.5 . . ?
H35A C35 H35B 109.5 . . ?
H35A C35 H35C 109.5 . . ?
H35B C35 H35C 109.5 . . ?
C26 O13 Cr4 135.1(3) . . ?
C26 O14 Cr5 133.7(4) . . ?
O13 C26 C27 118.2(7) . . ?
O13 C26 C27A 116.9(10) . . ?
O14 C26 O13 124.9(5) . . ?
O14 C26 C27 116.9(7) . . ?
O14 C26 C27A 117.0(10) . . ?
C26 C27 C28 108.0(13) . . ?
C26 C27 C30 106.8(9) . . ?
C28 C27 C30 113.0(13) . . ?
C29 C27 C26 106.6(10) . . ?
C29 C27 C28 112.0(14) . . ?
C29 C27 C30 110.1(13) . . ?
C27 C28 H28A 109.5 . . ?
C27 C28 H28B 109.5 . . ?
C27 C28 H28C 109.5 . . ?
H28A C28 H28B 109.5 . . ?
H28A C28 H28C 109.5 . . ?
H28B C28 H28C 109.5 . . ?
C27 C29 H29A 109.5 . . ?
C27 C29 H29B 109.5 . . ?
C27 C29 H29C 109.5 . . ?
H29A C29 H29B 109.5 . . ?
H29A C29 H29C 109.5 . . ?
H29B C29 H29C 109.5 . . ?
C27 C30 H30A 109.5 . . ?
C27 C30 H30B 109.5 . . ?
C27 C30 H30C 109.5 . . ?
H30A C30 H30B 109.5 . . ?
H30A C30 H30C 109.5 . . ?
H30B C30 H30C 109.5 . . ?
C41 O15 Cr5 136.9(4) . . ?
C41 O16 Cr6 126.6(3) . . ?
C41 O16 Zn6 126.6(3) . . ?
O15 C41 O16 125.1(5) . . ?
O15 C41 C42A 114.2(5) . . ?
O15 C41 C42 113.6(7) . . ?
O16 C41 C42A 119.6(5) . . ?
O16 C41 C42 116.8(7) . . ?
C43A C42A C41 108.7(7) . . ?
C44A C42A C41 109.1(9) . . ?
C44A C42A C43A 109.0(10) . . ?
C45A C42A C41 110.4(8) . . ?
C45A C42A C43A 107.4(9) . . ?
C45A C42A C44A 112.2(9) . . ?
C42A C43A H43A 109.5 . . ?
C42A C43A H43B 109.5 . . ?
C42A C43A H43C 109.5 . . ?
H43A C43A H43B 109.5 . . ?
H43A C43A H43C 109.5 . . ?
H43B C43A H43C 109.5 . . ?
C42A C44A H44A 109.5 . . ?
C42A C44A H44B 109.5 . . ?
C42A C44A H44C 109.5 . . ?
H44A C44A H44B 109.5 . . ?
H44A C44A H44C 109.5 . . ?
H44B C44A H44C 109.5 . . ?
C42A C45A H45A 109.5 . . ?
C42A C45A H45B 109.5 . . ?
C42A C45A H45C 109.5 . . ?
H45A C45A H45B 109.5 . . ?
H45A C45A H45C 109.5 . . ?
H45B C45A H45C 109.5 . . ?
C36 O17 Cr5 134.2(3) . . ?
C36 O18 Cr6 129.2(3) . . ?
C36 O18 Zn6 129.2(3) . . ?
O17 C36 C37 115.4(4) . . ?
O18 C36 O17 125.3(4) . . ?
O18 C36 C37 119.3(4) . . ?
C36 C37 C38 108.3(4) . . ?
C36 C37 C40 111.9(4) . . ?
C39 C37 C36 106.3(5) . . ?
C39 C37 C38 110.6(7) . . ?
C39 C37 C40 109.0(5) . . ?
C40 C37 C38 110.7(5) . . ?
C37 C38 H38A 109.5 . . ?
C37 C38 H38B 109.5 . . ?
C37 C38 H38C 109.5 . . ?
H38A C38 H38B 109.5 . . ?
H38A C38 H38C 109.5 . . ?
H38B C38 H38C 109.5 . . ?
C37 C39 H39A 109.5 . . ?
C37 C39 H39B 109.5 . . ?
C37 C39 H39C 109.5 . . ?
H39A C39 H39B 109.5 . . ?
H39A C39 H39C 109.5 . . ?
H39B C39 H39C 109.5 . . ?
C37 C40 H40A 109.5 . . ?
C37 C40 H40B 109.5 . . ?
C37 C40 H40C 109.5 . . ?
H40A C40 H40B 109.5 . . ?
H40A C40 H40C 109.5 . . ?
H40B C40 H40C 109.5 . . ?
C46 O19 Cr6 128.2(4) . . ?
C46 O19 Zn6 128.2(4) . . ?
C46 O20 Cr7 127.4(3) . . ?
O19 C46 O20 126.1(5) . . ?
O19 C46 C47 116.6(8) . . ?
O19 C46 C47A 116.6(6) . . ?
O20 C46 C47 116.0(8) . . ?
O20 C46 C47A 116.6(6) . . ?
C48 C47 C46 107.4(18) . . ?
C49 C47 C46 113.0(10) . . ?
C49 C47 C48 105.2(16) . . ?
C49 C47 C50 112.1(16) . . ?
C50 C47 C46 112.1(13) . . ?
C50 C47 C48 106.4(17) . . ?
C47 C48 H48A 109.5 . . ?
C47 C48 H48B 109.5 . . ?
C47 C48 H48C 109.5 . . ?
H48A C48 H48B 109.5 . . ?
H48A C48 H48C 109.5 . . ?
H48B C48 H48C 109.5 . . ?
C47 C49 H49A 109.5 . . ?
C47 C49 H49B 109.5 . . ?
C47 C49 H49C 109.5 . . ?
H49A C49 H49B 109.5 . . ?
H49A C49 H49C 109.5 . . ?
H49B C49 H49C 109.5 . . ?
C47 C50 H50A 109.5 . . ?
C47 C50 H50B 109.5 . . ?
C47 C50 H50C 109.5 . . ?
H50A C50 H50B 109.5 . . ?
H50A C50 H50C 109.5 . . ?
H50B C50 H50C 109.5 . . ?
C56 O21 Cr7 135.0(3) . . ?
C56 O22 Cr8 132.2(3) . . ?
O21 C56 O22 125.6(5) . . ?
O21 C56 C57 117.2(4) . . ?
O22 C56 C57 117.1(4) . . ?
C56 C57 C60 110.7(4) . . ?
C58 C57 C56 111.2(4) . . ?
C58 C57 C59 111.1(5) . . ?
C58 C57 C60 110.6(5) . . ?
C59 C57 C56 105.1(4) . . ?
C59 C57 C60 108.0(5) . . ?
C57 C58 H58A 109.5 . . ?
C57 C58 H58B 109.5 . . ?
C57 C58 H58C 109.5 . . ?
H58A C58 H58B 109.5 . . ?
H58A C58 H58C 109.5 . . ?
H58B C58 H58C 109.5 . . ?
C57 C59 H59A 109.5 . . ?
C57 C59 H59B 109.5 . . ?
C57 C59 H59C 109.5 . . ?
H59A C59 H59B 109.5 . . ?
H59A C59 H59C 109.5 . . ?
H59B C59 H59C 109.5 . . ?
C57 C60 H60A 109.5 . . ?
C57 C60 H60B 109.5 . . ?
C57 C60 H60C 109.5 . . ?
H60A C60 H60B 109.5 . . ?
H60A C60 H60C 109.5 . . ?
H60B C60 H60C 109.5 . . ?
C51 O23 Cr7 131.8(3) . . ?
C51 O24 Cr8 136.9(3) . . ?
O23 C51 O24 125.5(4) . . ?
O23 C51 C52 118.0(4) . . ?
O24 C51 C52 116.5(4) . . ?
C53 C52 C51 109.8(5) . . ?
C54 C52 C51 106.9(4) . . ?
C54 C52 C53 109.6(7) . . ?
C54 C52 C55 110.1(5) . . ?
C55 C52 C51 110.2(4) . . ?
C55 C52 C53 110.3(6) . . ?
C52 C53 H53A 109.5 . . ?
C52 C53 H53B 109.5 . . ?
C52 C53 H53C 109.5 . . ?
H53A C53 H53B 109.5 . . ?
H53A C53 H53C 109.5 . . ?
H53B C53 H53C 109.5 . . ?
C52 C54 H54A 109.5 . . ?
C52 C54 H54B 109.5 . . ?
C52 C54 H54C 109.5 . . ?
H54A C54 H54B 109.5 . . ?
H54A C54 H54C 109.5 . . ?
H54B C54 H54C 109.5 . . ?
C52 C55 H55A 109.5 . . ?
C52 C55 H55B 109.5 . . ?
C52 C55 H55C 109.5 . . ?
H55A C55 H55B 109.5 . . ?
H55A C55 H55C 109.5 . . ?
H55B C55 H55C 109.5 . . ?
C66 O25 Cr8 128.1(3) . . ?
C66 O26 Cr9 133.7(3) . . ?
O25 C66 O26 125.4(4) . . ?
O25 C66 C67 122.5(9) . . ?
O25 C66 C67A 114.9(7) . . ?
O26 C66 C67 112.0(9) . . ?
O26 C66 C67A 119.6(7) . . ?
C66 C67 C68 113.1(15) . . ?
C66 C67 C70 106.1(14) . . ?
C69 C67 C66 110.8(15) . . ?
C69 C67 C68 109.4(19) . . ?
C69 C67 C70 111.5(18) . . ?
C70 C67 C68 105.8(17) . . ?
C67 C68 H68A 109.5 . . ?
C67 C68 H68B 109.5 . . ?
C67 C68 H68C 109.5 . . ?
H68A C68 H68B 109.5 . . ?
H68A C68 H68C 109.5 . . ?
H68B C68 H68C 109.5 . . ?
C67 C69 H69A 109.5 . . ?
C67 C69 H69B 109.5 . . ?
C67 C69 H69C 109.5 . . ?
H69A C69 H69B 109.5 . . ?
H69A C69 H69C 109.5 . . ?
H69B C69 H69C 109.5 . . ?
C67 C70 H70A 109.5 . . ?
C67 C70 H70B 109.5 . . ?
C67 C70 H70C 109.5 . . ?
H70A C70 H70B 109.5 . . ?
H70A C70 H70C 109.5 . . ?
H70B C70 H70C 109.5 . . ?
C61 O27 Cr8 133.8(3) . . ?
C61 O28 Cr9 127.0(3) . . ?
O27 C61 O28 125.4(5) . . ?
O27 C61 C62 117.5(6) . . ?
O27 C61 C62A 119.4(9) . . ?
O28 C61 C62 117.0(6) . . ?
O28 C61 C62A 115.2(9) . . ?
C61 C62 C63 110.4(10) . . ?
C64 C62 C61 105.4(10) . . ?
C64 C62 C63 109.2(12) . . ?
C64 C62 C65 110.1(11) . . ?
C65 C62 C61 111.0(10) . . ?
C65 C62 C63 110.5(10) . . ?
C62 C63 H63A 109.5 . . ?
C62 C63 H63B 109.5 . . ?
C62 C63 H63C 109.5 . . ?
H63A C63 H63B 109.5 . . ?
H63A C63 H63C 109.5 . . ?
H63B C63 H63C 109.5 . . ?
C62 C64 H64A 109.5 . . ?
C62 C64 H64B 109.5 . . ?
C62 C64 H64C 109.5 . . ?
H64A C64 H64B 109.5 . . ?
H64A C64 H64C 109.5 . . ?
H64B C64 H64C 109.5 . . ?
C62 C65 H65A 109.5 . . ?
C62 C65 H65B 109.5 . . ?
C62 C65 H65C 109.5 . . ?
H65A C65 H65B 109.5 . . ?
H65A C65 H65C 109.5 . . ?
H65B C65 H65C 109.5 . . ?
C71 O29 Cr9 130.5(3) . . ?
C71 O30 Cr10 135.4(3) . . ?
O29 C71 O30 125.2(4) . . ?
O29 C71 C72 118.3(7) . . ?
O29 C71 C72A 117.2(6) . . ?
O30 C71 C72 116.3(7) . . ?
O30 C71 C72A 117.4(6) . . ?
C73 C72 C71 109.8(12) . . ?
C74 C72 C71 106.0(12) . . ?
C74 C72 C73 109.0(15) . . ?
C75 C72 C71 108.5(11) . . ?
C75 C72 C73 112.6(14) . . ?
C75 C72 C74 110.7(14) . . ?
C72 C73 H73A 109.5 . . ?
C72 C73 H73B 109.5 . . ?
C72 C73 H73C 109.5 . . ?
H73A C73 H73B 109.5 . . ?
H73A C73 H73C 109.5 . . ?
H73B C73 H73C 109.5 . . ?
C72 C74 H74A 109.5 . . ?
C72 C74 H74B 109.5 . . ?
C72 C74 H74C 109.5 . . ?
H74A C74 H74B 109.5 . . ?
H74A C74 H74C 109.5 . . ?
H74B C74 H74C 109.5 . . ?
C72 C75 H75A 109.5 . . ?
C72 C75 H75B 109.5 . . ?
C72 C75 H75C 109.5 . . ?
H75A C75 H75B 109.5 . . ?
H75A C75 H75C 109.5 . . ?
H75B C75 H75C 109.5 . . ?
C76 O31 Cr9 134.6(3) . . ?
C76 O32 Cr10 129.9(3) . . ?
O31 C76 O32 126.0(4) . . ?
O31 C76 C77 116.8(4) . . ?
O32 C76 C77 117.2(4) . . ?
C76 C77 C79 106.6(5) . . ?
C78 C77 C76 107.6(5) . . ?
C78 C77 C79 109.3(6) . . ?
C78 C77 C80 111.0(6) . . ?
C80 C77 C76 111.7(4) . . ?
C80 C77 C79 110.4(6) . . ?
C77 C78 H78A 109.5 . . ?
C77 C78 H78B 109.5 . . ?
C77 C78 H78C 109.5 . . ?
H78A C78 H78B 109.5 . . ?
H78A C78 H78C 109.5 . . ?
H78B C78 H78C 109.5 . . ?
C77 C79 H79A 109.5 . . ?
C77 C79 H79B 109.5 . . ?
C77 C79 H79C 109.5 . . ?
H79A C79 H79B 109.5 . . ?
H79A C79 H79C 109.5 . . ?
H79B C79 H79C 109.5 . . ?
C77 C80 H80A 109.5 . . ?
C77 C80 H80B 109.5 . . ?
C77 C80 H80C 109.5 . . ?
H80A C80 H80B 109.5 . . ?
H80A C80 H80C 109.5 . . ?
H80B C80 H80C 109.5 . . ?
C81 O33 Cr10 136.4(3) . . ?
C81 O34 Cr1 127.5(3) . . ?
O33 C81 O34 125.9(4) . . ?
O33 C81 C82 115.2(8) . . ?
O33 C81 C82A 117.0(5) . . ?
O34 C81 C82 118.2(8) . . ?
O34 C81 C82A 116.8(5) . . ?
C81 C82 C83 107.3(12) . . ?
C84 C82 C81 113.3(14) . . ?
C84 C82 C83 107.5(15) . . ?
C85 C82 C81 109.2(13) . . ?
C85 C82 C83 108.1(16) . . ?
C85 C82 C84 111.2(16) . . ?
C82 C83 H83A 109.5 . . ?
C82 C83 H83B 109.5 . . ?
C82 C83 H83C 109.5 . . ?
H83A C83 H83B 109.5 . . ?
H83A C83 H83C 109.5 . . ?
H83B C83 H83C 109.5 . . ?
C82 C84 H84A 109.5 . . ?
C82 C84 H84B 109.5 . . ?
C82 C84 H84C 109.5 . . ?
H84A C84 H84B 109.5 . . ?
H84A C84 H84C 109.5 . . ?
H84B C84 H84C 109.5 . . ?
C82 C85 H85A 109.5 . . ?
C82 C85 H85B 109.5 . . ?
C82 C85 H85C 109.5 . . ?
H85A C85 H85B 109.5 . . ?
H85A C85 H85C 109.5 . . ?
H85B C85 H85C 109.5 . . ?
C86 O35 Cr10 131.2(3) . . ?
C86 O36 Cr1 133.4(3) . . ?
O35 C86 C87 117.5(4) . . ?
O36 C86 O35 124.5(4) . . ?
O36 C86 C87 117.9(4) . . ?
C86 C87 C88 111.0(4) . . ?
C86 C87 C89 104.3(4) . . ?
C86 C87 C90 109.6(4) . . ?
C88 C87 C89 110.8(5) . . ?
C88 C87 C90 110.7(4) . . ?
C90 C87 C89 110.3(4) . . ?
C87 C88 H88A 109.5 . . ?
C87 C88 H88B 109.5 . . ?
C87 C88 H88C 109.5 . . ?
H88A C88 H88B 109.5 . . ?
H88A C88 H88C 109.5 . . ?
H88B C88 H88C 109.5 . . ?
C87 C89 H89A 109.5 . . ?
C87 C89 H89B 109.5 . . ?
C87 C89 H89C 109.5 . . ?
H89A C89 H89B 109.5 . . ?
H89A C89 H89C 109.5 . . ?
H89B C89 H89C 109.5 . . ?
C87 C90 H90A 109.5 . . ?
C87 C90 H90B 109.5 . . ?
C87 C90 H90C 109.5 . . ?
H90A C90 H90B 109.5 . . ?
H90A C90 H90C 109.5 . . ?
H90B C90 H90C 109.5 . . ?
F6 Cr6 F7 87.97(11) . . ?
F6 Cr6 O18 97.85(12) . . ?
F6 Cr6 O19 88.45(15) . . ?
F12 Cr6 F6 163.28(11) . . ?
F12 Cr6 F7 75.38(11) . . ?
F12 Cr6 O16 92.28(14) . . ?
F12 Cr6 O18 98.60(12) . . ?
F12 Cr6 O19 89.40(14) . . ?
O16 Cr6 F6 90.26(15) . . ?
O16 Cr6 F7 93.66(14) . . ?
O16 Cr6 O18 91.32(15) . . ?
O16 Cr6 O19 177.97(14) . . ?
O18 Cr6 F7 172.33(13) . . ?
O18 Cr6 O19 87.30(15) . . ?
O19 Cr6 F7 87.87(14) . . ?
C41 C42 C43 115.2(12) . . ?
C41 C42 C44 109.9(13) . . ?
C41 C42 C45 102.8(14) . . ?
C43 C42 C44 107.4(16) . . ?
C45 C42 C43 109.5(14) . . ?
C45 C42 C44 112.2(15) . . ?
C42 C43 H43D 109.5 . . ?
C42 C43 H43E 109.5 . . ?
C42 C43 H43F 109.5 . . ?
H43D C43 H43E 109.5 . . ?
H43D C43 H43F 109.5 . . ?
H43E C43 H43F 109.5 . . ?
C42 C44 H44D 109.5 . . ?
C42 C44 H44E 109.5 . . ?
C42 C44 H44F 109.5 . . ?
H44D C44 H44E 109.5 . . ?
H44D C44 H44F 109.5 . . ?
H44E C44 H44F 109.5 . . ?
C42 C45 H45D 109.5 . . ?
C42 C45 H45E 109.5 . . ?
C42 C45 H45F 109.5 . . ?
H45D C45 H45E 109.5 . . ?
H45D C45 H45F 109.5 . . ?
H45E C45 H45F 109.5 . . ?
C28A C27A C26 114(2) . . ?
C28A C27A C29A 109(2) . . ?
C28A C27A C30A 108(2) . . ?
C29A C27A C26 106.5(18) . . ?
C30A C27A C26 110.8(18) . . ?
C30A C27A C29A 108.2(19) . . ?
C27A C28A H28D 109.5 . . ?
C27A C28A H28E 109.5 . . ?
C27A C28A H28F 109.5 . . ?
H28D C28A H28E 109.5 . . ?
H28D C28A H28F 109.5 . . ?
H28E C28A H28F 109.5 . . ?
C27A C29A H29D 109.5 . . ?
C27A C29A H29E 109.5 . . ?
C27A C29A H29F 109.5 . . ?
H29D C29A H29E 109.5 . . ?
H29D C29A H29F 109.5 . . ?
H29E C29A H29F 109.5 . . ?
C27A C30A H30D 109.5 . . ?
C27A C30A H30E 109.5 . . ?
C27A C30A H30F 109.5 . . ?
H30D C30A H30E 109.5 . . ?
H30D C30A H30F 109.5 . . ?
H30E C30A H30F 109.5 . . ?
C61 C62A C63A 104.0(19) . . ?
C61 C62A C64A 111.5(18) . . ?
C61 C62A C65A 108.7(17) . . ?
C64A C62A C63A 109(2) . . ?
C65A C62A C63A 114(2) . . ?
C65A C62A C64A 110.0(18) . . ?
C62A C63A H63D 109.5 . . ?
C62A C63A H63E 109.5 . . ?
C62A C63A H63F 109.5 . . ?
H63D C63A H63E 109.5 . . ?
H63D C63A H63F 109.5 . . ?
H63E C63A H63F 109.5 . . ?
C62A C64A H64D 109.5 . . ?
C62A C64A H64E 109.5 . . ?
C62A C64A H64F 109.5 . . ?
H64D C64A H64E 109.5 . . ?
H64D C64A H64F 109.5 . . ?
H64E C64A H64F 109.5 . . ?
C62A C65A H65D 109.5 . . ?
C62A C65A H65E 109.5 . . ?
C62A C65A H65F 109.5 . . ?
H65D C65A H65E 109.5 . . ?
H65D C65A H65F 109.5 . . ?
H65E C65A H65F 109.5 . . ?
F6 Zn6 F7 87.97(11) . . ?
F6 Zn6 O18 97.85(12) . . ?
F6 Zn6 O19 88.45(15) . . ?
F12 Zn6 F6 163.28(11) . . ?
F12 Zn6 F7 75.38(11) . . ?
F12 Zn6 O16 92.28(14) . . ?
F12 Zn6 O18 98.60(12) . . ?
F12 Zn6 O19 89.40(14) . . ?
O16 Zn6 F6 90.26(15) . . ?
O16 Zn6 F7 93.66(14) . . ?
O16 Zn6 O18 91.32(15) . . ?
O16 Zn6 O19 177.97(14) . . ?
O18 Zn6 F7 172.33(13) . . ?
O18 Zn6 O19 87.30(15) . . ?
O19 Zn6 F7 87.87(14) . . ?
C46 C47A C50A 111.7(10) . . ?
C48A C47A C46 110.6(11) . . ?
C48A C47A C50A 110.4(11) . . ?
C49A C47A C46 103.0(9) . . ?
C49A C47A C48A 113.2(14) . . ?
C49A C47A C50A 107.8(12) . . ?
C47A C48A H48D 109.5 . . ?
C47A C48A H48E 109.5 . . ?
C47A C48A H48F 109.5 . . ?
H48D C48A H48E 109.5 . . ?
H48D C48A H48F 109.5 . . ?
H48E C48A H48F 109.5 . . ?
C47A C49A H49D 109.5 . . ?
C47A C49A H49E 109.5 . . ?
C47A C49A H49F 109.5 . . ?
H49D C49A H49E 109.5 . . ?
H49D C49A H49F 109.5 . . ?
H49E C49A H49F 109.5 . . ?
C47A C50A H50D 109.5 . . ?
C47A C50A H50E 109.5 . . ?
C47A C50A H50F 109.5 . . ?
H50D C50A H50E 109.5 . . ?
H50D C50A H50F 109.5 . . ?
H50E C50A H50F 109.5 . . ?
C66 C67A C70A 107.4(9) . . ?
C68A C67A C66 105.1(10) . . ?
C68A C67A C70A 110.0(13) . . ?
C69A C67A C66 111.2(10) . . ?
C69A C67A C68A 112.1(10) . . ?
C69A C67A C70A 110.8(13) . . ?
C67A C68A H68D 109.5 . . ?
C67A C68A H68E 109.5 . . ?
C67A C68A H68F 109.5 . . ?
H68D C68A H68E 109.5 . . ?
H68D C68A H68F 109.5 . . ?
H68E C68A H68F 109.5 . . ?
C67A C69A H69D 109.5 . . ?
C67A C69A H69E 109.5 . . ?
C67A C69A H69F 109.5 . . ?
H69D C69A H69E 109.5 . . ?
H69D C69A H69F 109.5 . . ?
H69E C69A H69F 109.5 . . ?
C67A C70A H70D 109.5 . . ?
C67A C70A H70E 109.5 . . ?
C67A C70A H70F 109.5 . . ?
H70D C70A H70E 109.5 . . ?
H70D C70A H70F 109.5 . . ?
H70E C70A H70F 109.5 . . ?
C71 C72A C74A 105.1(8) . . ?
C73A C72A C71 107.9(9) . . ?
C73A C72A C74A 108.1(11) . . ?
C75A C72A C71 111.5(9) . . ?
C75A C72A C73A 113.4(10) . . ?
C75A C72A C74A 110.3(10) . . ?
C72A C73A H73D 109.5 . . ?
C72A C73A H73E 109.5 . . ?
C72A C73A H73F 109.5 . . ?
H73D C73A H73E 109.5 . . ?
H73D C73A H73F 109.5 . . ?
H73E C73A H73F 109.5 . . ?
C72A C74A H74D 109.5 . . ?
C72A C74A H74E 109.5 . . ?
C72A C74A H74F 109.5 . . ?
H74D C74A H74E 109.5 . . ?
H74D C74A H74F 109.5 . . ?
H74E C74A H74F 109.5 . . ?
C72A C75A H75D 109.5 . . ?
C72A C75A H75E 109.5 . . ?
C72A C75A H75F 109.5 . . ?
H75D C75A H75E 109.5 . . ?
H75D C75A H75F 109.5 . . ?
H75E C75A H75F 109.5 . . ?
C83A C82A C81 106.5(9) . . ?
C83A C82A C85A 108.7(9) . . ?
C84A C82A C81 107.6(7) . . ?
C84A C82A C83A 113.6(11) . . ?
C84A C82A C85A 109.2(9) . . ?
C85A C82A C81 111.3(8) . . ?
C82A C83A H83D 109.5 . . ?
C82A C83A H83E 109.5 . . ?
C82A C83A H83F 109.5 . . ?
H83D C83A H83E 109.5 . . ?
H83D C83A H83F 109.5 . . ?
H83E C83A H83F 109.5 . . ?
C82A C84A H84D 109.5 . . ?
C82A C84A H84E 109.5 . . ?
C82A C84A H84F 109.5 . . ?
H84D C84A H84E 109.5 . . ?
H84D C84A H84F 109.5 . . ?
H84E C84A H84F 109.5 . . ?
C82A C85A H85D 109.5 . . ?
C82A C85A H85E 109.5 . . ?
C82A C85A H85F 109.5 . . ?
H85D C85A H85E 109.5 . . ?
H85D C85A H85F 109.5 . . ?
H85E C85A H85F 109.5 . . ?
C4S O1S C1S 109.3(11) . . ?
O1S C1S H1SA 110.9 . . ?
O1S C1S H1SB 110.9 . . ?
O1S C1S C2S 104.3(11) . . ?
H1SA C1S H1SB 108.9 . . ?
C2S C1S H1SA 110.9 . . ?
C2S C1S H1SB 110.9 . . ?
C1S C2S H2SA 111.8 . . ?
C1S C2S H2SB 111.8 . . ?
H2SA C2S H2SB 109.5 . . ?
C3S C2S C1S 100.1(12) . . ?
C3S C2S H2SA 111.8 . . ?
C3S C2S H2SB 111.8 . . ?
C2S C3S H3SA 111.0 . . ?
C2S C3S H3SB 111.0 . . ?
H3SA C3S H3SB 109.0 . . ?
C4S C3S C2S 103.6(15) . . ?
C4S C3S H3SA 111.0 . . ?
C4S C3S H3SB 111.0 . . ?
O1S C4S C3S 108.3(13) . . ?
O1S C4S H4SA 110.0 . . ?
O1S C4S H4SB 110.0 . . ?
C3S C4S H4SA 110.0 . . ?
C3S C4S H4SB 110.0 . . ?
H4SA C4S H4SB 108.4 . . ?
C104 N2 H2 105.8 . . ?
C110 N2 H2 105.8 . . ?
C110 N2 C104 113.8(10) . . ?
C116 N2 H2 105.8 . . ?
C116 N2 C104 111.2(10) . . ?
C116 N2 C110 113.6(10) . . ?
N2 C104 H104 108.1 . . ?
N2 C104 C109 107.7(12) . . ?
C105 C104 N2 111.7(12) . . ?
C105 C104 H104 108.1 . . ?
C105 C104 C109 113.0(16) . . ?
C109 C104 H104 108.1 . . ?
C104 C105 H10G 109.9 . . ?
C104 C105 H10H 109.9 . . ?
C104 C105 C106 108.8(14) . . ?
H10G C105 H10H 108.3 . . ?
C106 C105 H10G 109.9 . . ?
C106 C105 H10H 109.9 . . ?
C105 C106 H10I 109.3 . . ?
C105 C106 H10J 109.3 . . ?
C105 C106 C107 111.5(15) . . ?
H10I C106 H10J 108.0 . . ?
C107 C106 H10I 109.3 . . ?
C107 C106 H10J 109.3 . . ?
C106 C107 H10K 109.8 . . ?
C106 C107 H10L 109.8 . . ?
H10K C107 H10L 108.3 . . ?
C108 C107 C106 109.3(17) . . ?
C108 C107 H10K 109.8 . . ?
C108 C107 H10L 109.8 . . ?
C107 C108 H10M 109.0 . . ?
C107 C108 H10N 109.0 . . ?
C107 C108 C109 113.0(17) . . ?
H10M C108 H10N 107.8 . . ?
C109 C108 H10M 109.0 . . ?
C109 C108 H10N 109.0 . . ?
C104 C109 H10O 110.3 . . ?
C104 C109 H10P 110.3 . . ?
C108 C109 C104 106.9(14) . . ?
C108 C109 H10O 110.3 . . ?
C108 C109 H10P 110.3 . . ?
H10O C109 H10P 108.6 . . ?
N2 C110 H110 107.6 . . ?
N2 C110 C111 112.9(10) . . ?
N2 C110 C115 111.4(11) . . ?
C111 C110 H110 107.6 . . ?
C111 C110 C115 109.4(15) . . ?
C115 C110 H110 107.6 . . ?
C110 C111 H11A 110.0 . . ?
C110 C111 H11B 110.0 . . ?
C110 C111 C112 108.5(13) . . ?
H11A C111 H11B 108.4 . . ?
C112 C111 H11A 110.0 . . ?
C112 C111 H11B 110.0 . . ?
C111 C112 H11C 108.8 . . ?
C111 C112 H11D 108.8 . . ?
H11C C112 H11D 107.7 . . ?
C113 C112 C111 113.7(16) . . ?
C113 C112 H11C 108.8 . . ?
C113 C112 H11D 108.8 . . ?
C112 C113 H11E 110.3 . . ?
C112 C113 H11F 110.3 . . ?
C112 C113 C114 107.2(15) . . ?
H11E C113 H11F 108.5 . . ?
C114 C113 H11E 110.3 . . ?
C114 C113 H11F 110.3 . . ?
C113 C114 H11G 110.1 . . ?
C113 C114 H11H 110.1 . . ?
H11G C114 H11H 108.4 . . ?
C115 C114 C113 108.0(16) . . ?
C115 C114 H11G 110.1 . . ?
C115 C114 H11H 110.1 . . ?
C110 C115 H11I 109.7 . . ?
C110 C115 H11J 109.7 . . ?
C114 C115 C110 109.7(15) . . ?
C114 C115 H11I 109.7 . . ?
C114 C115 H11J 109.7 . . ?
H11I C115 H11J 108.2 . . ?
N2 C116 H11K 109.5 . . ?
N2 C116 H11L 109.5 . . ?
N2 C116 H11M 109.5 . . ?
H11K C116 H11L 109.5 . . ?
H11K C116 H11M 109.5 . . ?
H11L C116 H11M 109.5 . . ?
C91 N1 H1 104.9 . . ?
C91 N1 C97 115.5(7) . . ?
C97 N1 H1 104.9 . . ?
C103 N1 H1 104.9 . . ?
C103 N1 C91 114.2(8) . . ?
C103 N1 C97 111.3(8) . . ?
N1 C91 H91 107.8 . . ?
N1 C91 C92 110.3(8) . . ?
C92 C91 H91 107.8 . . ?
C96 C91 N1 112.5(7) . . ?
C96 C91 H91 107.8 . . ?
C96 C91 C92 110.5(9) . . ?
C91 C92 H92A 110.0 . . ?
C91 C92 H92B 110.0 . . ?
H92A C92 H92B 108.4 . . ?
C93 C92 C91 108.4(9) . . ?
C93 C92 H92A 110.0 . . ?
C93 C92 H92B 110.0 . . ?
C92 C93 H93A 109.4 . . ?
C92 C93 H93B 109.4 . . ?
H93A C93 H93B 108.0 . . ?
C94 C93 C92 111.1(9) . . ?
C94 C93 H93A 109.4 . . ?
C94 C93 H93B 109.4 . . ?
C93 C94 H94A 109.3 . . ?
C93 C94 H94B 109.3 . . ?
H94A C94 H94B 108.0 . . ?
C95 C94 C93 111.4(10) . . ?
C95 C94 H94A 109.3 . . ?
C95 C94 H94B 109.3 . . ?
C94 C95 H95A 109.3 . . ?
C94 C95 H95B 109.3 . . ?
H95A C95 H95B 108.0 . . ?
C96 C95 C94 111.6(9) . . ?
C96 C95 H95A 109.3 . . ?
C96 C95 H95B 109.3 . . ?
C91 C96 C95 109.4(9) . . ?
C91 C96 H96A 109.8 . . ?
C91 C96 H96B 109.8 . . ?
C95 C96 H96A 109.8 . . ?
C95 C96 H96B 109.8 . . ?
H96A C96 H96B 108.2 . . ?
N1 C97 H97 106.9 . . ?
C98 C97 N1 113.4(8) . . ?
C98 C97 H97 106.9 . . ?
C98 C97 C102 112.1(10) . . ?
C102 C97 N1 110.1(8) . . ?
C102 C97 H97 106.9 . . ?
C97 C98 H98A 110.0 . . ?
C97 C98 H98B 110.0 . . ?
C97 C98 C99 108.7(10) . . ?
H98A C98 H98B 108.3 . . ?
C99 C98 H98A 110.0 . . ?
C99 C98 H98B 110.0 . . ?
C98 C99 H99A 108.8 . . ?
C98 C99 H99B 108.8 . . ?
H99A C99 H99B 107.6 . . ?
C100 C99 C98 114.0(10) . . ?
C100 C99 H99A 108.8 . . ?
C100 C99 H99B 108.8 . . ?
C99 C100 H10Q 109.6 . . ?
C99 C100 H10R 109.6 . . ?
C99 C100 C101 110.4(11) . . ?
H10Q C100 H10R 108.1 . . ?
C101 C100 H10Q 109.6 . . ?
C101 C100 H10R 109.6 . . ?
C100 C101 H10S 109.3 . . ?
C100 C101 H10T 109.3 . . ?
C100 C101 C102 111.8(10) . . ?
H10S C101 H10T 107.9 . . ?
C102 C101 H10S 109.3 . . ?
C102 C101 H10T 109.3 . . ?
C97 C102 H10U 109.2 . . ?
C97 C102 H10V 109.2 . . ?
C101 C102 C97 112.2(9) . . ?
C101 C102 H10U 109.2 . . ?
C101 C102 H10V 109.2 . . ?
H10U C102 H10V 107.9 . . ?
N1 C103 H10W 109.5 . . ?
N1 C103 H10X 109.5 . . ?
N1 C103 H10Y 109.5 . . ?
H10W C103 H10X 109.5 . . ?
H10W C103 H10Y 109.5 . . ?
H10X C103 H10Y 109.5 . . ?
C4T O1T C1T 106.6(15) . . ?
O1T C1T H1TA 111.2 . . ?
O1T C1T H1TB 111.2 . . ?
O1T C1T C2T 102.9(15) . . ?
H1TA C1T H1TB 109.1 . . ?
C2T C1T H1TA 111.2 . . ?
C2T C1T H1TB 111.2 . . ?
C1T C2T H2TA 111.8 . . ?
C1T C2T H2TB 111.8 . . ?
C1T C2T C3T 100.0(14) . . ?
H2TA C2T H2TB 109.5 . . ?
C3T C2T H2TA 111.8 . . ?
C3T C2T H2TB 111.8 . . ?
C2T C3T H3TA 109.5 . . ?
C2T C3T H3TB 109.5 . . ?
H3TA C3T H3TB 108.1 . . ?
C4T C3T C2T 110.7(16) . . ?
C4T C3T H3TA 109.5 . . ?
C4T C3T H3TB 109.5 . . ?
O1T C4T H4TA 110.0 . . ?
O1T C4T H4TB 110.0 . . ?
C3T C4T O1T 108.5(15) . . ?
C3T C4T H4TA 110.0 . . ?
C3T C4T H4TB 110.0 . . ?
H4TA C4T H4TB 108.4 . . ?
C117 N2A H2A 105.5 . . ?
C117 N2A C1F 114.4(17) . . ?
C1F N2A H2A 105.5 . . ?
C1L N2A H2A 105.5 . . ?
C1L N2A C117 112.7(19) . . ?
C1L N2A C1F 112(2) . . ?
N2A C117 H117 108.3 . . ?
N2A C117 C1A 110.2(17) . . ?
C1A C117 H117 108.3 . . ?
C1E C117 N2A 111.3(18) . . ?
C1E C117 H117 108.3 . . ?
C1E C117 C1A 110(2) . . ?
C117 C1A H1AA 109.8 . . ?
C117 C1A H1AB 109.8 . . ?
H1AA C1A H1AB 108.3 . . ?
C1B C1A C117 109.3(19) . . ?
C1B C1A H1AA 109.8 . . ?
C1B C1A H1AB 109.8 . . ?
C1A C1B H1BA 109.6 . . ?
C1A C1B H1BB 109.6 . . ?
H1BA C1B H1BB 108.2 . . ?
C1C C1B C1A 110(2) . . ?
C1C C1B H1BA 109.6 . . ?
C1C C1B H1BB 109.6 . . ?
C1B C1C H1CA 110.4 . . ?
C1B C1C H1CB 110.4 . . ?
C1B C1C C1D 107(2) . . ?
H1CA C1C H1CB 108.6 . . ?
C1D C1C H1CA 110.4 . . ?
C1D C1C H1CB 110.4 . . ?
C1C C1D H1DA 109.1 . . ?
C1C C1D H1DB 109.1 . . ?
H1DA C1D H1DB 107.9 . . ?
C1E C1D C1C 112(2) . . ?
C1E C1D H1DA 109.1 . . ?
C1E C1D H1DB 109.1 . . ?
C117 C1E H1EA 110.4 . . ?
C117 C1E H1EB 110.4 . . ?
C1D C1E C117 107(2) . . ?
C1D C1E H1EA 110.4 . . ?
C1D C1E H1EB 110.4 . . ?
H1EA C1E H1EB 108.6 . . ?
N2A C1F H1F 107.5 . . ?
C1G C1F N2A 113.4(19) . . ?
C1G C1F H1F 107.5 . . ?
C1G C1F C1K 110(2) . . ?
C1K C1F N2A 110(2) . . ?
C1K C1F H1F 107.5 . . ?
C1F C1G H1GA 109.5 . . ?
C1F C1G H1GB 109.5 . . ?
H1GA C1G H1GB 108.1 . . ?
C1H C1G C1F 111(2) . . ?
C1H C1G H1GA 109.5 . . ?
C1H C1G H1GB 109.5 . . ?
C1G C1H H1HA 109.5 . . ?
C1G C1H H1HB 109.5 . . ?
C1G C1H C1I 111(2) . . ?
H1HA C1H H1HB 108.1 . . ?
C1I C1H H1HA 109.5 . . ?
C1I C1H H1HB 109.5 . . ?
C1H C1I H1IA 110.5 . . ?
C1H C1I H1IB 110.5 . . ?
H1IA C1I H1IB 108.7 . . ?
C1J C1I C1H 106(2) . . ?
C1J C1I H1IA 110.5 . . ?
C1J C1I H1IB 110.5 . . ?
C1I C1J H1JA 109.0 . . ?
C1I C1J H1JB 109.0 . . ?
C1I C1J C1K 113(2) . . ?
H1JA C1J H1JB 107.8 . . ?
C1K C1J H1JA 109.0 . . ?
C1K C1J H1JB 109.0 . . ?
C1F C1K H1KA 110.0 . . ?
C1F C1K H1KB 110.0 . . ?
C1J C1K C1F 109(2) . . ?
C1J C1K H1KA 110.0 . . ?
C1J C1K H1KB 110.0 . . ?
H1KA C1K H1KB 108.3 . . ?
N2A C1L H1LA 109.5 . . ?
N2A C1L H1LB 109.5 . . ?
N2A C1L H1LC 109.5 . . ?
H1LA C1L H1LB 109.5 . . ?
H1LA C1L H1LC 109.5 . . ?
H1LB C1L H1LC 109.5 . . ?
C7 C8A H8AA 109.5 . . ?
C7 C8A H8AB 109.5 . . ?
C7 C8A H8AC 109.5 . . ?
H8AA C8A H8AB 109.5 . . ?
H8AA C8A H8AC 109.5 . . ?
H8AB C8A H8AC 109.5 . . ?
C7 C9A H9AA 109.5 . . ?
C7 C9A H9AB 109.5 . . ?
C7 C9A H9AC 109.5 . . ?
H9AA C9A H9AB 109.5 . . ?
H9AA C9A H9AC 109.5 . . ?
H9AB C9A H9AC 109.5 . . ?
C7 C10A H10D 109.5 . . ?
C7 C10A H10E 109.5 . . ?
C7 C10A H10F 109.5 . . ?
H10D C10A H10E 109.5 . . ?
H10D C10A H10F 109.5 . . ?
H10E C10A H10F 109.5 . . ?

loop_
_geom_bond_atom_site_label_1
_geom_bond_atom_site_label_2
_geom_bond_distance
_geom_bond_site_symmetry_2
_geom_bond_publ_flag
Cr1 F1 1.937(2) . ?
Cr1 F2 1.943(2) . ?
Cr1 F11 1.909(2) . ?
Cr1 O1 1.952(3) . ?
Cr1 O34 1.962(4) . ?
Cr1 O36 1.928(3) . ?
Cr2 F1 1.934(3) . ?
Cr2 F2 1.943(2) . ?
Cr2 F3 1.906(2) . ?
Cr2 O2 1.971(3) . ?
Cr2 O3 1.950(3) . ?
Cr2 O5 1.933(3) . ?
Cr3 F3 1.922(2) . ?
Cr3 F4 1.916(2) . ?
Cr3 O4 1.963(4) . ?
Cr3 O6 1.956(3) . ?
Cr3 O7 1.951(4) . ?
Cr3 O9 1.942(3) . ?
Cr4 F4 1.926(3) . ?
Cr4 F5 1.909(3) . ?
Cr4 O8 1.960(5) . ?
Cr4 O10 1.950(4) . ?
Cr4 O11 1.946(4) . ?
Cr4 O13 1.948(4) . ?
Cr5 F5 1.940(3) . ?
Cr5 F6 1.885(3) . ?
Cr5 O12 1.984(3) . ?
Cr5 O14 1.958(4) . ?
Cr5 O15 1.947(4) . ?
Cr5 O17 1.938(3) . ?
Cr7 F7 1.972(3) . ?
Cr7 F8 1.958(2) . ?
Cr7 F12 1.916(3) . ?
Cr7 O20 1.975(4) . ?
Cr7 O21 2.002(4) . ?
Cr7 O23 1.977(3) . ?
Cr8 F8 1.905(3) . ?
Cr8 F9 1.926(2) . ?
Cr8 O22 1.941(4) . ?
Cr8 O24 1.940(3) . ?
Cr8 O25 1.956(3) . ?
Cr8 O27 1.961(4) . ?
Cr9 F9 1.920(2) . ?
Cr9 F10 1.919(2) . ?
Cr9 O26 1.944(3) . ?
Cr9 O28 1.945(4) . ?
Cr9 O29 1.947(3) . ?
Cr9 O31 1.954(3) . ?
Cr10 F10 1.915(2) . ?
Cr10 F11 1.922(2) . ?
Cr10 O30 1.943(3) . ?
Cr10 O32 1.955(3) . ?
Cr10 O33 1.965(3) . ?
Cr10 O35 1.939(3) . ?
F6 Cr6 1.992(3) . ?
F6 Zn6 1.992(3) . ?
F7 Cr6 2.110(3) . ?
F7 Zn6 2.110(3) . ?
F12 Cr6 1.982(3) . ?
F12 Zn6 1.982(3) . ?
O1 C1 1.272(5) . ?
O2 C1 1.262(5) . ?
C1 C2 1.514(7) . ?
C2 C3 1.524(8) . ?
C2 C4 1.519(7) . ?
C2 C5 1.502(8) . ?
C3 H3A 0.9800 . ?
C3 H3B 0.9800 . ?
C3 H3C 0.9800 . ?
C4 H4A 0.9800 . ?
C4 H4B 0.9800 . ?
C4 H4C 0.9800 . ?
C5 H5A 0.9800 . ?
C5 H5B 0.9800 . ?
C5 H5C 0.9800 . ?
O3 C6 1.264(5) . ?
O4 C6 1.263(6) . ?
C6 C7 1.526(7) . ?
C7 C8 1.517(10) . ?
C7 C9 1.551(9) . ?
C7 C10 1.495(9) . ?
C7 C8A 1.562(17) . ?
C7 C9A 1.501(17) . ?
C7 C10A 1.507(17) . ?
C8 H8A 0.9800 . ?
C8 H8B 0.9800 . ?
C8 H8C 0.9800 . ?
C9 H9A 0.9800 . ?
C9 H9B 0.9800 . ?
C9 H9C 0.9800 . ?
C10 H10A 0.9800 . ?
C10 H10B 0.9800 . ?
C10 H10C 0.9800 . ?
O5 C11 1.279(5) . ?
O6 C11 1.251(5) . ?
C11 C12 1.509(6) . ?
C12 C13 1.529(7) . ?
C12 C14 1.525(7) . ?
C12 C15 1.516(7) . ?
C13 H13A 0.9800 . ?
C13 H13B 0.9800 . ?
C13 H13C 0.9800 . ?
C14 H14A 0.9800 . ?
C14 H14B 0.9800 . ?
C14 H14C 0.9800 . ?
C15 H15A 0.9800 . ?
C15 H15B 0.9800 . ?
C15 H15C 0.9800 . ?
O7 C21 1.251(6) . ?
O8 C21 1.261(6) . ?
C21 C22 1.513(9) . ?
C22 C23 1.523(9) . ?
C22 C24 1.532(10) . ?
C22 C25 1.513(10) . ?
C23 H23A 0.9800 . ?
C23 H23B 0.9800 . ?
C23 H23C 0.9800 . ?
C24 H24A 0.9800 . ?
C24 H24B 0.9800 . ?
C24 H24C 0.9800 . ?
C25 H25A 0.9800 . ?
C25 H25B 0.9800 . ?
C25 H25C 0.9800 . ?
O9 C16 1.237(5) . ?
O10 C16 1.259(6) . ?
C16 C17 1.538(6) . ?
C17 C18 1.521(8) . ?
C17 C19 1.529(7) . ?
C17 C20 1.512(7) . ?
C18 H18A 0.9800 . ?
C18 H18B 0.9800 . ?
C18 H18C 0.9800 . ?
C19 H19A 0.9800 . ?
C19 H19B 0.9800 . ?
C19 H19C 0.9800 . ?
C20 H20A 0.9800 . ?
C20 H20B 0.9800 . ?
C20 H20C 0.9800 . ?
O11 C31 1.249(6) . ?
O12 C31 1.233(6) . ?
C31 C32 1.538(7) . ?
C32 C33 1.495(8) . ?
C32 C34 1.557(9) . ?
C32 C35 1.508(8) . ?
C33 H33A 0.9800 . ?
C33 H33B 0.9800 . ?
C33 H33C 0.9800 . ?
C34 H34A 0.9800 . ?
C34 H34B 0.9800 . ?
C34 H34C 0.9800 . ?
C35 H35A 0.9800 . ?
C35 H35B 0.9800 . ?
C35 H35C 0.9800 . ?
O13 C26 1.264(6) . ?
O14 C26 1.242(6) . ?
C26 C27 1.519(13) . ?
C26 C27A 1.58(3) . ?
C27 C28 1.526(14) . ?
C27 C29 1.514(13) . ?
C27 C30 1.532(14) . ?
C28 H28A 0.9800 . ?
C28 H28B 0.9800 . ?
C28 H28C 0.9800 . ?
C29 H29A 0.9800 . ?
C29 H29B 0.9800 . ?
C29 H29C 0.9800 . ?
C30 H30A 0.9800 . ?
C30 H30B 0.9800 . ?
C30 H30C 0.9800 . ?
O15 C41 1.262(6) . ?
O16 C41 1.265(6) . ?
O16 Cr6 1.992(4) . ?
O16 Zn6 1.992(4) . ?
C41 C42A 1.608(10) . ?
C41 C42 1.452(17) . ?
C42A C43A 1.547(12) . ?
C42A C44A 1.525(11) . ?
C42A C45A 1.514(12) . ?
C43A H43A 0.9800 . ?
C43A H43B 0.9800 . ?
C43A H43C 0.9800 . ?
C44A H44A 0.9800 . ?
C44A H44B 0.9800 . ?
C44A H44C 0.9800 . ?
C45A H45A 0.9800 . ?
C45A H45B 0.9800 . ?
C45A H45C 0.9800 . ?
O17 C36 1.259(5) . ?
O18 C36 1.250(5) . ?
O18 Cr6 2.000(3) . ?
O18 Zn6 2.000(3) . ?
C36 C37 1.517(6) . ?
C37 C38 1.543(8) . ?
C37 C39 1.510(8) . ?
C37 C40 1.525(6) . ?
C38 H38A 0.9800 . ?
C38 H38B 0.9800 . ?
C38 H38C 0.9800 . ?
C39 H39A 0.9800 . ?
C39 H39B 0.9800 . ?
C39 H39C 0.9800 . ?
C40 H40A 0.9800 . ?
C40 H40B 0.9800 . ?
C40 H40C 0.9800 . ?
O19 C46 1.244(6) . ?
O19 Cr6 2.007(4) . ?
O19 Zn6 2.007(4) . ?
O20 C46 1.268(6) . ?
C46 C47 1.573(14) . ?
C46 C47A 1.529(14) . ?
C47 C48 1.549(17) . ?
C47 C49 1.506(15) . ?
C47 C50 1.511(16) . ?
C48 H48A 0.9800 . ?
C48 H48B 0.9800 . ?
C48 H48C 0.9800 . ?
C49 H49A 0.9800 . ?
C49 H49B 0.9800 . ?
C49 H49C 0.9800 . ?
C50 H50A 0.9800 . ?
C50 H50B 0.9800 . ?
C50 H50C 0.9800 . ?
O21 C56 1.252(6) . ?
O22 C56 1.254(6) . ?
C56 C57 1.527(7) . ?
C57 C58 1.493(8) . ?
C57 C59 1.515(7) . ?
C57 C60 1.532(7) . ?
C58 H58A 0.9800 . ?
C58 H58B 0.9800 . ?
C58 H58C 0.9800 . ?
C59 H59A 0.9800 . ?
C59 H59B 0.9800 . ?
C59 H59C 0.9800 . ?
C60 H60A 0.9800 . ?
C60 H60B 0.9800 . ?
C60 H60C 0.9800 . ?
O23 C51 1.241(5) . ?
O24 C51 1.256(5) . ?
C51 C52 1.523(6) . ?
C52 C53 1.512(8) . ?
C52 C54 1.504(8) . ?
C52 C55 1.509(7) . ?
C53 H53A 0.9800 . ?
C53 H53B 0.9800 . ?
C53 H53C 0.9800 . ?
C54 H54A 0.9800 . ?
C54 H54B 0.9800 . ?
C54 H54C 0.9800 . ?
C55 H55A 0.9800 . ?
C55 H55B 0.9800 . ?
C55 H55C 0.9800 . ?
O25 C66 1.257(6) . ?
O26 C66 1.265(6) . ?
C66 C67 1.527(16) . ?
C66 C67A 1.529(12) . ?
C67 C68 1.538(18) . ?
C67 C69 1.484(17) . ?
C67 C70 1.527(18) . ?
C68 H68A 0.9800 . ?
C68 H68B 0.9800 . ?
C68 H68C 0.9800 . ?
C69 H69A 0.9800 . ?
C69 H69B 0.9800 . ?
C69 H69C 0.9800 . ?
C70 H70A 0.9800 . ?
C70 H70B 0.9800 . ?
C70 H70C 0.9800 . ?
O27 C61 1.252(6) . ?
O28 C61 1.267(6) . ?
C61 C62 1.538(14) . ?
C61 C62A 1.49(3) . ?
C62 C63 1.542(13) . ?
C62 C64 1.486(13) . ?
C62 C65 1.521(13) . ?
C63 H63A 0.9800 . ?
C63 H63B 0.9800 . ?
C63 H63C 0.9800 . ?
C64 H64A 0.9800 . ?
C64 H64B 0.9800 . ?
C64 H64C 0.9800 . ?
C65 H65A 0.9800 . ?
C65 H65B 0.9800 . ?
C65 H65C 0.9800 . ?
O29 C71 1.252(5) . ?
O30 C71 1.265(5) . ?
C71 C72 1.535(16) . ?
C71 C72A 1.527(13) . ?
C72 C73 1.530(16) . ?
C72 C74 1.523(17) . ?
C72 C75 1.519(16) . ?
C73 H73A 0.9800 . ?
C73 H73B 0.9800 . ?
C73 H73C 0.9800 . ?
C74 H74A 0.9800 . ?
C74 H74B 0.9800 . ?
C74 H74C 0.9800 . ?
C75 H75A 0.9800 . ?
C75 H75B 0.9800 . ?
C75 H75C 0.9800 . ?
O31 C76 1.251(5) . ?
O32 C76 1.260(5) . ?
C76 C77 1.517(7) . ?
C77 C78 1.512(8) . ?
C77 C79 1.540(8) . ?
C77 C80 1.515(8) . ?
C78 H78A 0.9800 . ?
C78 H78B 0.9800 . ?
C78 H78C 0.9800 . ?
C79 H79A 0.9800 . ?
C79 H79B 0.9800 . ?
C79 H79C 0.9800 . ?
C80 H80A 0.9800 . ?
C80 H80B 0.9800 . ?
C80 H80C 0.9800 . ?
O33 C81 1.254(5) . ?
O34 C81 1.271(5) . ?
C81 C82 1.520(15) . ?
C81 C82A 1.536(13) . ?
C82 C83 1.545(16) . ?
C82 C84 1.503(16) . ?
C82 C85 1.488(16) . ?
C83 H83A 0.9800 . ?
C83 H83B 0.9800 . ?
C83 H83C 0.9800 . ?
C84 H84A 0.9800 . ?
C84 H84B 0.9800 . ?
C84 H84C 0.9800 . ?
C85 H85A 0.9800 . ?
C85 H85B 0.9800 . ?
C85 H85C 0.9800 . ?
O35 C86 1.267(5) . ?
O36 C86 1.259(5) . ?
C86 C87 1.513(6) . ?
C87 C88 1.519(6) . ?
C87 C89 1.535(7) . ?
C87 C90 1.533(6) . ?
C88 H88A 0.9800 . ?
C88 H88B 0.9800 . ?
C88 H88C 0.9800 . ?
C89 H89A 0.9800 . ?
C89 H89B 0.9800 . ?
C89 H89C 0.9800 . ?
C90 H90A 0.9800 . ?
C90 H90B 0.9800 . ?
C90 H90C 0.9800 . ?
C42 C43 1.520(15) . ?
C42 C44 1.558(16) . ?
C42 C45 1.517(16) . ?
C43 H43D 0.9800 . ?
C43 H43E 0.9800 . ?
C43 H43F 0.9800 . ?
C44 H44D 0.9800 . ?
C44 H44E 0.9800 . ?
C44 H44F 0.9800 . ?
C45 H45D 0.9800 . ?
C45 H45E 0.9800 . ?
C45 H45F 0.9800 . ?
C27A C28A 1.525(18) . ?
C27A C29A 1.528(17) . ?
C27A C30A 1.527(18) . ?
C28A H28D 0.9800 . ?
C28A H28E 0.9800 . ?
C28A H28F 0.9800 . ?
C29A H29D 0.9800 . ?
C29A H29E 0.9800 . ?
C29A H29F 0.9800 . ?
C30A H30D 0.9800 . ?
C30A H30E 0.9800 . ?
C30A H30F 0.9800 . ?
C62A C63A 1.546(18) . ?
C62A C64A 1.513(18) . ?
C62A C65A 1.502(18) . ?
C63A H63D 0.9800 . ?
C63A H63E 0.9800 . ?
C63A H63F 0.9800 . ?
C64A H64D 0.9800 . ?
C64A H64E 0.9800 . ?
C64A H64F 0.9800 . ?
C65A H65D 0.9800 . ?
C65A H65E 0.9800 . ?
C65A H65F 0.9800 . ?
C47A C48A 1.526(13) . ?
C47A C49A 1.505(14) . ?
C47A C50A 1.537(13) . ?
C48A H48D 0.9800 . ?
C48A H48E 0.9800 . ?
C48A H48F 0.9800 . ?
C49A H49D 0.9800 . ?
C49A H49E 0.9800 . ?
C49A H49F 0.9800 . ?
C50A H50D 0.9800 . ?
C50A H50E 0.9800 . ?
C50A H50F 0.9800 . ?
C67A C68A 1.526(18) . ?
C67A C69A 1.478(19) . ?
C67A C70A 1.552(16) . ?
C68A H68D 0.9800 . ?
C68A H68E 0.9800 . ?
C68A H68F 0.9800 . ?
C69A H69D 0.9800 . ?
C69A H69E 0.9800 . ?
C69A H69F 0.9800 . ?
C70A H70D 0.9800 . ?
C70A H70E 0.9800 . ?
C70A H70F 0.9800 . ?
C72A C73A 1.509(13) . ?
C72A C74A 1.532(13) . ?
C72A C75A 1.498(12) . ?
C73A H73D 0.9800 . ?
C73A H73E 0.9800 . ?
C73A H73F 0.9800 . ?
C74A H74D 0.9800 . ?
C74A H74E 0.9800 . ?
C74A H74F 0.9800 . ?
C75A H75D 0.9800 . ?
C75A H75E 0.9800 . ?
C75A H75F 0.9800 . ?
C82A C83A 1.532(12) . ?
C82A C84A 1.502(12) . ?
C82A C85A 1.532(11) . ?
C83A H83D 0.9800 . ?
C83A H83E 0.9800 . ?
C83A H83F 0.9800 . ?
C84A H84D 0.9800 . ?
C84A H84E 0.9800 . ?
C84A H84F 0.9800 . ?
C85A H85D 0.9800 . ?
C85A H85E 0.9800 . ?
C85A H85F 0.9800 . ?
O1S C1S 1.427(15) . ?
O1S C4S 1.392(16) . ?
C1S H1SA 0.9900 . ?
C1S H1SB 0.9900 . ?
C1S C2S 1.532(16) . ?
C2S H2SA 0.9900 . ?
C2S H2SB 0.9900 . ?
C2S C3S 1.500(15) . ?
C3S H3SA 0.9900 . ?
C3S H3SB 0.9900 . ?
C3S C4S 1.434(17) . ?
C4S H4SA 0.9900 . ?
C4S H4SB 0.9900 . ?
N2 H2 1.0000 . ?
N2 C104 1.534(15) . ?
N2 C110 1.511(13) . ?
N2 C116 1.508(14) . ?
C104 H104 1.0000 . ?
C104 C105 1.513(16) . ?
C104 C109 1.536(16) . ?
C105 H10G 0.9900 . ?
C105 H10H 0.9900 . ?
C105 C106 1.515(16) . ?
C106 H10I 0.9900 . ?
C106 H10J 0.9900 . ?
C106 C107 1.532(17) . ?
C107 H10K 0.9900 . ?
C107 H10L 0.9900 . ?
C107 C108 1.493(18) . ?
C108 H10M 0.9900 . ?
C108 H10N 0.9900 . ?
C108 C109 1.517(17) . ?
C109 H10O 0.9900 . ?
C109 H10P 0.9900 . ?
C110 H110 1.0000 . ?
C110 C111 1.513(15) . ?
C110 C115 1.536(16) . ?
C111 H11A 0.9900 . ?
C111 H11B 0.9900 . ?
C111 C112 1.523(16) . ?
C112 H11C 0.9900 . ?
C112 H11D 0.9900 . ?
C112 C113 1.514(17) . ?
C113 H11E 0.9900 . ?
C113 H11F 0.9900 . ?
C113 C114 1.529(16) . ?
C114 H11G 0.9900 . ?
C114 H11H 0.9900 . ?
C114 C115 1.522(17) . ?
C115 H11I 0.9900 . ?
C115 H11J 0.9900 . ?
C116 H11K 0.9800 . ?
C116 H11L 0.9800 . ?
C116 H11M 0.9800 . ?
N1 H1 1.0000 . ?
N1 C91 1.524(11) . ?
N1 C97 1.529(10) . ?
N1 C103 1.506(11) . ?
C91 H91 1.0000 . ?
C91 C92 1.533(12) . ?
C91 C96 1.511(12) . ?
C92 H92A 0.9900 . ?
C92 H92B 0.9900 . ?
C92 C93 1.530(12) . ?
C93 H93A 0.9900 . ?
C93 H93B 0.9900 . ?
C93 C94 1.516(13) . ?
C94 H94A 0.9900 . ?
C94 H94B 0.9900 . ?
C94 C95 1.515(13) . ?
C95 H95A 0.9900 . ?
C95 H95B 0.9900 . ?
C95 C96 1.513(13) . ?
C96 H96A 0.9900 . ?
C96 H96B 0.9900 . ?
C97 H97 1.0000 . ?
C97 C98 1.519(12) . ?
C97 C102 1.520(12) . ?
C98 H98A 0.9900 . ?
C98 H98B 0.9900 . ?
C98 C99 1.525(14) . ?
C99 H99A 0.9900 . ?
C99 H99B 0.9900 . ?
C99 C100 1.512(14) . ?
C100 H10Q 0.9900 . ?
C100 H10R 0.9900 . ?
C100 C101 1.515(14) . ?
C101 H10S 0.9900 . ?
C101 H10T 0.9900 . ?
C101 C102 1.518(13) . ?
C102 H10U 0.9900 . ?
C102 H10V 0.9900 . ?
C103 H10W 0.9800 . ?
C103 H10X 0.9800 . ?
C103 H10Y 0.9800 . ?
O1T C1T 1.48(2) . ?
O1T C4T 1.44(2) . ?
C1T H1TA 0.9900 . ?
C1T H1TB 0.9900 . ?
C1T C2T 1.51(2) . ?
C2T H2TA 0.9900 . ?
C2T H2TB 0.9900 . ?
C2T C3T 1.52(2) . ?
C3T H3TA 0.9900 . ?
C3T H3TB 0.9900 . ?
C3T C4T 1.35(2) . ?
C4T H4TA 0.9900 . ?
C4T H4TB 0.9900 . ?
N2A H2A 1.0000 . ?
N2A C117 1.524(18) . ?
N2A C1F 1.535(18) . ?
N2A C1L 1.523(18) . ?
C117 H117 1.0000 . ?
C117 C1A 1.525(18) . ?
C117 C1E 1.521(19) . ?
C1A H1AA 0.9900 . ?
C1A H1AB 0.9900 . ?
C1A C1B 1.518(19) . ?
C1B H1BA 0.9900 . ?
C1B H1BB 0.9900 . ?
C1B C1C 1.515(19) . ?
C1C H1CA 0.9900 . ?
C1C H1CB 0.9900 . ?
C1C C1D 1.520(19) . ?
C1D H1DA 0.9900 . ?
C1D H1DB 0.9900 . ?
C1D C1E 1.514(19) . ?
C1E H1EA 0.9900 . ?
C1E H1EB 0.9900 . ?
C1F H1F 1.0000 . ?
C1F C1G 1.525(19) . ?
C1F C1K 1.529(19) . ?
C1G H1GA 0.9900 . ?
C1G H1GB 0.9900 . ?
C1G C1H 1.511(18) . ?
C1H H1HA 0.9900 . ?
C1H H1HB 0.9900 . ?
C1H C1I 1.525(19) . ?
C1I H1IA 0.9900 . ?
C1I H1IB 0.9900 . ?
C1I C1J 1.512(19) . ?
C1J H1JA 0.9900 . ?
C1J H1JB 0.9900 . ?
C1J C1K 1.518(19) . ?
C1K H1KA 0.9900 . ?
C1K H1KB 0.9900 . ?
C1L H1LA 0.9800 . ?
C1L H1LB 0.9800 . ?
C1L H1LC 0.9800 . ?
C8A H8AA 0.9800 . ?
C8A H8AB 0.9800 . ?
C8A H8AC 0.9800 . ?
C9A H9AA 0.9800 . ?
C9A H9AB 0.9800 . ?
C9A H9AC 0.9800 . ?
C10A H10D 0.9800 . ?
C10A H10E 0.9800 . ?
C10A H10F 0.9800 . ?

loop_
_geom_torsion_atom_site_label_1
_geom_torsion_atom_site_label_2
_geom_torsion_atom_site_label_3
_geom_torsion_atom_site_label_4
_geom_torsion
_geom_torsion_site_symmetry_1
_geom_torsion_site_symmetry_2
_geom_torsion_site_symmetry_3
_geom_torsion_site_symmetry_4
_geom_torsion_publ_flag
Cr1 O1 C1 O2 -1.0(6) . . . . ?
Cr1 O1 C1 C2 176.9(3) . . . . ?
Cr1 O34 C81 O33 -13.5(7) . . . . ?
Cr1 O34 C81 C82 176.2(8) . . . . ?
Cr1 O34 C81 C82A 159.8(5) . . . . ?
Cr1 O36 C86 O35 -13.2(7) . . . . ?
Cr1 O36 C86 C87 170.5(3) . . . . ?
Cr2 O2 C1 O1 2.6(6) . . . . ?
Cr2 O2 C1 C2 -175.3(3) . . . . ?
Cr2 O3 C6 O4 14.8(7) . . . . ?
Cr2 O3 C6 C7 -163.7(3) . . . . ?
Cr2 O5 C11 O6 17.7(8) . . . . ?
Cr2 O5 C11 C12 -164.0(3) . . . . ?
Cr3 O4 C6 O3 0.0(8) . . . . ?
Cr3 O4 C6 C7 178.4(3) . . . . ?
Cr3 O6 C11 O5 1.0(8) . . . . ?
Cr3 O6 C11 C12 -177.3(4) . . . . ?
Cr3 O7 C21 O8 0.6(9) . . . . ?
Cr3 O7 C21 C22 176.7(4) . . . . ?
Cr3 O9 C16 O10 7.1(9) . . . . ?
Cr3 O9 C16 C17 -170.1(4) . . . . ?
Cr4 O8 C21 O7 14.4(9) . . . . ?
Cr4 O8 C21 C22 -161.7(5) . . . . ?
Cr4 O10 C16 O9 10.2(10) . . . . ?
Cr4 O10 C16 C17 -172.7(4) . . . . ?
Cr4 O11 C31 O12 -1.7(10) . . . . ?
Cr4 O11 C31 C32 -178.0(5) . . . . ?
Cr4 O13 C26 O14 -12.5(8) . . . . ?
Cr4 O13 C26 C27 165.4(6) . . . . ?
Cr4 O13 C26 C27A -179.6(10) . . . . ?
Cr5 O12 C31 O11 -18.0(10) . . . . ?
Cr5 O12 C31 C32 158.2(4) . . . . ?
Cr5 O14 C26 O13 -4.7(8) . . . . ?
Cr5 O14 C26 C27 177.3(6) . . . . ?
Cr5 O14 C26 C27A 162.4(10) . . . . ?
Cr5 O15 C41 O16 -3.3(9) . . . . ?
Cr5 O15 C41 C42A 164.5(5) . . . . ?
Cr5 O15 C41 C42 -158.7(7) . . . . ?
Cr5 O17 C36 O18 12.3(8) . . . . ?
Cr5 O17 C36 C37 -166.2(4) . . . . ?
Cr7 O20 C46 O19 -15.2(9) . . . . ?
Cr7 O20 C46 C47 151.0(7) . . . . ?
Cr7 O20 C46 C47A 174.6(6) . . . . ?
Cr7 O21 C56 O22 -12.6(8) . . . . ?
Cr7 O21 C56 C57 164.7(3) . . . . ?
Cr7 O23 C51 O24 -6.8(8) . . . . ?
Cr7 O23 C51 C52 174.3(4) . . . . ?
Cr8 O22 C56 O21 14.2(7) . . . . ?
Cr8 O22 C56 C57 -163.2(3) . . . . ?
Cr8 O24 C51 O23 9.5(9) . . . . ?
Cr8 O24 C51 C52 -171.6(4) . . . . ?
Cr8 O25 C66 O26 -19.2(8) . . . . ?
Cr8 O25 C66 C67 158.9(12) . . . . ?
Cr8 O25 C66 C67A 158.8(7) . . . . ?
Cr8 O27 C61 O28 -28.3(8) . . . . ?
Cr8 O27 C61 C62 146.6(6) . . . . ?
Cr8 O27 C61 C62A 150.9(12) . . . . ?
Cr9 O26 C66 O25 -18.4(9) . . . . ?
Cr9 O26 C66 C67 163.3(10) . . . . ?
Cr9 O26 C66 C67A 163.6(7) . . . . ?
Cr9 O28 C61 O27 -12.0(7) . . . . ?
Cr9 O28 C61 C62 173.1(6) . . . . ?
Cr9 O28 C61 C62A 168.8(11) . . . . ?
Cr9 O29 C71 O30 12.0(8) . . . . ?
Cr9 O29 C71 C72 -163.7(8) . . . . ?
Cr9 O29 C71 C72A -173.6(5) . . . . ?
Cr9 O31 C76 O32 17.0(7) . . . . ?
Cr9 O31 C76 C77 -161.9(3) . . . . ?
Cr10 O30 C71 O29 14.5(8) . . . . ?
Cr10 O30 C71 C72 -169.7(8) . . . . ?
Cr10 O30 C71 C72A -160.0(5) . . . . ?
Cr10 O32 C76 O31 10.6(6) . . . . ?
Cr10 O32 C76 C77 -170.5(3) . . . . ?
Cr10 O33 C81 O34 -10.8(7) . . . . ?
Cr10 O33 C81 C82 159.8(8) . . . . ?
Cr10 O33 C81 C82A 175.8(5) . . . . ?
Cr10 O35 C86 O36 -18.2(7) . . . . ?
Cr10 O35 C86 C87 158.2(3) . . . . ?
F5 Cr5 F6 Cr6 -136.0(2) . . . . ?
F5 Cr5 F6 Zn6 -136.0(2) . . . . ?
O1 C1 C2 C3 -86.2(6) . . . . ?
O1 C1 C2 C4 30.2(7) . . . . ?
O1 C1 C2 C5 154.8(6) . . . . ?
O2 C1 C2 C3 91.8(6) . . . . ?
O2 C1 C2 C4 -151.8(6) . . . . ?
O2 C1 C2 C5 -27.1(7) . . . . ?
O3 C6 C7 C8 -23.1(8) . . . . ?
O3 C6 C7 C9 92.3(7) . . . . ?
O3 C6 C7 C10 -151.0(7) . . . . ?
O3 C6 C7 C8A -70.9(15) . . . . ?
O3 C6 C7 C9A 39(2) . . . . ?
O3 C6 C7 C10A 172(2) . . . . ?
O4 C6 C7 C8 158.3(6) . . . . ?
O4 C6 C7 C9 -86.3(7) . . . . ?
O4 C6 C7 C10 30.4(8) . . . . ?
O4 C6 C7 C8A 110.5(15) . . . . ?
O4 C6 C7 C9A -139(2) . . . . ?
O4 C6 C7 C10A -7(2) . . . . ?
O5 C11 C12 C13 40.5(6) . . . . ?
O5 C11 C12 C14 -78.2(5) . . . . ?
O5 C11 C12 C15 162.8(5) . . . . ?
O6 C11 C12 C13 -141.0(5) . . . . ?
O6 C11 C12 C14 100.3(5) . . . . ?
O6 C11 C12 C15 -18.7(7) . . . . ?
O7 C21 C22 C23 27.4(9) . . . . ?
O7 C21 C22 C24 -91.0(7) . . . . ?
O7 C21 C22 C25 155.8(8) . . . . ?
O8 C21 C22 C23 -156.3(7) . . . . ?
O8 C21 C22 C24 85.4(8) . . . . ?
O8 C21 C22 C25 -27.8(10) . . . . ?
O9 C16 C17 C18 -60.6(6) . . . . ?
O9 C16 C17 C19 57.6(7) . . . . ?
O9 C16 C17 C20 179.4(6) . . . . ?
O10 C16 C17 C18 122.0(6) . . . . ?
O10 C16 C17 C19 -119.8(6) . . . . ?
O10 C16 C17 C20 2.1(8) . . . . ?
O11 C31 C32 C33 -52.2(8) . . . . ?
O11 C31 C32 C34 64.4(7) . . . . ?
O11 C31 C32 C35 -177.2(6) . . . . ?
O12 C31 C32 C33 131.1(7) . . . . ?
O12 C31 C32 C34 -112.2(6) . . . . ?
O12 C31 C32 C35 6.1(8) . . . . ?
O13 C26 C27 C28 -3.0(14) . . . . ?
O13 C26 C27 C29 117.6(11) . . . . ?
O13 C26 C27 C30 -124.8(10) . . . . ?
O13 C26 C27A C28A -38(2) . . . . ?
O13 C26 C27A C29A 82.3(17) . . . . ?
O13 C26 C27A C30A -160.2(14) . . . . ?
O14 Cr5 F6 Cr6 134.3(2) . . . . ?
O14 Cr5 F6 Zn6 134.3(2) . . . . ?
O14 C26 C27 C28 175.1(12) . . . . ?
O14 C26 C27 C29 -64.3(12) . . . . ?
O14 C26 C27 C30 53.4(12) . . . . ?
O14 C26 C27A C28A 153.5(19) . . . . ?
O14 C26 C27A C29A -85.9(17) . . . . ?
O14 C26 C27A C30A 31.6(19) . . . . ?
O15 Cr5 F6 Cr6 -45.6(2) . . . . ?
O15 Cr5 F6 Zn6 -45.6(2) . . . . ?
O15 C41 C42A C43A -65.0(9) . . . . ?
O15 C41 C42A C44A 176.3(8) . . . . ?
O15 C41 C42A C45A 52.6(10) . . . . ?
O15 C41 C42 C43 104.6(12) . . . . ?
O15 C41 C42 C44 -16.8(17) . . . . ?
O15 C41 C42 C45 -136.4(10) . . . . ?
O16 C41 C42A C43A 103.5(8) . . . . ?
O16 C41 C42A C44A -15.2(11) . . . . ?
O16 C41 C42A C45A -138.9(8) . . . . ?
O16 C41 C42 C43 -53.0(15) . . . . ?
O16 C41 C42 C44 -174.4(14) . . . . ?
O16 C41 C42 C45 66.0(13) . . . . ?
O17 Cr5 F6 Cr6 47.2(2) . . . . ?
O17 Cr5 F6 Zn6 47.2(2) . . . . ?
O17 C36 C37 C38 -36.9(7) . . . . ?
O17 C36 C37 C39 82.0(6) . . . . ?
O17 C36 C37 C40 -159.2(5) . . . . ?
O18 C36 C37 C38 144.5(6) . . . . ?
O18 C36 C37 C39 -96.6(6) . . . . ?
O18 C36 C37 C40 22.3(7) . . . . ?
O19 C46 C47 C48 -42.1(16) . . . . ?
O19 C46 C47 C49 73.4(15) . . . . ?
O19 C46 C47 C50 -158.7(16) . . . . ?
O19 C46 C47A C48A 12.5(14) . . . . ?
O19 C46 C47A C49A 133.7(10) . . . . ?
O19 C46 C47A C50A -110.8(10) . . . . ?
O20 C46 C47 C48 150.3(13) . . . . ?
O20 C46 C47 C49 -94.1(14) . . . . ?
O20 C46 C47 C50 33.8(18) . . . . ?
O20 C46 C47A C48A -176.4(11) . . . . ?
O20 C46 C47A C49A -55.1(12) . . . . ?
O20 C46 C47A C50A 60.3(12) . . . . ?
O21 C56 C57 C58 36.2(7) . . . . ?
O21 C56 C57 C59 -84.2(5) . . . . ?
O21 C56 C57 C60 159.5(5) . . . . ?
O22 C56 C57 C58 -146.3(5) . . . . ?
O22 C56 C57 C59 93.4(5) . . . . ?
O22 C56 C57 C60 -23.0(6) . . . . ?
O23 C51 C52 C53 -32.8(8) . . . . ?
O23 C51 C52 C54 86.0(6) . . . . ?
O23 C51 C52 C55 -154.4(5) . . . . ?
O24 C51 C52 C53 148.2(7) . . . . ?
O24 C51 C52 C54 -93.0(6) . . . . ?
O24 C51 C52 C55 26.6(7) . . . . ?
O25 C66 C67 C68 -150.2(16) . . . . ?
O25 C66 C67 C69 -27(2) . . . . ?
O25 C66 C67 C70 94.3(17) . . . . ?
O25 C66 C67A C68A -87.7(10) . . . . ?
O25 C66 C67A C69A 33.8(13) . . . . ?
O25 C66 C67A C70A 155.2(11) . . . . ?
O26 C66 C67 C68 28(2) . . . . ?
O26 C66 C67 C69 151.4(17) . . . . ?
O26 C66 C67 C70 -87.4(16) . . . . ?
O26 C66 C67A C68A 90.4(10) . . . . ?
O26 C66 C67A C69A -148.1(9) . . . . ?
O26 C66 C67A C70A -26.7(16) . . . . ?
O27 C61 C62 C63 -129.5(9) . . . . ?
O27 C61 C62 C64 112.7(10) . . . . ?
O27 C61 C62 C65 -6.5(12) . . . . ?
O27 C61 C62A C63A -96.0(16) . . . . ?
O27 C61 C62A C64A 146.8(14) . . . . ?
O27 C61 C62A C65A 25(2) . . . . ?
O28 C61 C62 C63 45.8(11) . . . . ?
O28 C61 C62 C64 -72.0(11) . . . . ?
O28 C61 C62 C65 168.8(8) . . . . ?
O28 C61 C62A C63A 83.2(16) . . . . ?
O28 C61 C62A C64A -34(2) . . . . ?
O28 C61 C62A C65A -155.5(14) . . . . ?
O29 C71 C72 C73 0.8(17) . . . . ?
O29 C71 C72 C74 -116.8(11) . . . . ?
O29 C71 C72 C75 124.2(11) . . . . ?
O29 C71 C72A C73A 53.1(11) . . . . ?
O29 C71 C72A C74A -62.1(10) . . . . ?
O29 C71 C72A C75A 178.4(8) . . . . ?
O30 C71 C72 C73 -175.2(12) . . . . ?
O30 C71 C72 C74 67.1(13) . . . . ?
O30 C71 C72 C75 -51.9(14) . . . . ?
O30 C71 C72A C73A -132.0(9) . . . . ?
O30 C71 C72A C74A 112.8(8) . . . . ?
O30 C71 C72A C75A -6.7(12) . . . . ?
O31 C76 C77 C78 63.5(6) . . . . ?
O31 C76 C77 C79 -53.7(6) . . . . ?
O31 C76 C77 C80 -174.5(5) . . . . ?
O32 C76 C77 C78 -115.6(6) . . . . ?
O32 C76 C77 C79 127.2(6) . . . . ?
O32 C76 C77 C80 6.5(7) . . . . ?
O33 C81 C82 C83 -107.9(13) . . . . ?
O33 C81 C82 C84 10.7(17) . . . . ?
O33 C81 C82 C85 135.2(13) . . . . ?
O33 C81 C82A C83A -50.8(10) . . . . ?
O33 C81 C82A C84A 71.3(9) . . . . ?
O33 C81 C82A C85A -169.0(7) . . . . ?
O34 C81 C82 C83 63.5(14) . . . . ?
O34 C81 C82 C84 -178.0(13) . . . . ?
O34 C81 C82 C85 -53.5(16) . . . . ?
O34 C81 C82A C83A 135.3(8) . . . . ?
O34 C81 C82A C84A -102.6(8) . . . . ?
O34 C81 C82A C85A 17.0(10) . . . . ?
O35 C86 C87 C88 21.7(6) . . . . ?
O35 C86 C87 C89 -97.7(5) . . . . ?
O35 C86 C87 C90 144.3(4) . . . . ?
O36 C86 C87 C88 -161.6(5) . . . . ?
O36 C86 C87 C89 79.0(5) . . . . ?
O36 C86 C87 C90 -39.1(6) . . . . ?
Cr6 O16 C41 O15 26.0(8) . . . . ?
Cr6 O16 C41 C42 -179.3(8) . . . . ?
Cr6 O18 C36 O17 18.1(7) . . . . ?
Cr6 O18 C36 C37 -163.5(4) . . . . ?
Cr6 O19 C46 O20 16.2(9) . . . . ?
Cr6 O19 C46 C47 -149.9(7) . . . . ?
Zn6 O16 C41 O15 26.0(8) . . . . ?
Zn6 O16 C41 C42A -141.2(5) . . . . ?
Zn6 O18 C36 O17 18.1(7) . . . . ?
Zn6 O18 C36 C37 -163.5(4) . . . . ?
Zn6 O19 C46 O20 16.2(9) . . . . ?
Zn6 O19 C46 C47A -173.6(6) . . . . ?
O1S C1S C2S C3S -32(2) . . . . ?
C1S O1S C4S C3S 8(3) . . . . ?
C1S C2S C3S C4S 37(3) . . . . ?
C2S C3S C4S O1S -29(3) . . . . ?
C4S O1S C1S C2S 16(2) . . . . ?
N2 C104 C105 C106 -179.6(15) . . . . ?
N2 C104 C109 C108 -178.5(16) . . . . ?
N2 C110 C111 C112 178.9(14) . . . . ?
N2 C110 C115 C114 -172.5(15) . . . . ?
C104 N2 C110 C111 -58.5(18) . . . . ?
C104 N2 C110 C115 177.9(17) . . . . ?
C104 C105 C106 C107 56(2) . . . . ?
C105 C104 C109 C108 58(2) . . . . ?
C105 C106 C107 C108 -57(2) . . . . ?
C106 C107 C108 C109 59(2) . . . . ?
C107 C108 C109 C104 -58(2) . . . . ?
C109 C104 C105 C106 -58(2) . . . . ?
C110 N2 C104 C105 -47(2) . . . . ?
C110 N2 C104 C109 -171.5(14) . . . . ?
C110 C111 C112 C113 58(2) . . . . ?
C111 C110 C115 C114 62(2) . . . . ?
C111 C112 C113 C114 -60(2) . . . . ?
C112 C113 C114 C115 61(2) . . . . ?
C113 C114 C115 C110 -64(2) . . . . ?
C115 C110 C111 C112 -56(2) . . . . ?
C116 N2 C104 C105 -176.6(15) . . . . ?
C116 N2 C104 C109 59(2) . . . . ?
C116 N2 C110 C111 70.0(16) . . . . ?
C116 N2 C110 C115 -53.6(18) . . . . ?
N1 C91 C92 C93 -174.4(8) . . . . ?
N1 C91 C96 C95 175.7(9) . . . . ?
N1 C97 C98 C99 -180.0(10) . . . . ?
N1 C97 C102 C101 177.7(10) . . . . ?
C91 N1 C97 C98 33.7(12) . . . . ?
C91 N1 C97 C102 160.2(9) . . . . ?
C91 C92 C93 C94 -57.4(13) . . . . ?
C92 C91 C96 C95 -60.5(12) . . . . ?
C92 C93 C94 C95 55.1(13) . . . . ?
C93 C94 C95 C96 -54.7(14) . . . . ?
C94 C95 C96 C91 57.0(13) . . . . ?
C96 C91 C92 C93 60.6(12) . . . . ?
C97 N1 C91 C92 65.8(11) . . . . ?
C97 N1 C91 C96 -170.3(9) . . . . ?
C97 C98 C99 C100 -56.0(16) . . . . ?
C98 C97 C102 C101 -55.1(14) . . . . ?
C98 C99 C100 C101 55.6(15) . . . . ?
C99 C100 C101 C102 -52.8(15) . . . . ?
C100 C101 C102 C97 53.5(16) . . . . ?
C102 C97 C98 C99 54.6(14) . . . . ?
C103 N1 C91 C92 -65.1(11) . . . . ?
C103 N1 C91 C96 58.7(12) . . . . ?
C103 N1 C97 C98 166.0(10) . . . . ?
C103 N1 C97 C102 -67.5(12) . . . . ?
O1T C1T C2T C3T 32(3) . . . . ?
C1T O1T C4T C3T 16(3) . . . . ?
C1T C2T C3T C4T -24(3) . . . . ?
C2T C3T C4T O1T 6(3) . . . . ?
C4T O1T C1T C2T -31(3) . . . . ?
N2A C117 C1A C1B -177(2) . . . . ?
N2A C117 C1E C1D 179(3) . . . . ?
N2A C1F C1G C1H -179(3) . . . . ?
N2A C1F C1K C1J 179(3) . . . . ?
C117 N2A C1F C1G 37(3) . . . . ?
C117 N2A C1F C1K 161(2) . . . . ?
C117 C1A C1B C1C -61(3) . . . . ?
C1A C117 C1E C1D -59(3) . . . . ?
C1A C1B C1C C1D 60(3) . . . . ?
C1B C1C C1D C1E -62(4) . . . . ?
C1C C1D C1E C117 62(4) . . . . ?
C1E C117 C1A C1B 60(3) . . . . ?
C1F N2A C117 C1A 63(3) . . . . ?
C1F N2A C117 C1E -174(3) . . . . ?
C1F C1G C1H C1I -60(4) . . . . ?
C1G C1F C1K C1J -55(4) . . . . ?
C1G C1H C1I C1J 60(3) . . . . ?
C1H C1I C1J C1K -62(4) . . . . ?
C1I C1J C1K C1F 60(4) . . . . ?
C1K C1F C1G C1H 56(4) . . . . ?
C1L N2A C117 C1A -67(3) . . . . ?
C1L N2A C117 C1E 56(3) . . . . ?
C1L N2A C1F C1G 167(3) . . . . ?
C1L N2A C1F C1K -69(3) . . . . ?

loop_
_twin_individual_id
_twin_individual_mass_fraction_refined
1 0.97315
2 0.02685
